data_1566741
loop_
_publ_author_name
'Gunther, S. Olivia'
'Lee, Chun-I'
'Song, Ellen'
'Bhuvanesh, Nattamai'
'Ozerov, Oleg V.'

_publ_section_title
;
 Isolable Fluorinated Triphenymethyl Cation Salts of [HCB11Cl11]-:
 Demonstration of Remarkable Hydride Affinity
;
_journal_name_full 'Chemical Science'
_journal_paper_doi 10.1039/D1SC05936J
_journal_year 2022
_chemical_formula_moiety 'C19 H13 F2, 0.75(C6 H4 Cl2), C H B11 Cl11'
_chemical_formula_sum 'C24.5 H17 B11 Cl12.5 F2'
_chemical_formula_weight 911.41
_space_group_crystal_system triclinic
_space_group_IT_number 2
_space_group_name_Hall '-P 1'
_space_group_name_H-M_alt 'P -1'
_atom_sites_solution_hydrogens geom
_atom_sites_solution_primary dual
_audit_creation_date 2019-10-02
_audit_creation_method
;
Olex2 1.2
(compiled 2018.05.29 svn.r3508 for OlexSys, GUI svn.r5506)
;
_audit_update_record
;
2021-04-23 deposited with the CCDC.	2022-04-04 downloaded from the CCDC.
;
_cell_angle_alpha 83.592(2)
_cell_angle_beta 88.189(2)
_cell_angle_gamma 73.431(2)
_cell_formula_units_Z 4
_cell_length_a 12.5709(5)
_cell_length_b 13.3424(5)
_cell_length_c 23.0855(9)
_cell_measurement_reflns_used 9589
_cell_measurement_temperature 110.0
_cell_measurement_theta_max 69.995
_cell_measurement_theta_min 3.476
_cell_volume 3688.1(3)
_computing_cell_refinement 'SAINT V8.38 Bruker AXS Inc., Madison, WI, USA.'
_computing_data_reduction 'SAINT V8.38 Bruker AXS Inc., Madison, WI, USA.'
_computing_molecular_graphics 'Olex2 (Dolomanov et al., 2009)'
_computing_publication_material 'Olex2 (Dolomanov et al., 2009)'
_computing_structure_refinement 'XL (Sheldrick, 2008)'
_computing_structure_solution 'ShelXT (Sheldrick, 2015)'
_diffrn_ambient_temperature 110.0
_diffrn_measured_fraction_theta_full 0.987
_diffrn_measured_fraction_theta_max 0.975
_diffrn_measurement_device_type 'Bruker APEX-II CCD'
_diffrn_measurement_method '\f and \w scans'
_diffrn_radiation_type CuK\a
_diffrn_radiation_wavelength 1.54178
_diffrn_reflns_av_R_equivalents 0.0439
_diffrn_reflns_av_unetI/netI 0.0347
_diffrn_reflns_Laue_measured_fraction_full 0.987
_diffrn_reflns_Laue_measured_fraction_max 0.975
_diffrn_reflns_limit_h_max 13
_diffrn_reflns_limit_h_min -15
_diffrn_reflns_limit_k_max 16
_diffrn_reflns_limit_k_min -16
_diffrn_reflns_limit_l_max 28
_diffrn_reflns_limit_l_min -28
_diffrn_reflns_number 51186
_diffrn_reflns_point_group_measured_fraction_full 0.987
_diffrn_reflns_point_group_measured_fraction_max 0.975
_diffrn_reflns_theta_full 67.679
_diffrn_reflns_theta_max 70.086
_diffrn_reflns_theta_min 3.476
_diffrn_standards_number 0
_exptl_absorpt_coefficient_mu 8.857
_exptl_absorpt_correction_T_max 0.3841
_exptl_absorpt_correction_T_min 0.2146
_exptl_absorpt_correction_type multi-scan
_exptl_absorpt_process_details
'SADABS-2016/2 (Bruker,2016/2) was used for absorption correction. wR2(int) was 0.1161 before and 0.0663 after correction. The Ratio of minimum to maximum transmission is 0.5587. The \l/2 correction factor is Not present.'
_exptl_crystal_colour colourless
_exptl_crystal_colour_primary colourless
_exptl_crystal_density_diffrn 1.641
_exptl_crystal_description block
_exptl_crystal_F_000 1798
_exptl_crystal_size_max 0.127
_exptl_crystal_size_mid 0.043
_exptl_crystal_size_min 0.038
_refine_diff_density_max 3.199
_refine_diff_density_min -3.040
_refine_diff_density_rms 0.107
_refine_ls_extinction_method none
_refine_ls_goodness_of_fit_ref 1.066
_refine_ls_hydrogen_treatment constr
_refine_ls_matrix_type full
_refine_ls_number_parameters 1001
_refine_ls_number_reflns 13664
_refine_ls_number_restraints 393
_refine_ls_restrained_S_all 1.053
_refine_ls_R_factor_all 0.0744
_refine_ls_R_factor_gt 0.0685
_refine_ls_shift/su_max 0.001
_refine_ls_shift/su_mean 0.000
_refine_ls_structure_factor_coef Fsqd
_refine_ls_weighting_details 'w=1/[\s^2^(Fo^2^)+(0.0555P)^2^+21.1832P] where P=(Fo^2^+2Fc^2^)/3'
_refine_ls_weighting_scheme calc
_refine_ls_wR_factor_gt 0.1643
_refine_ls_wR_factor_ref 0.1682
_reflns_Friedel_coverage 0.000
_reflns_number_gt 12302
_reflns_number_total 13664
_reflns_threshold_expression 'I > 2\s(I)'
_cod_data_source_file d1sc05936j3.cif
_cod_data_source_block sogwca290
_cod_original_formula_sum 'C24.50 H17 B11 Cl12.50 F2'
_cod_database_code 1566741
_shelx_shelxl_version_number 2018/3
_shelx_space_group_comment
;
The symmetry employed for this shelxl refinement is uniquely defined
by the following loop, which should always be used as a source of
symmetry information in preference to the above space-group names.
They are only intended as comments.
;
_shelx_estimated_absorpt_t_max 0.730
_shelx_estimated_absorpt_t_min 0.399
_olex2_refinement_description
;
1. Fixed Uiso
 At 1.2 times of:
  All C(H) groups
2. Restrained distances
 Cl1A-C40A \\sim Cl23-C39 \\sim Cl-C39A \\sim Cl24-C40
 with sigma of 0.02
3. Uiso/Uaniso restraints and constraints
Cl25 \\sim Cl26 \\sim C45 \\sim C46 \\sim C47 \\sim C48 \\sim C49 \\sim C50:
within 2A with sigma of 0.02 and sigma for terminal atoms of 0.04
Cl23 \\sim Cl24 \\sim C39 \\sim C40 \\sim C41 \\sim C42 \\sim C43 \\sim C44
\\sim Cl \\sim Cl1A \\sim C39A \\sim C40A \\sim C41A \\sim C42A \\sim C43A
\\sim C44A: within 2A with sigma of 0.02 and sigma for terminal atoms of 0.04
Cl1_3 \\sim Cl2_3 \\sim Cl3_3 \\sim Cl4_3 \\sim Cl5_3 \\sim Cl6_3 \\sim Cl7_3
\\sim Cl8_3 \\sim Cl9_3 \\sim Cl10_3 \\sim Cl11_3 \\sim B1_3 \\sim Cl1_1 \\sim
Cl2_1 \\sim Cl3_1 \\sim Cl4_1 \\sim Cl5_1 \\sim Cl6_1 \\sim Cl7_1 \\sim Cl8_1
\\sim Cl9_1 \\sim Cl10_1 \\sim Cl11_1 \\sim B1_1 \\sim Cl1_2 \\sim Cl2_2 \\sim
Cl3_2 \\sim Cl4_2 \\sim Cl5_2 \\sim Cl6_2 \\sim Cl7_2 \\sim Cl8_2 \\sim Cl9_2
\\sim Cl10_2 \\sim Cl11_2 \\sim B1_2: within 2A with sigma of 0.02 and sigma
for terminal atoms of 0.04
Uanis(Cl23) = Uanis(Cl)
Uanis(Cl1A) = Uanis(Cl24)
Uanis(C1A_3) = Uanis(C1A_1)
Uanis(Cl1_3) = Uanis(Cl1_1)
Uanis(Cl2_3) = Uanis(Cl2_1)
Uanis(Cl3_3) = Uanis(Cl3_1)
Uanis(Cl4_3) = Uanis(Cl4_1)
Uanis(Cl5_3) = Uanis(Cl5_1)
Uanis(Cl6_3) = Uanis(Cl6_1)
Uanis(Cl7_3) = Uanis(Cl7_1)
Uanis(Cl8_3) = Uanis(Cl8_1)
Uanis(Cl9_3) = Uanis(Cl9_1)
Uanis(Cl10_3) = Uanis(Cl10_1)
Uanis(Cl11_3) = Uanis(Cl11_1)
Uanis(B1_3) = Uanis(B1_1)
Uanis(B2_3) = Uanis(B2_1)
Uanis(B3_3) = Uanis(B3_1)
Uanis(B4_3) = Uanis(B4_1)
Uanis(B5_1) = Uanis(B5_3)
Uanis(B6_3) = Uanis(B6_1)
Uanis(B7_1) = Uanis(B7_3)
Uanis(B8_1) = Uanis(B8_3)
Uanis(B9_1) = Uanis(B9_3)
Uanis(B10_3) = Uanis(B10_1)
Uanis(B11_3) = Uanis(B11_1)
Uanis(C44A) = Uanis(C44)
Uanis(C40A) = Uanis(C40)
Uanis(C41A) = Uanis(C41)
Uanis(C42A) = Uanis(C42)
Uanis(C43A) = Uanis(C43)
4. Rigid body (RIGU) restrains
 Cl25, Cl26, C45, C46, C47, C48, C49, C50
 with sigma for 1-2 distances of 0.02 and sigma for 1-3 distances of 0.02
 Cl1_3, Cl2_3, Cl3_3, Cl4_3, Cl5_3, Cl6_3, Cl7_3, Cl8_3, Cl9_3, Cl10_3, Cl11_3,
  B1_3
 Cl1_1, Cl2_1, Cl3_1, Cl4_1, Cl5_1, Cl6_1, Cl7_1, Cl8_1, Cl9_1, Cl10_1, Cl11_1,
  B1_1
 Cl1_2, Cl2_2, Cl3_2, Cl4_2, Cl5_2, Cl6_2, Cl7_2, Cl8_2, Cl9_2, Cl10_2, Cl11_2,
  B1_2
 with sigma for 1-2 distances of 0.02 and sigma for 1-3 distances of 0.02
5. Same fragment restrains
{Cl1_1, Cl2_1, Cl3_1, Cl4_1, Cl5_1, Cl6_1, Cl7_1, Cl8_1, Cl9_1, Cl10_1, Cl11_1,
B1_1}
{Cl1_2, Cl2_2, Cl3_2, Cl4_2, Cl5_2, Cl6_2, Cl7_2, Cl8_2, Cl9_2, Cl10_2, Cl11_2,
B1_2}
as
{Cl1_3, Cl2_3, Cl3_3, Cl4_3, Cl5_3, Cl6_3, Cl7_3, Cl8_3, Cl9_3, Cl10_3, Cl11_3,
B1_3} sigma for 1-2: 0.01 1-3: 0.04
6. Others
 Sof(Cl)=Sof(Cl1A)=Sof(C39A)=Sof(C40A)=Sof(C41A)=Sof(H63A)=Sof(C42A)=Sof(H64A)=
 Sof(C43A)=Sof(H65A)=Sof(C44A)=Sof(H66A)=Sof(Cl1)=Sof(Cl2)=Sof(Cl3)=Sof(Cl4)=
 Sof(Cl5)=Sof(Cl6)=Sof(Cl7)=Sof(Cl8)=Sof(Cl9)=Sof(Cl10)=Sof(Cl11)=Sof(B1)=
 Sof(B2)=Sof(B3)=Sof(B4)=Sof(B5)=Sof(B6)=Sof(B7)=Sof(B8)=Sof(B9)=Sof(B10)=
 Sof(B11)=Sof(C1A)=Sof(H1A)=1-FVAR(1)
 Sof(Cl23)=Sof(Cl24)=Sof(C39)=Sof(C40)=Sof(C41)=Sof(H63)=Sof(C42)=Sof(H64)=
 Sof(C43)=Sof(H65)=Sof(C44)=Sof(H66)=Sof(Cl1)=Sof(Cl2)=Sof(Cl3)=Sof(Cl4)=
 Sof(Cl5)=Sof(Cl6)=Sof(Cl7)=Sof(Cl8)=Sof(Cl9)=Sof(Cl10)=Sof(Cl11)=Sof(B1)=
 Sof(B2)=Sof(B3)=Sof(B4)=Sof(B5)=Sof(B6)=Sof(B7)=Sof(B8)=Sof(B9)=Sof(B10)=
 Sof(B11)=Sof(C1A)=Sof(H1A)=FVAR(1)
 Fixed Sof: Cl25(0.5) Cl26(0.5) C45(0.5) C46(0.5) C47(0.5) H69(0.5) C48(0.5)
 H70(0.5) C49(0.5) H71(0.5) C50(0.5) H72(0.5)
7.a Aromatic/amide H refined with riding coordinates:
 C3(H25), C5(H27), C7(H29), C9(H31), C10(H32), C11(H33), C12(H34), C13(H35),
 C15(H37), C16(H38), C17(H39), C18(H40), C19(H41), C22(H44), C24(H46), C26(H48),
  C28(H50), C29(H51), C30(H52), C31(H53), C32(H54), C34(H56), C35(H57),
 C36(H58), C37(H59), C38(H60), C41(H63), C42(H64), C43(H65), C44(H66),
 C41A(H63A), C42A(H64A), C43A(H65A), C44A(H66A), C47(H69), C48(H70), C49(H71),
 C50(H72)
7.b Fitted hexagon refined as free rotating group:
 C39(C40,C41,C42,C43,C44), C39A(C40A,C41A,C42A,C43A,C44A), C45(C46,C47,C48,C49,
 C50)
7.c Boron cage BH refined with riding coordinates:
 C1A(H1A), C1A(H1A), C1A(H1A)
;
_olex2_submission_special_instructions 'No special instructions were received'

loop_
_space_group_symop_operation_xyz
'x, y, z'
'-x, -y, -z'

loop_
_atom_site_label
_atom_site_type_symbol
_atom_site_fract_x
_atom_site_fract_y
_atom_site_fract_z
_atom_site_U_iso_or_equiv
_atom_site_adp_type
_atom_site_occupancy
_atom_site_site_symmetry_order
_atom_site_calc_flag
_atom_site_refinement_flags_posn
_atom_site_refinement_flags_adp
_atom_site_refinement_flags_occupancy
_atom_site_disorder_assembly
_atom_site_disorder_group
F1 F 0.0371(2) 0.1973(2) 0.19126(15) 0.0438(8) Uani 1 1 d . . . . .
F2 F 0.2024(2) 0.0267(2) 0.03099(12) 0.0384(7) Uani 1 1 d . . . . .
C1 C 0.4280(4) 0.0138(4) 0.1984(2) 0.0254(9) Uani 1 1 d . . . . .
C2 C 0.3212(4) 0.0451(3) 0.1685(2) 0.0253(9) Uani 1 1 d . . . . .
C3 C 0.2263(4) 0.1074(4) 0.1959(2) 0.0301(10) Uani 1 1 d . . . . .
H25 H 0.230864 0.126698 0.233962 0.036 Uiso 1 1 calc R . . . .
C4 C 0.1275(4) 0.1389(4) 0.1657(2) 0.0321(11) Uani 1 1 d . . . . .
C5 C 0.1168(4) 0.1134(4) 0.1101(2) 0.0313(11) Uani 1 1 d . . . . .
H27 H 0.047653 0.136360 0.090196 0.038 Uiso 1 1 calc R . . . .
C6 C 0.2108(4) 0.0533(4) 0.0849(2) 0.0284(10) Uani 1 1 d . . . . .
C7 C 0.3121(4) 0.0176(4) 0.1126(2) 0.0277(10) Uani 1 1 d . . . . .
H29 H 0.374663 -0.025055 0.094137 0.033 Uiso 1 1 calc R . . . .
C8 C 0.4532(4) 0.0826(4) 0.2363(2) 0.0277(10) Uani 1 1 d . . . . .
C9 C 0.5176(4) 0.0416(4) 0.2867(2) 0.0352(11) Uani 1 1 d . . . . .
H31 H 0.545388 -0.032351 0.295892 0.042 Uiso 1 1 calc R . . . .
C10 C 0.5408(5) 0.1082(5) 0.3229(2) 0.0438(13) Uani 1 1 d . . . . .
H32 H 0.582368 0.080209 0.357548 0.053 Uiso 1 1 calc R . . . .
C11 C 0.5032(5) 0.2166(5) 0.3084(3) 0.0435(13) Uani 1 1 d . . . . .
H33 H 0.521058 0.262224 0.332909 0.052 Uiso 1 1 calc R . . . .
C12 C 0.4399(5) 0.2586(4) 0.2586(3) 0.0396(12) Uani 1 1 d . . . . .
H34 H 0.414535 0.332701 0.249159 0.048 Uiso 1 1 calc R . . . .
C13 C 0.4140(4) 0.1930(4) 0.2231(2) 0.0310(10) Uani 1 1 d . . . . .
H35 H 0.369404 0.221881 0.189531 0.037 Uiso 1 1 calc R . . . .
C14 C 0.5089(4) -0.0838(4) 0.1896(2) 0.0264(9) Uani 1 1 d . . . . .
C15 C 0.4772(4) -0.1734(4) 0.1780(2) 0.0273(10) Uani 1 1 d . . . . .
H37 H 0.400836 -0.169989 0.176148 0.033 Uiso 1 1 calc R . . . .
C16 C 0.5574(4) -0.2656(4) 0.1695(2) 0.0334(11) Uani 1 1 d . . . . .
H38 H 0.536083 -0.326007 0.162486 0.040 Uiso 1 1 calc R . . . .
C17 C 0.6693(4) -0.2704(4) 0.1710(2) 0.0347(11) Uani 1 1 d . . . . .
H39 H 0.723775 -0.334037 0.164474 0.042 Uiso 1 1 calc R . . . .
C18 C 0.7023(4) -0.1845(4) 0.1818(2) 0.0313(10) Uani 1 1 d . . . . .
H40 H 0.779038 -0.188774 0.182325 0.038 Uiso 1 1 calc R . . . .
C19 C 0.6233(4) -0.0913(4) 0.1919(2) 0.0281(10) Uani 1 1 d . . . . .
H41 H 0.646127 -0.032469 0.200411 0.034 Uiso 1 1 calc R . . . .
F3 F 0.1056(3) 0.3536(3) 0.49493(13) 0.0447(8) Uani 1 1 d . . . . .
F4 F 0.2357(3) 0.1367(2) 0.66646(16) 0.0482(8) Uani 1 1 d . . . . .
C20 C 0.0893(4) 0.5113(4) 0.67364(19) 0.0277(10) Uani 1 1 d . . . . .
C21 C 0.1167(4) 0.4178(4) 0.6421(2) 0.0280(10) Uani 1 1 d . . . . .
C22 C 0.0930(4) 0.4296(4) 0.5823(2) 0.0302(10) Uani 1 1 d . . . . .
H44 H 0.056782 0.496652 0.562709 0.036 Uiso 1 1 calc R . . . .
C23 C 0.1236(4) 0.3414(4) 0.5529(2) 0.0340(11) Uani 1 1 d . . . . .
C24 C 0.1706(4) 0.2422(4) 0.5797(2) 0.0372(12) Uani 1 1 d . . . . .
H46 H 0.188612 0.182327 0.558584 0.045 Uiso 1 1 calc R . . . .
C25 C 0.1905(4) 0.2332(4) 0.6388(2) 0.0349(11) Uani 1 1 d . . . . .
C26 C 0.1675(4) 0.3183(4) 0.6705(2) 0.0315(10) Uani 1 1 d . . . . .
H48 H 0.185781 0.309554 0.710727 0.038 Uiso 1 1 calc R . . . .
C27 C -0.0153(4) 0.5893(4) 0.66327(19) 0.0287(10) Uani 1 1 d . . . . .
C28 C -0.0264(4) 0.6967(4) 0.6674(2) 0.0337(11) Uani 1 1 d . . . . .
H50 H 0.035493 0.717708 0.678558 0.040 Uiso 1 1 calc R . . . .
C29 C -0.1267(5) 0.7709(4) 0.6554(2) 0.0383(12) Uani 1 1 d . . . . .
H51 H -0.133545 0.843301 0.656851 0.046 Uiso 1 1 calc R . . . .
C30 C -0.2184(5) 0.7391(5) 0.6411(2) 0.0411(13) Uani 1 1 d . . . . .
H52 H -0.287841 0.790244 0.633400 0.049 Uiso 1 1 calc R . . . .
C31 C -0.2091(4) 0.6336(5) 0.6380(2) 0.0369(12) Uani 1 1 d . . . . .
H53 H -0.272458 0.612904 0.629014 0.044 Uiso 1 1 calc R . . . .
C32 C -0.1092(4) 0.5592(4) 0.6478(2) 0.0318(10) Uani 1 1 d . . . . .
H54 H -0.102668 0.487492 0.644193 0.038 Uiso 1 1 calc R . . . .
C33 C 0.1696(4) 0.5247(4) 0.7137(2) 0.0280(10) Uani 1 1 d . . . . .
C34 C 0.2842(4) 0.4816(4) 0.7042(2) 0.0322(10) Uani 1 1 d . . . . .
H56 H 0.308849 0.441275 0.672404 0.039 Uiso 1 1 calc R . . . .
C35 C 0.3603(4) 0.4981(4) 0.7410(2) 0.0352(11) Uani 1 1 d . . . . .
H57 H 0.437460 0.470921 0.733787 0.042 Uiso 1 1 calc R . . . .
C36 C 0.3247(5) 0.5545(4) 0.7886(2) 0.0373(12) Uani 1 1 d . . . . .
H58 H 0.377804 0.564802 0.813953 0.045 Uiso 1 1 calc R . . . .
C37 C 0.2122(4) 0.5957(4) 0.7994(2) 0.0342(11) Uani 1 1 d . . . . .
H59 H 0.188432 0.633673 0.832117 0.041 Uiso 1 1 calc R . . . .
C38 C 0.1349(4) 0.5813(4) 0.7622(2) 0.0309(10) Uani 1 1 d . . . . .
H60 H 0.057939 0.609645 0.769512 0.037 Uiso 1 1 calc R . . . .
Cl23 Cl 1.3132(3) -0.18992(17) 0.8236(2) 0.0394(6) Uani 0.8718(9) 1 d D U P A 1
Cl24 Cl 1.13028(14) 0.00111(13) 0.86984(7) 0.0441(4) Uani 0.8718(9) 1 d D U P A 1
C39 C 1.2003(3) -0.1166(3) 0.78044(16) 0.0348(15) Uani 0.8718(9) 1 d D U P A 1
C40 C 1.1220(3) -0.0310(3) 0.80034(14) 0.0387(13) Uani 0.8718(9) 1 d DG U P A 1
C41 C 1.0346(3) 0.0280(3) 0.76444(19) 0.0443(14) Uani 0.8718(9) 1 d G U P A 1
H63 H 0.981034 0.086485 0.778043 0.053 Uiso 0.8718(9) 1 calc R . P A 1
C42 C 1.0255(3) 0.0014(3) 0.70866(18) 0.0511(16) Uani 0.8718(9) 1 d G U P A 1
H64 H 0.965785 0.041693 0.684125 0.061 Uiso 0.8718(9) 1 calc R . P A 1
C43 C 1.1039(4) -0.0842(4) 0.68876(14) 0.0458(14) Uani 0.8718(9) 1 d G U P A 1
H65 H 1.097687 -0.102386 0.650630 0.055 Uiso 0.8718(9) 1 calc R . P A 1
C44 C 1.1913(3) -0.1432(3) 0.72465(17) 0.0414(14) Uani 0.8718(9) 1 d G U P A 1
H66 H 1.244841 -0.201674 0.711053 0.050 Uiso 0.8718(9) 1 calc R . P A 1
Cl Cl 1.317(3) -0.2127(19) 0.8263(17) 0.0394(6) Uani 0.1282(9) 1 d D U P A 2
Cl1A Cl 1.2259(9) -0.2081(8) 0.6992(5) 0.0441(4) Uani 0.1282(9) 1 d D U P A 2
C39A C 1.205(2) -0.113(2) 0.7974(14) 0.034(5) Uani 0.1282(9) 1 d D U P A 2
C40A C 1.161(3) -0.111(2) 0.7426(12) 0.0387(13) Uani 0.1282(9) 1 d DG U P A 2
C41A C 1.069(3) -0.030(2) 0.7230(10) 0.0443(14) Uani 0.1282(9) 1 d G U P A 2
H63A H 1.038752 -0.028003 0.685490 0.053 Uiso 0.1282(9) 1 calc R . P A 2
C42A C 1.020(2) 0.049(2) 0.7582(13) 0.0511(16) Uani 0.1282(9) 1 d G U P A 2
H64A H 0.956714 0.104440 0.744845 0.061 Uiso 0.1282(9) 1 calc R . P A 2
C43A C 1.064(2) 0.047(2) 0.8131(12) 0.0458(14) Uani 0.1282(9) 1 d G U P A 2
H65A H 1.030365 0.100486 0.837181 0.055 Uiso 0.1282(9) 1 calc R . P A 2
C44A C 1.156(2) -0.034(2) 0.8327(10) 0.0414(14) Uani 0.1282(9) 1 d G U P A 2
H66A H 1.186054 -0.035912 0.870162 0.050 Uiso 0.1282(9) 1 calc R . P A 2
Cl25 Cl 0.3792(2) 0.1815(2) -0.01885(12) 0.0422(6) Uani 0.5 1 d . U P B -1
Cl26 Cl 0.5896(3) 0.0911(2) 0.06171(12) 0.0422(6) Uani 0.5 1 d . U P B -1
C45 C 0.4507(6) 0.0496(4) -0.0137(3) 0.027(2) Uani 0.5 1 d . U P B -1
C46 C 0.5432(6) 0.0091(5) 0.0222(3) 0.029(2) Uani 0.5 1 d G U P B -1
C47 C 0.5973(5) -0.0980(5) 0.0273(3) 0.032(2) Uani 0.5 1 d G U P B -1
H69 H 0.660544 -0.125732 0.051804 0.039 Uiso 0.5 1 calc R . P B -1
C48 C 0.5590(6) -0.1646(4) -0.0035(3) 0.037(2) Uani 0.5 1 d G U P B -1
H70 H 0.596030 -0.237804 0.000007 0.044 Uiso 0.5 1 calc R . P B -1
C49 C 0.4665(6) -0.1241(5) -0.0393(3) 0.037(2) Uani 0.5 1 d G U P B -1
H71 H 0.440319 -0.169579 -0.060365 0.044 Uiso 0.5 1 calc R . P B -1
C50 C 0.4123(5) -0.0170(5) -0.0444(3) 0.034(2) Uani 0.5 1 d G U P B -1
H72 H 0.349121 0.010719 -0.068939 0.040 Uiso 0.5 1 calc R . P B -1
Cl1_3 Cl 0.3784(9) 0.3835(8) 0.5481(5) 0.0442(4) Uani 0.1282(9) 1 d D U P A -2
Cl2_3 Cl 0.5146(8) 0.2469(8) 0.6861(5) 0.0398(3) Uani 0.1282(9) 1 d D U P A -2
Cl3_3 Cl 0.8022(9) 0.2683(8) 0.6757(4) 0.0395(3) Uani 0.1282(9) 1 d D U P A -2
Cl4_3 Cl 0.8193(10) 0.4189(8) 0.5303(5) 0.0431(3) Uani 0.1282(9) 1 d D U P A -2
Cl5_3 Cl 0.6050(11) 0.4756(9) 0.4598(4) 0.0489(4) Uani 0.1282(9) 1 d D U P A -2
Cl6_3 Cl 0.4737(9) 0.0913(7) 0.5716(5) 0.0400(3) Uani 0.1282(9) 1 d D U P A -2
Cl7_3 Cl 0.7371(8) 0.0238(8) 0.6508(4) 0.0376(3) Uani 0.1282(9) 1 d D U P A -2
Cl8_3 Cl 0.9367(8) 0.1203(9) 0.5532(4) 0.0411(3) Uani 0.1282(9) 1 d D U P A -2
Cl9_3 Cl 0.7739(10) 0.2665(10) 0.4182(5) 0.0477(4) Uani 0.1282(9) 1 d D U P A -2
Cl10_3 Cl 0.4987(10) 0.2409(9) 0.4343(4) 0.0470(4) Uani 0.1282(9) 1 d D U P A -2
Cl11_3 Cl 0.7301(8) 0.0147(9) 0.4887(5) 0.0428(3) Uani 0.1282(9) 1 d D U P A -2
B1_3 B 0.5209(12) 0.3138(18) 0.5523(10) 0.0303(14) Uani 0.1282(9) 1 d D U P A -2
B2_3 B 0.594(4) 0.247(4) 0.618(2) 0.0287(13) Uani 0.1282(9) 1 d . . P A -2
B3_3 B 0.717(4) 0.261(4) 0.6123(18) 0.0274(12) Uani 0.1282(9) 1 d . . P A -2
B4_3 B 0.755(5) 0.313(4) 0.544(2) 0.0304(14) Uani 0.1282(9) 1 d . . P A -2
B5_3 B 0.621(5) 0.345(4) 0.513(2) 0.0331(14) Uani 0.1282(9) 1 d . . P A -2
B6_3 B 0.564(4) 0.174(3) 0.5623(19) 0.0283(13) Uani 0.1282(9) 1 d . . P A -2
B7_3 B 0.698(4) 0.137(4) 0.598(2) 0.0280(13) Uani 0.1282(9) 1 d . . P A -2
B8_3 B 0.798(4) 0.185(5) 0.558(2) 0.0323(14) Uani 0.1282(9) 1 d . . P A -2
B9_3 B 0.721(5) 0.251(4) 0.486(2) 0.0319(14) Uani 0.1282(9) 1 d . . P A -2
B10_3 B 0.601(5) 0.234(5) 0.495(2) 0.0315(14) Uani 0.1282(9) 1 d . . P A -2
B11_3 B 0.694(4) 0.138(4) 0.520(2) 0.0307(13) Uani 0.1282(9) 1 d . . P A -2
C1A_3 C 0.614(4) 0.365(4) 0.5847(19) 0.0322(12) Uani 0.1282(9) 1 d . . P A -2
H1A_3 H 0.585402 0.442916 0.602896 0.039 Uiso 0.1282(9) 1 calc R . P A -2
Cl1_1 Cl 0.44685(14) 0.22351(12) 0.47628(7) 0.0442(4) Uani 0.8718(9) 1 d D U P A -1
Cl2_1 Cl 0.44026(12) 0.24543(12) 0.62942(7) 0.0398(3) Uani 0.8718(9) 1 d D U P A -1
Cl3_1 Cl 0.60938(13) 0.41003(12) 0.65574(6) 0.0395(3) Uani 0.8718(9) 1 d D U P A -1
Cl4_1 Cl 0.71733(14) 0.48855(12) 0.52140(7) 0.0431(3) Uani 0.8718(9) 1 d D U P A -1
Cl5_1 Cl 0.62002(16) 0.37498(13) 0.41058(7) 0.0489(4) Uani 0.8718(9) 1 d D U P A -1
Cl6_1 Cl 0.61794(13) 0.00006(11) 0.57400(7) 0.0400(3) Uani 0.8718(9) 1 d D U P A -1
Cl7_1 Cl 0.71997(12) 0.11695(12) 0.69078(6) 0.0376(3) Uani 0.8718(9) 1 d D U P A -1
Cl8_1 Cl 0.89914(12) 0.27198(13) 0.62376(7) 0.0411(3) Uani 0.8718(9) 1 d D U P A -1
Cl9_1 Cl 0.90846(14) 0.25099(14) 0.46437(7) 0.0477(4) Uani 0.8718(9) 1 d D U P A -1
Cl10_1 Cl 0.73862(15) 0.07855(14) 0.43703(7) 0.0470(4) Uani 0.8718(9) 1 d D U P A -1
Cl11_1 Cl 0.90465(12) 0.02073(13) 0.56732(7) 0.0428(3) Uani 0.8718(9) 1 d D U P A -1
B1_1 B 0.5673(5) 0.2268(5) 0.5121(3) 0.0303(14) Uani 0.8718(9) 1 d D U P A -1
B2_1 B 0.5642(5) 0.2378(5) 0.5894(3) 0.0287(13) Uani 0.8718(9) 1 d . . P A -1
B3_1 B 0.6479(6) 0.3198(6) 0.6032(3) 0.0274(12) Uani 0.8718(9) 1 d . . P A -1
B4_1 B 0.7046(6) 0.3577(6) 0.5360(3) 0.0304(14) Uani 0.8718(9) 1 d . . P A -1
B5_1 B 0.6543(6) 0.3013(6) 0.4799(3) 0.0331(14) Uani 0.8718(9) 1 d . . P A -1
B6_1 B 0.6491(5) 0.1223(5) 0.5615(3) 0.0283(13) Uani 0.8718(9) 1 d . . P A -1
B7_1 B 0.6990(5) 0.1795(6) 0.6182(3) 0.0280(13) Uani 0.8718(9) 1 d . . P A -1
B8_1 B 0.7866(6) 0.2554(6) 0.5851(3) 0.0323(14) Uani 0.8718(9) 1 d . . P A -1
B9_1 B 0.7903(6) 0.2452(6) 0.5080(3) 0.0319(14) Uani 0.8718(9) 1 d . . P A -1
B10_1 B 0.7063(6) 0.1627(6) 0.4934(3) 0.0315(14) Uani 0.8718(9) 1 d . . P A -1
B11_1 B 0.7881(5) 0.1334(6) 0.5586(3) 0.0307(13) Uani 0.8718(9) 1 d . . P A -1
C1A_1 C 0.5752(5) 0.3395(5) 0.5392(3) 0.0322(12) Uani 0.8718(9) 1 d . . P A -1
H1A_1 H 0.501542 0.410440 0.532494 0.039 Uiso 0.8718(9) 1 calc R . P A -1
Cl1_2 Cl 0.68718(9) 0.48902(10) 1.04189(5) 0.0319(3) Uani 1 1 d D U . . .
Cl2_2 Cl 0.83367(9) 0.65097(8) 0.95704(5) 0.0285(2) Uani 1 1 d D U . . .
Cl3_2 Cl 1.06966(9) 0.48121(9) 0.89624(4) 0.0256(2) Uani 1 1 d D U . . .
Cl4_2 Cl 1.07198(9) 0.21728(9) 0.94048(5) 0.0311(2) Uani 1 1 d D U . . .
Cl5_2 Cl 0.83426(10) 0.22167(10) 1.03031(5) 0.0346(3) Uani 1 1 d D U . . .
Cl6_2 Cl 0.57718(9) 0.61432(9) 0.89576(5) 0.0314(2) Uani 1 1 d D U . . .
Cl7_2 Cl 0.82660(9) 0.60861(9) 0.80154(5) 0.0281(2) Uani 1 1 d D U . . .
Cl8_2 Cl 0.97483(10) 0.33528(9) 0.78943(5) 0.0317(2) Uani 1 1 d D U . . .
Cl9_2 Cl 0.82331(11) 0.17000(9) 0.87388(6) 0.0381(3) Uani 1 1 d D U . . .
Cl10_2 Cl 0.58184(10) 0.33978(10) 0.94155(5) 0.0354(3) Uani 1 1 d D U . . .
Cl11_2 Cl 0.66865(10) 0.41552(10) 0.79271(5) 0.0350(3) Uani 1 1 d D U . . .
B1_2 B 0.7519(4) 0.4513(4) 0.9756(2) 0.0237(10) Uani 1 1 d D U . . .
B2_2 B 0.8245(4) 0.5320(4) 0.9336(2) 0.0216(10) Uani 1 1 d . . . . .
B3_2 B 0.9432(4) 0.4470(4) 0.9024(2) 0.0202(9) Uani 1 1 d . . . . .
B4_2 B 0.9450(4) 0.3140(4) 0.9243(2) 0.0235(10) Uani 1 1 d . . . . .
B5_2 B 0.8263(4) 0.3168(4) 0.9694(2) 0.0250(10) Uani 1 1 d . . . . .
B6_2 B 0.7034(4) 0.5120(4) 0.9048(2) 0.0240(10) Uani 1 1 d . . . . .
B7_2 B 0.8233(4) 0.5090(4) 0.8594(2) 0.0220(10) Uani 1 1 d . . . . .
B8_2 B 0.8977(4) 0.3745(4) 0.8533(2) 0.0232(10) Uani 1 1 d . . . . .
B9_2 B 0.8243(4) 0.2937(4) 0.8950(2) 0.0261(11) Uani 1 1 d . . . . .
B10_2 B 0.7049(4) 0.3776(4) 0.9272(2) 0.0247(10) Uani 1 1 d . . . . .
B11_2 B 0.7489(4) 0.4148(4) 0.8552(2) 0.0244(10) Uani 1 1 d . . . . .
C1A_2 C 0.8938(4) 0.4117(3) 0.96887(18) 0.0215(9) Uani 1 1 d . . . . .
H1A_2 H 0.943990 0.410951 1.008230 0.026 Uiso 1 1 calc R . . . .

loop_
_atom_site_aniso_label
_atom_site_aniso_U_11
_atom_site_aniso_U_22
_atom_site_aniso_U_33
_atom_site_aniso_U_23
_atom_site_aniso_U_13
_atom_site_aniso_U_12
F1 0.0234(15) 0.0419(17) 0.065(2) -0.0139(15) 0.0032(14) -0.0046(13)
F2 0.0371(16) 0.0469(17) 0.0294(15) 0.0022(13) -0.0095(12) -0.0103(13)
C1 0.025(2) 0.026(2) 0.025(2) 0.0072(18) 0.0014(18) -0.0113(18)
C2 0.024(2) 0.022(2) 0.029(2) 0.0053(18) -0.0016(18) -0.0090(18)
C3 0.028(2) 0.027(2) 0.036(3) -0.0024(19) 0.000(2) -0.0077(19)
C4 0.018(2) 0.024(2) 0.052(3) -0.001(2) 0.004(2) -0.0045(18)
C5 0.026(2) 0.027(2) 0.041(3) 0.008(2) -0.008(2) -0.0100(19)
C6 0.029(2) 0.027(2) 0.029(2) 0.0071(19) -0.0041(19) -0.0109(19)
C7 0.026(2) 0.027(2) 0.028(2) 0.0046(18) 0.0007(18) -0.0071(19)
C8 0.023(2) 0.031(2) 0.030(2) 0.0006(19) 0.0011(18) -0.0098(19)
C9 0.032(3) 0.038(3) 0.035(3) 0.004(2) -0.004(2) -0.011(2)
C10 0.046(3) 0.055(4) 0.033(3) -0.002(2) -0.009(2) -0.019(3)
C11 0.043(3) 0.049(3) 0.043(3) -0.013(3) -0.001(2) -0.017(3)
C12 0.034(3) 0.037(3) 0.051(3) -0.010(2) -0.001(2) -0.013(2)
C13 0.027(2) 0.028(2) 0.038(3) 0.000(2) 0.000(2) -0.0075(19)
C14 0.024(2) 0.026(2) 0.026(2) 0.0059(18) -0.0054(18) -0.0057(18)
C15 0.024(2) 0.028(2) 0.029(2) 0.0020(19) -0.0062(18) -0.0076(19)
C16 0.038(3) 0.030(3) 0.032(3) 0.000(2) -0.009(2) -0.010(2)
C17 0.034(3) 0.032(3) 0.030(3) 0.003(2) -0.002(2) 0.002(2)
C18 0.023(2) 0.037(3) 0.031(2) 0.003(2) -0.0030(19) -0.005(2)
C19 0.025(2) 0.029(2) 0.030(2) 0.0038(19) -0.0026(18) -0.0088(19)
F3 0.0479(19) 0.059(2) 0.0275(15) -0.0107(14) -0.0016(13) -0.0135(16)
F4 0.051(2) 0.0319(16) 0.059(2) 0.0000(14) -0.0100(16) -0.0085(14)
C20 0.028(2) 0.034(2) 0.020(2) 0.0032(18) 0.0054(18) -0.011(2)
C21 0.024(2) 0.036(3) 0.025(2) -0.0005(19) 0.0019(18) -0.011(2)
C22 0.023(2) 0.039(3) 0.028(2) -0.002(2) 0.0020(18) -0.009(2)
C23 0.026(2) 0.050(3) 0.029(2) -0.006(2) -0.0005(19) -0.014(2)
C24 0.027(3) 0.042(3) 0.046(3) -0.013(2) 0.002(2) -0.010(2)
C25 0.029(3) 0.034(3) 0.042(3) -0.002(2) -0.002(2) -0.009(2)
C26 0.027(2) 0.037(3) 0.030(2) 0.001(2) -0.0028(19) -0.010(2)
C27 0.027(2) 0.040(3) 0.018(2) 0.0003(19) 0.0012(17) -0.008(2)
C28 0.033(3) 0.041(3) 0.027(2) 0.000(2) 0.002(2) -0.011(2)
C29 0.043(3) 0.036(3) 0.032(3) 0.001(2) 0.006(2) -0.008(2)
C30 0.036(3) 0.045(3) 0.033(3) 0.003(2) -0.001(2) 0.001(2)
C31 0.029(3) 0.052(3) 0.026(2) -0.002(2) -0.004(2) -0.007(2)
C32 0.032(3) 0.041(3) 0.022(2) -0.003(2) 0.0027(19) -0.009(2)
C33 0.029(2) 0.030(2) 0.025(2) 0.0042(18) -0.0011(18) -0.0108(19)
C34 0.030(3) 0.036(3) 0.029(2) 0.000(2) 0.0000(19) -0.009(2)
C35 0.028(3) 0.035(3) 0.042(3) 0.002(2) -0.005(2) -0.009(2)
C36 0.037(3) 0.039(3) 0.038(3) 0.004(2) -0.009(2) -0.017(2)
C37 0.040(3) 0.039(3) 0.029(2) -0.003(2) 0.001(2) -0.019(2)
C38 0.030(3) 0.038(3) 0.024(2) 0.0026(19) 0.0011(19) -0.011(2)
Cl23 0.0387(8) 0.0374(15) 0.0430(9) -0.0054(14) -0.0070(6) -0.0109(11)
Cl24 0.0494(9) 0.0431(8) 0.0443(8) -0.0125(6) 0.0059(7) -0.0180(7)
C39 0.028(3) 0.031(3) 0.045(4) 0.000(3) 0.005(3) -0.010(2)
C40 0.038(3) 0.035(3) 0.046(3) -0.003(2) 0.006(2) -0.015(2)
C41 0.039(3) 0.039(3) 0.053(3) -0.001(3) 0.004(3) -0.011(3)
C42 0.044(4) 0.053(4) 0.054(4) 0.001(3) -0.002(3) -0.013(3)
C43 0.041(3) 0.055(3) 0.043(3) -0.001(3) -0.003(3) -0.017(3)
C44 0.034(3) 0.047(3) 0.045(3) 0.000(3) -0.001(3) -0.015(3)
Cl 0.0387(8) 0.0374(15) 0.0430(9) -0.0054(14) -0.0070(6) -0.0109(11)
Cl1A 0.0494(9) 0.0431(8) 0.0443(8) -0.0125(6) 0.0059(7) -0.0180(7)
C39A 0.030(8) 0.034(8) 0.042(9) -0.003(8) 0.004(8) -0.019(8)
C40A 0.038(3) 0.035(3) 0.046(3) -0.003(2) 0.006(2) -0.015(2)
C41A 0.039(3) 0.039(3) 0.053(3) -0.001(3) 0.004(3) -0.011(3)
C42A 0.044(4) 0.053(4) 0.054(4) 0.001(3) -0.002(3) -0.013(3)
C43A 0.041(3) 0.055(3) 0.043(3) -0.001(3) -0.003(3) -0.017(3)
C44A 0.034(3) 0.047(3) 0.045(3) 0.000(3) -0.001(3) -0.015(3)
Cl25 0.0398(15) 0.0373(15) 0.0404(15) 0.0022(11) 0.0051(11) 0.0007(12)
Cl26 0.0505(17) 0.0475(16) 0.0353(14) -0.0043(12) -0.0064(12) -0.0239(13)
C45 0.025(5) 0.030(6) 0.023(5) -0.002(5) 0.002(4) -0.005(5)
C46 0.033(5) 0.036(6) 0.018(5) -0.001(5) 0.001(4) -0.012(5)
C47 0.027(5) 0.035(7) 0.031(5) 0.006(4) 0.004(4) -0.006(4)
C48 0.038(6) 0.037(5) 0.035(5) 0.002(4) 0.006(5) -0.014(5)
C49 0.046(6) 0.044(6) 0.027(5) -0.007(4) 0.007(5) -0.022(5)
C50 0.036(6) 0.046(6) 0.024(5) -0.007(5) 0.006(4) -0.020(5)
Cl1_3 0.0467(9) 0.0406(8) 0.0487(9) -0.0014(6) -0.0215(7) -0.0167(7)
Cl2_3 0.0267(7) 0.0409(8) 0.0508(9) -0.0026(6) 0.0065(6) -0.0096(6)
Cl3_3 0.0443(8) 0.0458(8) 0.0298(7) -0.0100(6) -0.0009(6) -0.0126(6)
Cl4_3 0.0533(9) 0.0400(8) 0.0424(8) -0.0012(6) 0.0025(7) -0.0253(7)
Cl5_3 0.0723(11) 0.0476(9) 0.0288(7) 0.0070(6) -0.0106(7) -0.0232(8)
Cl6_3 0.0394(8) 0.0309(7) 0.0508(8) 0.0023(6) 0.0003(6) -0.0143(6)
Cl7_3 0.0338(7) 0.0512(8) 0.0235(6) 0.0072(6) 0.0004(5) -0.0093(6)
Cl8_3 0.0311(7) 0.0574(9) 0.0407(8) -0.0088(7) -0.0015(6) -0.0207(7)
Cl9_3 0.0478(9) 0.0613(10) 0.0385(8) -0.0055(7) 0.0181(7) -0.0244(8)
Cl10_3 0.0585(10) 0.0553(9) 0.0321(7) -0.0158(7) 0.0020(7) -0.0201(8)
Cl11_3 0.0310(7) 0.0497(9) 0.0430(8) -0.0062(7) 0.0053(6) -0.0040(6)
B1_3 0.030(4) 0.035(3) 0.030(4) 0.000(3) -0.007(3) -0.015(3)
B2_3 0.024(3) 0.032(3) 0.030(3) 0.000(3) 0.002(3) -0.011(3)
B3_3 0.028(3) 0.036(4) 0.020(3) -0.002(3) -0.002(2) -0.013(3)
B4_3 0.040(4) 0.034(4) 0.022(3) -0.001(3) 0.002(3) -0.020(3)
B5_3 0.043(4) 0.039(4) 0.021(3) -0.002(3) -0.002(3) -0.020(3)
B6_3 0.033(3) 0.028(3) 0.027(3) 0.001(2) 0.000(3) -0.014(2)
B7_3 0.028(3) 0.041(4) 0.016(3) 0.002(3) 0.000(2) -0.013(3)
B8_3 0.031(3) 0.046(4) 0.025(3) -0.004(3) 0.000(3) -0.019(3)
B9_3 0.032(4) 0.042(4) 0.023(3) -0.003(3) 0.007(3) -0.014(3)
B10_3 0.045(4) 0.037(3) 0.018(3) -0.001(3) 0.002(3) -0.021(3)
B11_3 0.025(3) 0.046(4) 0.024(3) -0.006(3) 0.005(2) -0.015(3)
C1A_3 0.039(3) 0.032(3) 0.028(3) 0.001(2) -0.007(3) -0.015(3)
Cl1_1 0.0467(9) 0.0406(8) 0.0487(9) -0.0014(6) -0.0215(7) -0.0167(7)
Cl2_1 0.0267(7) 0.0409(8) 0.0508(9) -0.0026(6) 0.0065(6) -0.0096(6)
Cl3_1 0.0443(8) 0.0458(8) 0.0298(7) -0.0100(6) -0.0009(6) -0.0126(6)
Cl4_1 0.0533(9) 0.0400(8) 0.0424(8) -0.0012(6) 0.0025(7) -0.0253(7)
Cl5_1 0.0723(11) 0.0476(9) 0.0288(7) 0.0070(6) -0.0106(7) -0.0232(8)
Cl6_1 0.0394(8) 0.0309(7) 0.0508(8) 0.0023(6) 0.0003(6) -0.0143(6)
Cl7_1 0.0338(7) 0.0512(8) 0.0235(6) 0.0072(6) 0.0004(5) -0.0093(6)
Cl8_1 0.0311(7) 0.0574(9) 0.0407(8) -0.0088(7) -0.0015(6) -0.0207(7)
Cl9_1 0.0478(9) 0.0613(10) 0.0385(8) -0.0055(7) 0.0181(7) -0.0244(8)
Cl10_1 0.0585(10) 0.0553(9) 0.0321(7) -0.0158(7) 0.0020(7) -0.0201(8)
Cl11_1 0.0310(7) 0.0497(9) 0.0430(8) -0.0062(7) 0.0053(6) -0.0040(6)
B1_1 0.030(4) 0.035(3) 0.030(4) 0.000(3) -0.007(3) -0.015(3)
B2_1 0.024(3) 0.032(3) 0.030(3) 0.000(3) 0.002(3) -0.011(3)
B3_1 0.028(3) 0.036(4) 0.020(3) -0.002(3) -0.002(2) -0.013(3)
B4_1 0.040(4) 0.034(4) 0.022(3) -0.001(3) 0.002(3) -0.020(3)
B5_1 0.043(4) 0.039(4) 0.021(3) -0.002(3) -0.002(3) -0.020(3)
B6_1 0.033(3) 0.028(3) 0.027(3) 0.001(2) 0.000(3) -0.014(2)
B7_1 0.028(3) 0.041(4) 0.016(3) 0.002(3) 0.000(2) -0.013(3)
B8_1 0.031(3) 0.046(4) 0.025(3) -0.004(3) 0.000(3) -0.019(3)
B9_1 0.032(4) 0.042(4) 0.023(3) -0.003(3) 0.007(3) -0.014(3)
B10_1 0.045(4) 0.037(3) 0.018(3) -0.001(3) 0.002(3) -0.021(3)
B11_1 0.025(3) 0.046(4) 0.024(3) -0.006(3) 0.005(2) -0.015(3)
C1A_1 0.039(3) 0.032(3) 0.028(3) 0.001(2) -0.007(3) -0.015(3)
Cl1_2 0.0256(6) 0.0484(7) 0.0214(5) -0.0055(5) 0.0040(4) -0.0097(5)
Cl2_2 0.0312(6) 0.0246(5) 0.0304(5) -0.0060(4) -0.0014(4) -0.0079(4)
Cl3_2 0.0220(5) 0.0322(5) 0.0246(5) -0.0015(4) 0.0007(4) -0.0116(4)
Cl4_2 0.0271(6) 0.0264(5) 0.0355(6) -0.0012(4) -0.0037(4) -0.0011(4)
Cl5_2 0.0335(6) 0.0368(6) 0.0332(6) 0.0123(5) -0.0041(5) -0.0148(5)
Cl6_2 0.0222(5) 0.0357(6) 0.0310(6) 0.0005(5) -0.0008(4) -0.0010(4)
Cl7_2 0.0278(5) 0.0300(5) 0.0234(5) 0.0053(4) -0.0009(4) -0.0063(4)
Cl8_2 0.0324(6) 0.0382(6) 0.0241(5) -0.0101(4) 0.0041(4) -0.0074(5)
Cl9_2 0.0437(7) 0.0284(6) 0.0476(7) -0.0087(5) -0.0034(5) -0.0166(5)
Cl10_2 0.0274(6) 0.0485(7) 0.0353(6) 0.0004(5) -0.0013(5) -0.0206(5)
Cl11_2 0.0335(6) 0.0499(7) 0.0251(5) -0.0045(5) -0.0090(4) -0.0162(5)
B1_2 0.019(2) 0.029(3) 0.022(2) 0.001(2) -0.0011(18) -0.006(2)
B2_2 0.023(2) 0.022(2) 0.020(2) -0.0025(18) 0.0010(18) -0.0061(19)
B3_2 0.020(2) 0.022(2) 0.019(2) -0.0023(18) 0.0013(18) -0.0070(19)
B4_2 0.026(3) 0.022(2) 0.022(2) -0.0006(19) 0.0005(19) -0.007(2)
B5_2 0.027(3) 0.025(2) 0.022(2) 0.0038(19) -0.002(2) -0.009(2)
B6_2 0.019(2) 0.031(3) 0.021(2) -0.003(2) -0.0009(18) -0.006(2)
B7_2 0.022(2) 0.024(2) 0.018(2) -0.0003(18) -0.0015(18) -0.0043(19)
B8_2 0.026(3) 0.023(2) 0.023(2) -0.0047(19) -0.0024(19) -0.008(2)
B9_2 0.027(3) 0.026(3) 0.027(3) -0.003(2) -0.004(2) -0.010(2)
B10_2 0.022(2) 0.030(3) 0.023(2) -0.001(2) -0.0022(19) -0.009(2)
B11_2 0.024(3) 0.030(3) 0.020(2) -0.003(2) -0.0018(19) -0.008(2)
C1A_2 0.020(2) 0.026(2) 0.019(2) 0.0001(17) 0.0006(16) -0.0085(17)

loop_
_atom_type_symbol
_atom_type_description
_atom_type_scat_dispersion_real
_atom_type_scat_dispersion_imag
_atom_type_scat_source
C C 0.0181 0.0091 'International Tables Vol C Tables 4.2.6.8 and 6.1.1.4'
H H 0.0000 0.0000 'International Tables Vol C Tables 4.2.6.8 and 6.1.1.4'
B B 0.0090 0.0039 'International Tables Vol C Tables 4.2.6.8 and 6.1.1.4'
Cl Cl 0.3639 0.7018 'International Tables Vol C Tables 4.2.6.8 and 6.1.1.4'
F F 0.0727 0.0534 'International Tables Vol C Tables 4.2.6.8 and 6.1.1.4'

loop_
_geom_angle_atom_site_label_1
_geom_angle_atom_site_label_2
_geom_angle_atom_site_label_3
_geom_angle
_geom_angle_site_symmetry_1
_geom_angle_site_symmetry_3
_geom_angle_publ_flag
C8 C1 C2 119.4(4) . . ?
C14 C1 C2 120.8(4) . . ?
C14 C1 C8 119.8(4) . . ?
C3 C2 C1 119.4(4) . . ?
C7 C2 C1 120.8(4) . . ?
C7 C2 C3 119.8(4) . . ?
C2 C3 H25 121.0 . . ?
C4 C3 C2 118.0(5) . . ?
C4 C3 H25 121.0 . . ?
F1 C4 C3 118.5(5) . . ?
F1 C4 C5 118.2(4) . . ?
C3 C4 C5 123.2(5) . . ?
C4 C5 H27 121.5 . . ?
C6 C5 C4 117.1(4) . . ?
C6 C5 H27 121.5 . . ?
F2 C6 C5 118.3(4) . . ?
F2 C6 C7 118.6(4) . . ?
C7 C6 C5 123.1(5) . . ?
C2 C7 H29 120.6 . . ?
C6 C7 C2 118.8(4) . . ?
C6 C7 H29 120.6 . . ?
C9 C8 C1 120.8(4) . . ?
C9 C8 C13 118.8(5) . . ?
C13 C8 C1 120.5(4) . . ?
C8 C9 H31 119.8 . . ?
C10 C9 C8 120.3(5) . . ?
C10 C9 H31 119.8 . . ?
C9 C10 H32 120.1 . . ?
C9 C10 C11 119.9(5) . . ?
C11 C10 H32 120.1 . . ?
C10 C11 H33 119.7 . . ?
C12 C11 C10 120.6(5) . . ?
C12 C11 H33 119.7 . . ?
C11 C12 H34 120.1 . . ?
C13 C12 C11 119.9(5) . . ?
C13 C12 H34 120.1 . . ?
C8 C13 H35 119.8 . . ?
C12 C13 C8 120.5(5) . . ?
C12 C13 H35 119.8 . . ?
C15 C14 C1 121.6(4) . . ?
C19 C14 C1 119.6(4) . . ?
C19 C14 C15 118.7(4) . . ?
C14 C15 H37 120.0 . . ?
C16 C15 C14 119.9(4) . . ?
C16 C15 H37 120.0 . . ?
C15 C16 H38 119.9 . . ?
C15 C16 C17 120.3(5) . . ?
C17 C16 H38 119.9 . . ?
C16 C17 H39 119.5 . . ?
C18 C17 C16 121.0(5) . . ?
C18 C17 H39 119.5 . . ?
C17 C18 H40 120.0 . . ?
C17 C18 C19 119.9(5) . . ?
C19 C18 H40 120.0 . . ?
C14 C19 H41 119.9 . . ?
C18 C19 C14 120.1(4) . . ?
C18 C19 H41 119.9 . . ?
C27 C20 C21 119.4(4) . . ?
C27 C20 C33 121.0(4) . . ?
C33 C20 C21 119.5(4) . . ?
C22 C21 C20 119.0(4) . . ?
C26 C21 C20 120.9(4) . . ?
C26 C21 C22 120.1(5) . . ?
C21 C22 H44 120.9 . . ?
C23 C22 C21 118.2(5) . . ?
C23 C22 H44 120.9 . . ?
F3 C23 C22 118.2(5) . . ?
F3 C23 C24 118.6(5) . . ?
C24 C23 C22 123.2(5) . . ?
C23 C24 H46 121.6 . . ?
C23 C24 C25 116.9(5) . . ?
C25 C24 H46 121.6 . . ?
F4 C25 C24 118.3(5) . . ?
F4 C25 C26 118.7(5) . . ?
C26 C25 C24 123.1(5) . . ?
C21 C26 H48 120.8 . . ?
C25 C26 C21 118.4(5) . . ?
C25 C26 H48 120.8 . . ?
C28 C27 C20 121.0(5) . . ?
C28 C27 C32 119.1(5) . . ?
C32 C27 C20 119.9(5) . . ?
C27 C28 H50 120.0 . . ?
C29 C28 C27 120.1(5) . . ?
C29 C28 H50 120.0 . . ?
C28 C29 H51 120.1 . . ?
C28 C29 C30 119.7(5) . . ?
C30 C29 H51 120.1 . . ?
C29 C30 H52 119.7 . . ?
C31 C30 C29 120.7(5) . . ?
C31 C30 H52 119.7 . . ?
C30 C31 H53 119.8 . . ?
C32 C31 C30 120.4(5) . . ?
C32 C31 H53 119.8 . . ?
C27 C32 H54 120.0 . . ?
C31 C32 C27 120.0(5) . . ?
C31 C32 H54 120.0 . . ?
C34 C33 C20 120.1(4) . . ?
C38 C33 C20 120.9(4) . . ?
C38 C33 C34 119.0(4) . . ?
C33 C34 H56 120.0 . . ?
C35 C34 C33 120.0(5) . . ?
C35 C34 H56 120.0 . . ?
C34 C35 H57 119.8 . . ?
C34 C35 C36 120.3(5) . . ?
C36 C35 H57 119.8 . . ?
C35 C36 H58 119.7 . . ?
C37 C36 C35 120.5(5) . . ?
C37 C36 H58 119.7 . . ?
C36 C37 H59 120.1 . . ?
C38 C37 C36 119.7(5) . . ?
C38 C37 H59 120.1 . . ?
C33 C38 H60 119.8 . . ?
C37 C38 C33 120.4(5) . . ?
C37 C38 H60 119.8 . . ?
C40 C39 Cl23 121.2(3) . . ?
C40 C39 C44 120.0 . . ?
C44 C39 Cl23 118.8(3) . . ?
C39 C40 Cl24 120.5(2) . . ?
C39 C40 C41 120.0 . . ?
C41 C40 Cl24 119.4(2) . . ?
C40 C41 H63 120.0 . . ?
C42 C41 C40 120.0 . . ?
C42 C41 H63 120.0 . . ?
C41 C42 H64 120.0 . . ?
C43 C42 C41 120.0 . . ?
C43 C42 H64 120.0 . . ?
C42 C43 H65 120.0 . . ?
C42 C43 C44 120.0 . . ?
C44 C43 H65 120.0 . . ?
C39 C44 H66 120.0 . . ?
C43 C44 C39 120.0 . . ?
C43 C44 H66 120.0 . . ?
C40A C39A Cl 123(2) . . ?
C40A C39A C44A 120.0 . . ?
C44A C39A Cl 117(2) . . ?
C39A C40A Cl1A 119(2) . . ?
C39A C40A C41A 120.0 . . ?
C41A C40A Cl1A 121(2) . . ?
C40A C41A H63A 120.0 . . ?
C40A C41A C42A 120.0 . . ?
C42A C41A H63A 120.0 . . ?
C41A C42A H64A 120.0 . . ?
C43A C42A C41A 120.0 . . ?
C43A C42A H64A 120.0 . . ?
C42A C43A H65A 120.0 . . ?
C42A C43A C44A 120.0 . . ?
C44A C43A H65A 120.0 . . ?
C39A C44A H66A 120.0 . . ?
C43A C44A C39A 120.0 . . ?
C43A C44A H66A 120.0 . . ?
C46 C45 Cl25 120.9(4) . . ?
C46 C45 C50 120.0 . . ?
C50 C45 Cl25 119.1(4) . . ?
C45 C46 Cl26 120.2(4) . . ?
C47 C46 Cl26 119.8(4) . . ?
C47 C46 C45 120.0 . . ?
C46 C47 H69 120.0 . . ?
C46 C47 C48 120.0 . . ?
C48 C47 H69 120.0 . . ?
C47 C48 H70 120.0 . . ?
C49 C48 C47 120.0 . . ?
C49 C48 H70 120.0 . . ?
C48 C49 H71 120.0 . . ?
C50 C49 C48 120.0 . . ?
C50 C49 H71 120.0 . . ?
C45 C50 H72 120.0 . . ?
C49 C50 C45 120.0 . . ?
C49 C50 H72 120.0 . . ?
Cl1_3 B1_3 B2_3 125.4(19) . . ?
Cl1_3 B1_3 B6_3 120.7(19) . . ?
Cl1_3 B1_3 B10_3 125(2) . . ?
B2_3 B1_3 B10_3 102(2) . . ?
B5_3 B1_3 Cl1_3 126(2) . . ?
B5_3 B1_3 B2_3 102(2) . . ?
B5_3 B1_3 B6_3 104(2) . . ?
B5_3 B1_3 B10_3 56(2) . . ?
B5_3 B1_3 C1A_3 60(2) . . ?
B6_3 B1_3 B2_3 61(2) . . ?
B6_3 B1_3 B10_3 58(2) . . ?
C1A_3 B1_3 Cl1_3 120(2) . . ?
C1A_3 B1_3 B2_3 59(2) . . ?
C1A_3 B1_3 B6_3 111(2) . . ?
C1A_3 B1_3 B10_3 106(2) . . ?
B1_3 B2_3 Cl2_3 118(3) . . ?
B1_3 B2_3 B6_3 59(2) . . ?
B3_3 B2_3 Cl2_3 125(4) . . ?
B3_3 B2_3 B1_3 107(3) . . ?
B3_3 B2_3 B6_3 112(3) . . ?
B3_3 B2_3 B7_3 65(3) . . ?
B3_3 B2_3 C1A_3 60(3) . . ?
B6_3 B2_3 Cl2_3 117(3) . . ?
B7_3 B2_3 Cl2_3 123(3) . . ?
B7_3 B2_3 B1_3 107(3) . . ?
B7_3 B2_3 B6_3 61(3) . . ?
C1A_3 B2_3 Cl2_3 120(3) . . ?
C1A_3 B2_3 B1_3 58(2) . . ?
C1A_3 B2_3 B6_3 109(3) . . ?
C1A_3 B2_3 B7_3 112(3) . . ?
B2_3 B3_3 Cl3_3 124(3) . . ?
B2_3 B3_3 B4_3 117(4) . . ?
B2_3 B3_3 B7_3 62(3) . . ?
B2_3 B3_3 B8_3 112(3) . . ?
B2_3 B3_3 C1A_3 64(3) . . ?
B4_3 B3_3 Cl3_3 116(3) . . ?
B4_3 B3_3 B7_3 104(3) . . ?
B4_3 B3_3 B8_3 55(3) . . ?
B7_3 B3_3 Cl3_3 121(3) . . ?
B8_3 B3_3 Cl3_3 113(3) . . ?
B8_3 B3_3 B7_3 59(3) . . ?
C1A_3 B3_3 Cl3_3 121(3) . . ?
C1A_3 B3_3 B4_3 69(3) . . ?
C1A_3 B3_3 B7_3 113(3) . . ?
C1A_3 B3_3 B8_3 114(3) . . ?
Cl4_3 B4_3 C1A_3 109(3) . . ?
B3_3 B4_3 Cl4_3 127(3) . . ?
B3_3 B4_3 B5_3 95(3) . . ?
B3_3 B4_3 B9_3 111(3) . . ?
B3_3 B4_3 C1A_3 54(3) . . ?
B5_3 B4_3 Cl4_3 113(3) . . ?
B5_3 B4_3 B9_3 56(3) . . ?
B5_3 B4_3 C1A_3 54(3) . . ?
B8_3 B4_3 Cl4_3 136(4) . . ?
B8_3 B4_3 B3_3 64(3) . . ?
B8_3 B4_3 B5_3 107(4) . . ?
B8_3 B4_3 B9_3 69(3) . . ?
B8_3 B4_3 C1A_3 108(3) . . ?
B9_3 B4_3 Cl4_3 122(3) . . ?
B9_3 B4_3 C1A_3 104(3) . . ?
B1_3 B5_3 Cl5_3 126(3) . . ?
B1_3 B5_3 B4_3 119(3) . . ?
B1_3 B5_3 B10_3 68(3) . . ?
B1_3 B5_3 C1A_3 62(3) . . ?
B4_3 B5_3 Cl5_3 106(3) . . ?
B9_3 B5_3 Cl5_3 108(3) . . ?
B9_3 B5_3 B1_3 119(3) . . ?
B9_3 B5_3 B4_3 62(3) . . ?
B9_3 B5_3 B10_3 57(3) . . ?
B9_3 B5_3 C1A_3 122(4) . . ?
B10_3 B5_3 Cl5_3 126(3) . . ?
B10_3 B5_3 B4_3 108(4) . . ?
B10_3 B5_3 C1A_3 118(4) . . ?
C1A_3 B5_3 Cl5_3 113(3) . . ?
C1A_3 B5_3 B4_3 69(3) . . ?
Cl6_3 B6_3 B2_3 125(3) . . ?
Cl6_3 B6_3 B7_3 121(3) . . ?
Cl6_3 B6_3 B11_3 122(3) . . ?
B1_3 B6_3 Cl6_3 126(3) . . ?
B1_3 B6_3 B2_3 61(2) . . ?
B1_3 B6_3 B7_3 106(3) . . ?
B1_3 B6_3 B10_3 64(2) . . ?
B1_3 B6_3 B11_3 104(3) . . ?
B2_3 B6_3 B11_3 104(3) . . ?
B7_3 B6_3 B2_3 58(3) . . ?
B7_3 B6_3 B11_3 59(3) . . ?
B10_3 B6_3 Cl6_3 126(3) . . ?
B10_3 B6_3 B2_3 106(3) . . ?
B10_3 B6_3 B7_3 99(3) . . ?
B10_3 B6_3 B11_3 50(3) . . ?
Cl7_3 B7_3 B3_3 121(3) . . ?
Cl7_3 B7_3 B6_3 121(3) . . ?
Cl7_3 B7_3 B11_3 127(4) . . ?
B2_3 B7_3 Cl7_3 117(3) . . ?
B2_3 B7_3 B3_3 53(3) . . ?
B2_3 B7_3 B6_3 61(3) . . ?
B2_3 B7_3 B8_3 107(4) . . ?
B2_3 B7_3 B11_3 108(3) . . ?
B3_3 B7_3 B6_3 104(3) . . ?
B8_3 B7_3 Cl7_3 122(3) . . ?
B8_3 B7_3 B3_3 61(3) . . ?
B8_3 B7_3 B6_3 113(3) . . ?
B8_3 B7_3 B11_3 63(3) . . ?
B11_3 B7_3 B3_3 107(3) . . ?
B11_3 B7_3 B6_3 62(3) . . ?
Cl8_3 B8_3 B3_3 132(3) . . ?
Cl8_3 B8_3 B7_3 125(4) . . ?
Cl8_3 B8_3 B9_3 118(3) . . ?
Cl8_3 B8_3 B11_3 120(4) . . ?
B3_3 B8_3 B9_3 103(3) . . ?
B3_3 B8_3 B11_3 104(3) . . ?
B4_3 B8_3 Cl8_3 120(4) . . ?
B4_3 B8_3 B3_3 62(3) . . ?
B4_3 B8_3 B7_3 111(4) . . ?
B4_3 B8_3 B9_3 59(3) . . ?
B4_3 B8_3 B11_3 104(4) . . ?
B7_3 B8_3 B3_3 61(3) . . ?
B7_3 B8_3 B9_3 103(3) . . ?
B7_3 B8_3 B11_3 59(3) . . ?
B11_3 B8_3 B9_3 54(3) . . ?
Cl9_3 B9_3 B4_3 121(3) . . ?
Cl9_3 B9_3 B8_3 129(4) . . ?
Cl9_3 B9_3 B11_3 127(3) . . ?
B4_3 B9_3 B8_3 52(3) . . ?
B5_3 B9_3 Cl9_3 122(4) . . ?
B5_3 B9_3 B4_3 62(3) . . ?
B5_3 B9_3 B8_3 100(3) . . ?
B5_3 B9_3 B11_3 103(3) . . ?
B10_3 B9_3 Cl9_3 121(4) . . ?
B10_3 B9_3 B4_3 112(4) . . ?
B10_3 B9_3 B5_3 62(3) . . ?
B10_3 B9_3 B8_3 104(3) . . ?
B10_3 B9_3 B11_3 55(3) . . ?
B11_3 B9_3 B4_3 105(3) . . ?
B11_3 B9_3 B8_3 61(3) . . ?
B1_3 B10_3 Cl10_3 107(3) . . ?
B5_3 B10_3 Cl10_3 119(4) . . ?
B5_3 B10_3 B1_3 55(3) . . ?
B5_3 B10_3 B6_3 103(4) . . ?
B6_3 B10_3 Cl10_3 112(3) . . ?
B6_3 B10_3 B1_3 58(2) . . ?
B9_3 B10_3 Cl10_3 126(3) . . ?
B9_3 B10_3 B1_3 111(3) . . ?
B9_3 B10_3 B5_3 61(3) . . ?
B9_3 B10_3 B6_3 120(4) . . ?
B11_3 B10_3 Cl10_3 128(4) . . ?
B11_3 B10_3 B1_3 113(4) . . ?
B11_3 B10_3 B5_3 110(4) . . ?
B11_3 B10_3 B6_3 67(3) . . ?
B11_3 B10_3 B9_3 67(4) . . ?
Cl11_3 B11_3 B6_3 118(3) . . ?
Cl11_3 B11_3 B8_3 123(3) . . ?
B6_3 B11_3 B8_3 107(3) . . ?
B7_3 B11_3 Cl11_3 119(4) . . ?
B7_3 B11_3 B6_3 60(3) . . ?
B7_3 B11_3 B8_3 58(3) . . ?
B9_3 B11_3 Cl11_3 123(4) . . ?
B9_3 B11_3 B6_3 109(3) . . ?
B9_3 B11_3 B7_3 110(3) . . ?
B9_3 B11_3 B8_3 65(3) . . ?
B10_3 B11_3 Cl11_3 122(4) . . ?
B10_3 B11_3 B6_3 62(3) . . ?
B10_3 B11_3 B7_3 109(4) . . ?
B10_3 B11_3 B8_3 109(4) . . ?
B10_3 B11_3 B9_3 58(3) . . ?
B1_3 C1A_3 B2_3 62(2) . . ?
B1_3 C1A_3 B4_3 105(3) . . ?
B1_3 C1A_3 H1A_3 121.0 . . ?
B2_3 C1A_3 B4_3 101(3) . . ?
B2_3 C1A_3 H1A_3 124.9 . . ?
B3_3 C1A_3 B1_3 106(3) . . ?
B3_3 C1A_3 B2_3 56(3) . . ?
B3_3 C1A_3 B4_3 57(3) . . ?
B3_3 C1A_3 B5_3 101(3) . . ?
B3_3 C1A_3 H1A_3 125.6 . . ?
B4_3 C1A_3 H1A_3 125.0 . . ?
B5_3 C1A_3 B1_3 57(2) . . ?
B5_3 C1A_3 B2_3 102(3) . . ?
B5_3 C1A_3 B4_3 57(3) . . ?
B5_3 C1A_3 H1A_3 126.5 . . ?
Cl1_1 B1_1 B2_1 120.1(5) . . ?
Cl1_1 B1_1 B5_1 120.9(5) . . ?
Cl1_1 B1_1 B6_1 125.0(4) . . ?
Cl1_1 B1_1 B10_1 126.2(5) . . ?
B5_1 B1_1 B2_1 107.1(4) . . ?
B5_1 B1_1 B6_1 108.3(5) . . ?
B5_1 B1_1 B10_1 59.9(4) . . ?
B6_1 B1_1 B2_1 59.4(4) . . ?
B10_1 B1_1 B2_1 107.5(4) . . ?
B10_1 B1_1 B6_1 60.7(4) . . ?
C1A_1 B1_1 Cl1_1 120.9(4) . . ?
C1A_1 B1_1 B2_1 58.2(4) . . ?
C1A_1 B1_1 B5_1 58.4(4) . . ?
C1A_1 B1_1 B6_1 104.3(4) . . ?
C1A_1 B1_1 B10_1 104.4(4) . . ?
Cl2_1 B2_1 B1_1 120.1(4) . . ?
Cl2_1 B2_1 B3_1 119.7(4) . . ?
Cl2_1 B2_1 B6_1 124.9(4) . . ?
B3_1 B2_1 B1_1 108.2(4) . . ?
B3_1 B2_1 B6_1 109.2(5) . . ?
B6_1 B2_1 B1_1 59.9(4) . . ?
B7_1 B2_1 Cl2_1 124.4(4) . . ?
B7_1 B2_1 B1_1 108.9(4) . . ?
B7_1 B2_1 B3_1 60.9(4) . . ?
B7_1 B2_1 B6_1 60.9(4) . . ?
C1A_1 B2_1 Cl2_1 120.9(4) . . ?
C1A_1 B2_1 B1_1 58.4(4) . . ?
C1A_1 B2_1 B3_1 58.8(4) . . ?
C1A_1 B2_1 B6_1 104.9(4) . . ?
C1A_1 B2_1 B7_1 105.8(4) . . ?
Cl3_1 B3_1 B2_1 121.3(4) . . ?
Cl3_1 B3_1 B4_1 119.4(5) . . ?
Cl3_1 B3_1 B7_1 125.8(4) . . ?
Cl3_1 B3_1 B8_1 124.5(4) . . ?
B2_1 B3_1 B7_1 59.3(4) . . ?
B4_1 B3_1 B2_1 107.9(4) . . ?
B4_1 B3_1 B7_1 108.3(5) . . ?
B8_1 B3_1 B2_1 108.0(5) . . ?
B8_1 B3_1 B4_1 60.0(4) . . ?
B8_1 B3_1 B7_1 60.6(4) . . ?
C1A_1 B3_1 Cl3_1 121.0(5) . . ?
C1A_1 B3_1 B2_1 58.8(4) . . ?
C1A_1 B3_1 B4_1 58.7(4) . . ?
C1A_1 B3_1 B7_1 104.6(4) . . ?
C1A_1 B3_1 B8_1 105.0(4) . . ?
B3_1 B4_1 Cl4_1 119.5(4) . . ?
B3_1 B4_1 B5_1 108.4(4) . . ?
B3_1 B4_1 B8_1 60.0(4) . . ?
B5_1 B4_1 Cl4_1 119.0(4) . . ?
B8_1 B4_1 Cl4_1 126.3(4) . . ?
B8_1 B4_1 B5_1 109.0(5) . . ?
B9_1 B4_1 Cl4_1 125.9(4) . . ?
B9_1 B4_1 B3_1 109.1(5) . . ?
B9_1 B4_1 B5_1 60.0(4) . . ?
B9_1 B4_1 B8_1 61.3(4) . . ?
C1A_1 B4_1 Cl4_1 119.1(5) . . ?
C1A_1 B4_1 B3_1 59.1(4) . . ?
C1A_1 B4_1 B5_1 58.4(4) . . ?
C1A_1 B4_1 B8_1 105.2(4) . . ?
C1A_1 B4_1 B9_1 104.9(5) . . ?
Cl5_1 B5_1 B4_1 119.5(4) . . ?
B1_1 B5_1 Cl5_1 120.0(4) . . ?
B1_1 B5_1 B4_1 108.4(4) . . ?
B9_1 B5_1 Cl5_1 125.5(5) . . ?
B9_1 B5_1 B1_1 108.7(5) . . ?
B9_1 B5_1 B4_1 59.2(4) . . ?
B9_1 B5_1 B10_1 60.7(4) . . ?
B10_1 B5_1 Cl5_1 126.2(4) . . ?
B10_1 B5_1 B1_1 60.1(4) . . ?
B10_1 B5_1 B4_1 107.9(5) . . ?
C1A_1 B5_1 Cl5_1 120.0(5) . . ?
C1A_1 B5_1 B1_1 59.3(4) . . ?
C1A_1 B5_1 B4_1 58.6(4) . . ?
C1A_1 B5_1 B9_1 104.5(4) . . ?
C1A_1 B5_1 B10_1 105.2(5) . . ?
Cl6_1 B6_1 B1_1 120.7(4) . . ?
Cl6_1 B6_1 B2_1 121.9(4) . . ?
Cl6_1 B6_1 B7_1 122.5(4) . . ?
Cl6_1 B6_1 B10_1 121.7(4) . . ?
Cl6_1 B6_1 B11_1 123.2(5) . . ?
B1_1 B6_1 B7_1 108.3(4) . . ?
B1_1 B6_1 B10_1 59.3(4) . . ?
B1_1 B6_1 B11_1 107.2(4) . . ?
B2_1 B6_1 B1_1 60.8(4) . . ?
B2_1 B6_1 B7_1 59.2(4) . . ?
B2_1 B6_1 B10_1 107.5(4) . . ?
B2_1 B6_1 B11_1 106.8(5) . . ?
B7_1 B6_1 B10_1 108.0(4) . . ?
B11_1 B6_1 B7_1 60.0(4) . . ?
B11_1 B6_1 B10_1 59.8(4) . . ?
Cl7_1 B7_1 B3_1 121.6(5) . . ?
Cl7_1 B7_1 B6_1 122.0(4) . . ?
Cl7_1 B7_1 B8_1 122.4(4) . . ?
Cl7_1 B7_1 B11_1 123.3(5) . . ?
B2_1 B7_1 Cl7_1 121.4(4) . . ?
B2_1 B7_1 B3_1 59.8(4) . . ?
B2_1 B7_1 B6_1 59.9(4) . . ?
B2_1 B7_1 B8_1 107.1(4) . . ?
B2_1 B7_1 B11_1 107.2(4) . . ?
B3_1 B7_1 B6_1 107.6(4) . . ?
B3_1 B7_1 B8_1 59.0(4) . . ?
B3_1 B7_1 B11_1 106.8(4) . . ?
B8_1 B7_1 B6_1 107.9(4) . . ?
B11_1 B7_1 B6_1 59.8(4) . . ?
B11_1 B7_1 B8_1 60.0(4) . . ?
Cl8_1 B8_1 B7_1 121.2(4) . . ?
Cl8_1 B8_1 B9_1 123.1(4) . . ?
Cl8_1 B8_1 B11_1 123.1(5) . . ?
B3_1 B8_1 Cl8_1 120.6(4) . . ?
B3_1 B8_1 B4_1 60.0(4) . . ?
B3_1 B8_1 B7_1 60.4(4) . . ?
B3_1 B8_1 B9_1 107.2(5) . . ?
B3_1 B8_1 B11_1 107.8(4) . . ?
B4_1 B8_1 Cl8_1 121.8(4) . . ?
B4_1 B8_1 B7_1 108.1(5) . . ?
B4_1 B8_1 B9_1 58.9(4) . . ?
B4_1 B8_1 B11_1 107.0(4) . . ?
B7_1 B8_1 B9_1 107.9(5) . . ?
B11_1 B8_1 B7_1 60.0(4) . . ?
B11_1 B8_1 B9_1 59.9(4) . . ?
Cl9_1 B9_1 B8_1 122.2(4) . . ?
Cl9_1 B9_1 B10_1 121.5(4) . . ?
Cl9_1 B9_1 B11_1 122.7(5) . . ?
B4_1 B9_1 Cl9_1 121.2(4) . . ?
B4_1 B9_1 B5_1 60.8(4) . . ?
B4_1 B9_1 B8_1 59.8(4) . . ?
B4_1 B9_1 B10_1 108.4(5) . . ?
B4_1 B9_1 B11_1 107.7(4) . . ?
B5_1 B9_1 Cl9_1 120.8(4) . . ?
B5_1 B9_1 B8_1 108.4(5) . . ?
B5_1 B9_1 B10_1 59.7(4) . . ?
B5_1 B9_1 B11_1 107.6(5) . . ?
B10_1 B9_1 B8_1 108.2(5) . . ?
B10_1 B9_1 B11_1 59.9(4) . . ?
B11_1 B9_1 B8_1 60.0(4) . . ?
Cl10_1 B10_1 B1_1 122.1(4) . . ?
Cl10_1 B10_1 B6_1 120.8(4) . . ?
Cl10_1 B10_1 B9_1 122.3(5) . . ?
Cl10_1 B10_1 B11_1 120.9(5) . . ?
B1_1 B10_1 B6_1 60.0(4) . . ?
B1_1 B10_1 B9_1 107.7(5) . . ?
B1_1 B10_1 B11_1 107.9(5) . . ?
B5_1 B10_1 Cl10_1 123.1(5) . . ?
B5_1 B10_1 B1_1 60.0(4) . . ?
B5_1 B10_1 B6_1 107.8(5) . . ?
B5_1 B10_1 B9_1 59.6(4) . . ?
B5_1 B10_1 B11_1 107.7(5) . . ?
B9_1 B10_1 B6_1 108.0(4) . . ?
B9_1 B10_1 B11_1 60.2(4) . . ?
B11_1 B10_1 B6_1 59.9(4) . . ?
Cl11_1 B11_1 B6_1 121.5(5) . . ?
Cl11_1 B11_1 B7_1 122.5(4) . . ?
Cl11_1 B11_1 B8_1 122.3(4) . . ?
Cl11_1 B11_1 B9_1 121.2(4) . . ?
Cl11_1 B11_1 B10_1 120.4(5) . . ?
B6_1 B11_1 B7_1 60.2(4) . . ?
B6_1 B11_1 B8_1 108.2(5) . . ?
B6_1 B11_1 B9_1 108.1(5) . . ?
B7_1 B11_1 B8_1 60.1(4) . . ?
B9_1 B11_1 B7_1 108.1(5) . . ?
B9_1 B11_1 B8_1 60.1(4) . . ?
B10_1 B11_1 B6_1 60.3(4) . . ?
B10_1 B11_1 B7_1 108.5(5) . . ?
B10_1 B11_1 B8_1 108.3(5) . . ?
B10_1 B11_1 B9_1 59.9(4) . . ?
B1_1 C1A_1 H1A_1 117.4 . . ?
B2_1 C1A_1 B1_1 63.4(4) . . ?
B2_1 C1A_1 B3_1 62.3(4) . . ?
B2_1 C1A_1 H1A_1 118.0 . . ?
B3_1 C1A_1 B1_1 115.2(5) . . ?
B3_1 C1A_1 H1A_1 117.8 . . ?
B4_1 C1A_1 B1_1 114.5(5) . . ?
B4_1 C1A_1 B2_1 113.6(5) . . ?
B4_1 C1A_1 B3_1 62.2(4) . . ?
B4_1 C1A_1 H1A_1 118.3 . . ?
B5_1 C1A_1 B1_1 62.3(4) . . ?
B5_1 C1A_1 B2_1 114.6(5) . . ?
B5_1 C1A_1 B3_1 114.8(5) . . ?
B5_1 C1A_1 B4_1 63.0(4) . . ?
B5_1 C1A_1 H1A_1 117.7 . . ?
Cl1_2 B1_2 B2_2 120.6(3) . . ?
Cl1_2 B1_2 B5_2 120.3(3) . . ?
Cl1_2 B1_2 B6_2 125.2(3) . . ?
Cl1_2 B1_2 B10_2 125.1(3) . . ?
B2_2 B1_2 B5_2 107.7(3) . . ?
B6_2 B1_2 B2_2 59.7(3) . . ?
B6_2 B1_2 B5_2 108.0(3) . . ?
B10_2 B1_2 B2_2 108.1(3) . . ?
B10_2 B1_2 B5_2 59.5(3) . . ?
B10_2 B1_2 B6_2 60.7(3) . . ?
C1A_2 B1_2 Cl1_2 121.6(3) . . ?
C1A_2 B1_2 B2_2 58.7(3) . . ?
C1A_2 B1_2 B5_2 58.4(3) . . ?
C1A_2 B1_2 B6_2 104.5(3) . . ?
C1A_2 B1_2 B10_2 104.1(3) . . ?
Cl2_2 B2_2 B1_2 121.3(3) . . ?
Cl2_2 B2_2 B3_2 119.5(3) . . ?
Cl2_2 B2_2 B6_2 125.3(3) . . ?
Cl2_2 B2_2 B7_2 124.1(3) . . ?
B3_2 B2_2 B1_2 107.8(3) . . ?
B6_2 B2_2 B1_2 60.1(3) . . ?
B6_2 B2_2 B3_2 108.4(3) . . ?
B7_2 B2_2 B1_2 108.6(3) . . ?
B7_2 B2_2 B3_2 59.8(3) . . ?
B7_2 B2_2 B6_2 60.9(3) . . ?
C1A_2 B2_2 Cl2_2 121.7(3) . . ?
C1A_2 B2_2 B1_2 58.6(3) . . ?
C1A_2 B2_2 B3_2 58.2(3) . . ?
C1A_2 B2_2 B6_2 104.6(3) . . ?
C1A_2 B2_2 B7_2 104.3(3) . . ?
Cl3_2 B3_2 B2_2 119.9(3) . . ?
Cl3_2 B3_2 B4_2 119.7(3) . . ?
Cl3_2 B3_2 B7_2 125.1(3) . . ?
Cl3_2 B3_2 B8_2 124.9(3) . . ?
B2_2 B3_2 B4_2 108.7(3) . . ?
B7_2 B3_2 B2_2 59.9(3) . . ?
B7_2 B3_2 B4_2 108.8(3) . . ?
B7_2 B3_2 B8_2 60.6(3) . . ?
B8_2 B3_2 B2_2 108.6(3) . . ?
B8_2 B3_2 B4_2 60.2(3) . . ?
C1A_2 B3_2 Cl3_2 120.9(3) . . ?
C1A_2 B3_2 B2_2 59.0(3) . . ?
C1A_2 B3_2 B4_2 58.9(3) . . ?
C1A_2 B3_2 B7_2 105.0(3) . . ?
C1A_2 B3_2 B8_2 105.2(3) . . ?
Cl4_2 B4_2 B3_2 120.1(3) . . ?
Cl4_2 B4_2 B5_2 120.3(3) . . ?
Cl4_2 B4_2 B8_2 125.7(3) . . ?
Cl4_2 B4_2 B9_2 126.2(3) . . ?
B3_2 B4_2 B5_2 107.4(3) . . ?
B3_2 B4_2 B8_2 59.7(3) . . ?
B8_2 B4_2 B5_2 108.2(4) . . ?
B9_2 B4_2 B3_2 107.7(3) . . ?
B9_2 B4_2 B5_2 59.9(3) . . ?
B9_2 B4_2 B8_2 60.4(3) . . ?
C1A_2 B4_2 Cl4_2 120.7(3) . . ?
C1A_2 B4_2 B3_2 58.2(3) . . ?
C1A_2 B4_2 B5_2 58.5(3) . . ?
C1A_2 B4_2 B8_2 104.2(3) . . ?
C1A_2 B4_2 B9_2 104.2(4) . . ?
Cl5_2 B5_2 B1_2 119.5(3) . . ?
Cl5_2 B5_2 B4_2 120.5(3) . . ?
Cl5_2 B5_2 B9_2 125.6(3) . . ?
Cl5_2 B5_2 B10_2 124.6(3) . . ?
B4_2 B5_2 B1_2 108.4(3) . . ?
B9_2 B5_2 B1_2 108.4(3) . . ?
B9_2 B5_2 B4_2 59.9(3) . . ?
B10_2 B5_2 B1_2 60.1(3) . . ?
B10_2 B5_2 B4_2 108.7(3) . . ?
B10_2 B5_2 B9_2 60.6(3) . . ?
C1A_2 B5_2 Cl5_2 121.2(3) . . ?
C1A_2 B5_2 B1_2 58.6(3) . . ?
C1A_2 B5_2 B4_2 58.8(3) . . ?
C1A_2 B5_2 B9_2 104.5(3) . . ?
C1A_2 B5_2 B10_2 104.8(3) . . ?
Cl6_2 B6_2 B1_2 120.9(3) . . ?
Cl6_2 B6_2 B2_2 121.8(3) . . ?
Cl6_2 B6_2 B7_2 123.0(3) . . ?
Cl6_2 B6_2 B10_2 121.5(3) . . ?
Cl6_2 B6_2 B11_2 123.0(3) . . ?
B1_2 B6_2 B7_2 107.5(3) . . ?
B1_2 B6_2 B10_2 59.6(3) . . ?
B2_2 B6_2 B1_2 60.2(3) . . ?
B2_2 B6_2 B7_2 59.4(3) . . ?
B2_2 B6_2 B10_2 107.6(3) . . ?
B2_2 B6_2 B11_2 107.0(3) . . ?
B7_2 B6_2 B10_2 107.5(4) . . ?
B11_2 B6_2 B1_2 107.5(4) . . ?
B11_2 B6_2 B7_2 59.5(3) . . ?
B11_2 B6_2 B10_2 60.0(3) . . ?
Cl7_2 B7_2 B6_2 123.3(3) . . ?
Cl7_2 B7_2 B8_2 120.4(3) . . ?
B2_2 B7_2 Cl7_2 121.6(3) . . ?
B2_2 B7_2 B6_2 59.7(3) . . ?
B2_2 B7_2 B8_2 108.4(3) . . ?
B2_2 B7_2 B11_2 107.4(3) . . ?
B3_2 B7_2 Cl7_2 120.3(3) . . ?
B3_2 B7_2 B2_2 60.4(3) . . ?
B3_2 B7_2 B6_2 107.9(3) . . ?
B3_2 B7_2 B8_2 59.8(3) . . ?
B3_2 B7_2 B11_2 107.5(3) . . ?
B8_2 B7_2 B6_2 108.4(4) . . ?
B11_2 B7_2 Cl7_2 123.2(3) . . ?
B11_2 B7_2 B6_2 59.7(3) . . ?
B11_2 B7_2 B8_2 60.3(3) . . ?
Cl8_2 B8_2 B4_2 121.6(3) . . ?
Cl8_2 B8_2 B7_2 121.6(3) . . ?
Cl8_2 B8_2 B9_2 122.4(3) . . ?
Cl8_2 B8_2 B11_2 122.9(3) . . ?
B3_2 B8_2 Cl8_2 121.6(3) . . ?
B3_2 B8_2 B4_2 60.1(3) . . ?
B3_2 B8_2 B7_2 59.6(3) . . ?
B3_2 B8_2 B9_2 107.5(3) . . ?
B3_2 B8_2 B11_2 106.8(3) . . ?
B4_2 B8_2 B7_2 107.9(3) . . ?
B4_2 B8_2 B9_2 59.7(3) . . ?
B4_2 B8_2 B11_2 107.3(4) . . ?
B7_2 B8_2 B9_2 107.7(4) . . ?
B7_2 B8_2 B11_2 59.6(3) . . ?
B11_2 B8_2 B9_2 59.8(3) . . ?
Cl9_2 B9_2 B4_2 122.0(3) . . ?
Cl9_2 B9_2 B5_2 122.4(3) . . ?
Cl9_2 B9_2 B8_2 121.3(3) . . ?
Cl9_2 B9_2 B10_2 121.5(3) . . ?
Cl9_2 B9_2 B11_2 121.7(3) . . ?
B4_2 B9_2 B8_2 59.9(3) . . ?
B4_2 B9_2 B10_2 108.1(4) . . ?
B4_2 B9_2 B11_2 107.6(4) . . ?
B5_2 B9_2 B4_2 60.2(3) . . ?
B5_2 B9_2 B8_2 108.0(3) . . ?
B5_2 B9_2 B10_2 59.5(3) . . ?
B5_2 B9_2 B11_2 107.3(4) . . ?
B10_2 B9_2 B8_2 108.5(4) . . ?
B11_2 B9_2 B8_2 60.0(3) . . ?
B11_2 B9_2 B10_2 60.1(3) . . ?
Cl10_2 B10_2 B1_2 121.1(3) . . ?
Cl10_2 B10_2 B5_2 120.7(3) . . ?
Cl10_2 B10_2 B6_2 122.4(3) . . ?
Cl10_2 B10_2 B9_2 121.8(3) . . ?
Cl10_2 B10_2 B11_2 123.5(3) . . ?
B1_2 B10_2 B6_2 59.7(3) . . ?
B1_2 B10_2 B9_2 108.1(3) . . ?
B1_2 B10_2 B11_2 107.0(4) . . ?
B5_2 B10_2 B1_2 60.4(3) . . ?
B5_2 B10_2 B6_2 108.0(4) . . ?
B5_2 B10_2 B9_2 59.9(3) . . ?
B5_2 B10_2 B11_2 107.3(4) . . ?
B9_2 B10_2 B6_2 107.8(4) . . ?
B9_2 B10_2 B11_2 59.8(3) . . ?
B11_2 B10_2 B6_2 59.4(3) . . ?
Cl11_2 B11_2 B8_2 121.3(3) . . ?
Cl11_2 B11_2 B9_2 120.9(3) . . ?
Cl11_2 B11_2 B10_2 121.0(3) . . ?
B6_2 B11_2 Cl11_2 121.3(3) . . ?
B6_2 B11_2 B8_2 109.1(3) . . ?
B6_2 B11_2 B9_2 108.8(4) . . ?
B6_2 B11_2 B10_2 60.5(3) . . ?
B7_2 B11_2 Cl11_2 121.9(3) . . ?
B7_2 B11_2 B6_2 60.8(3) . . ?
B7_2 B11_2 B8_2 60.1(3) . . ?
B7_2 B11_2 B9_2 108.4(3) . . ?
B7_2 B11_2 B10_2 108.9(3) . . ?
B8_2 B11_2 B10_2 108.5(3) . . ?
B9_2 B11_2 B8_2 60.1(3) . . ?
B9_2 B11_2 B10_2 60.0(3) . . ?
B1_2 C1A_2 B2_2 62.8(3) . . ?
B1_2 C1A_2 B4_2 115.3(3) . . ?
B1_2 C1A_2 H1A_2 117.4 . . ?
B2_2 C1A_2 H1A_2 117.6 . . ?
B3_2 C1A_2 B1_2 115.0(3) . . ?
B3_2 C1A_2 B2_2 62.8(3) . . ?
B3_2 C1A_2 B4_2 62.8(3) . . ?
B3_2 C1A_2 B5_2 114.8(3) . . ?
B3_2 C1A_2 H1A_2 117.7 . . ?
B4_2 C1A_2 B2_2 115.0(3) . . ?
B4_2 C1A_2 H1A_2 117.4 . . ?
B5_2 C1A_2 B1_2 63.0(3) . . ?
B5_2 C1A_2 B2_2 114.9(3) . . ?
B5_2 C1A_2 B4_2 62.8(3) . . ?
B5_2 C1A_2 H1A_2 117.6 . . ?

loop_
_geom_bond_atom_site_label_1
_geom_bond_atom_site_label_2
_geom_bond_distance
_geom_bond_site_symmetry_2
_geom_bond_publ_flag
F1 C4 1.343(6) . ?
F2 C6 1.347(6) . ?
C1 C2 1.459(6) . ?
C1 C8 1.438(7) . ?
C1 C14 1.436(7) . ?
C2 C3 1.420(7) . ?
C2 C7 1.398(7) . ?
C3 H25 0.9500 . ?
C3 C4 1.378(7) . ?
C4 C5 1.384(8) . ?
C5 H27 0.9500 . ?
C5 C6 1.378(7) . ?
C6 C7 1.377(7) . ?
C7 H29 0.9500 . ?
C8 C9 1.405(7) . ?
C8 C13 1.414(7) . ?
C9 H31 0.9500 . ?
C9 C10 1.378(8) . ?
C10 H32 0.9500 . ?
C10 C11 1.392(9) . ?
C11 H33 0.9500 . ?
C11 C12 1.389(8) . ?
C12 H34 0.9500 . ?
C12 C13 1.373(7) . ?
C13 H35 0.9500 . ?
C14 C15 1.418(7) . ?
C14 C19 1.415(7) . ?
C15 H37 0.9500 . ?
C15 C16 1.379(7) . ?
C16 H38 0.9500 . ?
C16 C17 1.392(8) . ?
C17 H39 0.9500 . ?
C17 C18 1.375(7) . ?
C18 H40 0.9500 . ?
C18 C19 1.391(7) . ?
C19 H41 0.9500 . ?
F3 C23 1.348(6) . ?
F4 C25 1.346(6) . ?
C20 C21 1.465(7) . ?
C20 C27 1.433(7) . ?
C20 C33 1.451(7) . ?
C21 C22 1.402(7) . ?
C21 C26 1.396(7) . ?
C22 H44 0.9500 . ?
C22 C23 1.378(7) . ?
C23 C24 1.371(8) . ?
C24 H46 0.9500 . ?
C24 C25 1.382(8) . ?
C25 C26 1.375(7) . ?
C26 H48 0.9500 . ?
C27 C28 1.413(7) . ?
C27 C32 1.418(7) . ?
C28 H50 0.9500 . ?
C28 C29 1.377(8) . ?
C29 H51 0.9500 . ?
C29 C30 1.396(8) . ?
C30 H52 0.9500 . ?
C30 C31 1.390(8) . ?
C31 H53 0.9500 . ?
C31 C32 1.367(7) . ?
C32 H54 0.9500 . ?
C33 C34 1.411(7) . ?
C33 C38 1.409(7) . ?
C34 H56 0.9500 . ?
C34 C35 1.378(7) . ?
C35 H57 0.9500 . ?
C35 C36 1.391(8) . ?
C36 H58 0.9500 . ?
C36 C37 1.389(8) . ?
C37 H59 0.9500 . ?
C37 C38 1.383(7) . ?
C38 H60 0.9500 . ?
Cl23 C39 1.744(4) . ?
Cl24 C40 1.720(3) . ?
C39 C40 1.3900 . ?
C39 C44 1.3900 . ?
C40 C41 1.3900 . ?
C41 H63 0.9500 . ?
C41 C42 1.3900 . ?
C42 H64 0.9500 . ?
C42 C43 1.3900 . ?
C43 H65 0.9500 . ?
C43 C44 1.3900 . ?
C44 H66 0.9500 . ?
Cl C39A 1.732(16) . ?
Cl1A C40A 1.731(15) . ?
C39A C40A 1.3900 . ?
C39A C44A 1.3900 . ?
C40A C41A 1.3900 . ?
C41A H63A 0.9500 . ?
C41A C42A 1.3900 . ?
C42A H64A 0.9500 . ?
C42A C43A 1.3900 . ?
C43A H65A 0.9500 . ?
C43A C44A 1.3900 . ?
C44A H66A 0.9500 . ?
Cl25 C45 1.725(5) . ?
Cl26 C46 1.730(5) . ?
C45 C46 1.3900 . ?
C45 C50 1.3900 . ?
C46 C47 1.3900 . ?
C47 H69 0.9500 . ?
C47 C48 1.3900 . ?
C48 H70 0.9500 . ?
C48 C49 1.3900 . ?
C49 H71 0.9500 . ?
C49 C50 1.3900 . ?
C50 H72 0.9500 . ?
Cl1_3 B1_3 1.767(10) . ?
Cl2_3 B2_3 1.83(5) . ?
Cl3_3 B3_3 1.87(4) . ?
Cl4_3 B4_3 1.80(5) . ?
Cl5_3 B5_3 1.98(5) . ?
Cl6_3 B6_3 1.79(4) . ?
Cl7_3 B7_3 1.79(5) . ?
Cl8_3 B8_3 1.72(5) . ?
Cl9_3 B9_3 1.71(4) . ?
Cl10_3 B10_3 1.91(6) . ?
Cl11_3 B11_3 1.81(5) . ?
B1_3 B2_3 1.81(5) . ?
B1_3 B5_3 1.66(6) . ?
B1_3 B6_3 1.77(5) . ?
B1_3 B10_3 1.87(6) . ?
B1_3 C1A_3 1.74(5) . ?
B2_3 B3_3 1.60(6) . ?
B2_3 B6_3 1.81(7) . ?
B2_3 B7_3 1.76(7) . ?
B2_3 C1A_3 1.75(6) . ?
B3_3 B4_3 1.77(6) . ?
B3_3 B7_3 1.80(7) . ?
B3_3 B8_3 1.80(7) . ?
B3_3 C1A_3 1.69(7) . ?
B4_3 B5_3 1.77(7) . ?
B4_3 B8_3 1.64(8) . ?
B4_3 B9_3 1.77(7) . ?
B4_3 C1A_3 1.97(7) . ?
B5_3 B9_3 1.66(7) . ?
B5_3 B10_3 1.67(7) . ?
B5_3 C1A_3 1.71(7) . ?
B6_3 B7_3 1.81(6) . ?
B6_3 B10_3 1.77(7) . ?
B6_3 B11_3 1.85(7) . ?
B7_3 B8_3 1.77(7) . ?
B7_3 B11_3 1.80(7) . ?
B8_3 B9_3 1.93(7) . ?
B8_3 B11_3 1.87(7) . ?
B9_3 B10_3 1.59(8) . ?
B9_3 B11_3 1.72(7) . ?
B10_3 B11_3 1.54(8) . ?
C1A_3 H1A_3 1.1200 . ?
Cl1_1 B1_1 1.763(6) . ?
Cl2_1 B2_1 1.769(6) . ?
Cl3_1 B3_1 1.764(6) . ?
Cl4_1 B4_1 1.792(7) . ?
Cl5_1 B5_1 1.778(7) . ?
Cl6_1 B6_1 1.775(6) . ?
Cl7_1 B7_1 1.778(6) . ?
Cl8_1 B8_1 1.775(7) . ?
Cl9_1 B9_1 1.783(6) . ?
Cl10_1 B10_1 1.775(7) . ?
Cl11_1 B11_1 1.773(7) . ?
B1_1 B2_1 1.805(10) . ?
B1_1 B5_1 1.773(10) . ?
B1_1 B6_1 1.789(9) . ?
B1_1 B10_1 1.776(10) . ?
B1_1 C1A_1 1.721(8) . ?
B2_1 B3_1 1.777(9) . ?
B2_1 B6_1 1.780(9) . ?
B2_1 B7_1 1.767(9) . ?
B2_1 C1A_1 1.717(8) . ?
B3_1 B4_1 1.770(9) . ?
B3_1 B7_1 1.795(10) . ?
B3_1 B8_1 1.770(10) . ?
B3_1 C1A_1 1.717(8) . ?
B4_1 B5_1 1.784(9) . ?
B4_1 B8_1 1.771(10) . ?
B4_1 B9_1 1.756(10) . ?
B4_1 C1A_1 1.710(9) . ?
B5_1 B9_1 1.771(10) . ?
B5_1 B10_1 1.773(10) . ?
B5_1 C1A_1 1.705(9) . ?
B6_1 B7_1 1.799(9) . ?
B6_1 B10_1 1.800(10) . ?
B6_1 B11_1 1.793(9) . ?
B7_1 B8_1 1.798(9) . ?
B7_1 B11_1 1.796(9) . ?
B8_1 B9_1 1.799(9) . ?
B8_1 B11_1 1.797(10) . ?
B9_1 B10_1 1.791(9) . ?
B9_1 B11_1 1.795(10) . ?
B10_1 B11_1 1.791(9) . ?
C1A_1 H1A_1 1.1200 . ?
Cl1_2 B1_2 1.765(5) . ?
Cl2_2 B2_2 1.769(5) . ?
Cl3_2 B3_2 1.772(5) . ?
Cl4_2 B4_2 1.763(5) . ?
Cl5_2 B5_2 1.771(5) . ?
Cl6_2 B6_2 1.774(5) . ?
Cl7_2 B7_2 1.784(5) . ?
Cl8_2 B8_2 1.783(5) . ?
Cl9_2 B9_2 1.775(5) . ?
Cl10_2 B10_2 1.771(5) . ?
Cl11_2 B11_2 1.785(5) . ?
B1_2 B2_2 1.789(7) . ?
B1_2 B5_2 1.792(7) . ?
B1_2 B6_2 1.786(7) . ?
B1_2 B10_2 1.785(7) . ?
B1_2 C1A_2 1.717(6) . ?
B2_2 B3_2 1.783(7) . ?
B2_2 B6_2 1.780(7) . ?
B2_2 B7_2 1.775(7) . ?
B2_2 C1A_2 1.719(6) . ?
B3_2 B4_2 1.784(7) . ?
B3_2 B7_2 1.772(7) . ?
B3_2 B8_2 1.775(7) . ?
B3_2 C1A_2 1.705(6) . ?
B4_2 B5_2 1.787(7) . ?
B4_2 B8_2 1.785(7) . ?
B4_2 B9_2 1.782(7) . ?
B4_2 C1A_2 1.718(7) . ?
B5_2 B9_2 1.781(7) . ?
B5_2 B10_2 1.775(7) . ?
B5_2 C1A_2 1.712(7) . ?
B6_2 B7_2 1.802(7) . ?
B6_2 B10_2 1.804(7) . ?
B6_2 B11_2 1.784(7) . ?
B7_2 B8_2 1.790(7) . ?
B7_2 B11_2 1.780(7) . ?
B8_2 B9_2 1.795(7) . ?
B8_2 B11_2 1.793(7) . ?
B9_2 B10_2 1.793(8) . ?
B9_2 B11_2 1.790(7) . ?
B10_2 B11_2 1.795(7) . ?
C1A_2 H1A_2 1.1200 . ?

loop_
_geom_torsion_atom_site_label_1
_geom_torsion_atom_site_label_2
_geom_torsion_atom_site_label_3
_geom_torsion_atom_site_label_4
_geom_torsion
_geom_torsion_site_symmetry_1
_geom_torsion_site_symmetry_2
_geom_torsion_site_symmetry_3
_geom_torsion_site_symmetry_4
_geom_torsion_publ_flag
F1 C4 C5 C6 -179.9(4) . . . . ?
F2 C6 C7 C2 179.9(4) . . . . ?
C1 C2 C3 C4 177.7(4) . . . . ?
C1 C2 C7 C6 -176.8(4) . . . . ?
C1 C8 C9 C10 -179.7(5) . . . . ?
C1 C8 C13 C12 -178.7(5) . . . . ?
C1 C14 C15 C16 179.6(4) . . . . ?
C1 C14 C19 C18 -178.1(4) . . . . ?
C2 C1 C8 C9 145.8(5) . . . . ?
C2 C1 C8 C13 -34.6(6) . . . . ?
C2 C1 C14 C15 -31.8(6) . . . . ?
C2 C1 C14 C19 147.5(4) . . . . ?
C2 C3 C4 F1 179.7(4) . . . . ?
C2 C3 C4 C5 -0.4(7) . . . . ?
C3 C2 C7 C6 1.1(7) . . . . ?
C3 C4 C5 C6 0.2(7) . . . . ?
C4 C5 C6 F2 179.5(4) . . . . ?
C4 C5 C6 C7 0.8(7) . . . . ?
C5 C6 C7 C2 -1.4(7) . . . . ?
C7 C2 C3 C4 -0.2(7) . . . . ?
C8 C1 C2 C3 -32.1(6) . . . . ?
C8 C1 C2 C7 145.8(4) . . . . ?
C8 C1 C14 C15 149.4(4) . . . . ?
C8 C1 C14 C19 -31.3(6) . . . . ?
C8 C9 C10 C11 -2.1(8) . . . . ?
C9 C8 C13 C12 0.9(7) . . . . ?
C9 C10 C11 C12 1.7(9) . . . . ?
C10 C11 C12 C13 0.0(9) . . . . ?
C11 C12 C13 C8 -1.3(8) . . . . ?
C13 C8 C9 C10 0.8(8) . . . . ?
C14 C1 C2 C3 149.1(4) . . . . ?
C14 C1 C2 C7 -33.0(6) . . . . ?
C14 C1 C8 C9 -35.3(6) . . . . ?
C14 C1 C8 C13 144.2(5) . . . . ?
C14 C15 C16 C17 -1.3(7) . . . . ?
C15 C14 C19 C18 1.2(7) . . . . ?
C15 C16 C17 C18 0.9(8) . . . . ?
C16 C17 C18 C19 0.6(7) . . . . ?
C17 C18 C19 C14 -1.7(7) . . . . ?
C19 C14 C15 C16 0.3(7) . . . . ?
F3 C23 C24 C25 178.3(4) . . . . ?
F4 C25 C26 C21 -177.6(4) . . . . ?
C20 C21 C22 C23 177.3(4) . . . . ?
C20 C21 C26 C25 179.5(4) . . . . ?
C20 C27 C28 C29 177.8(4) . . . . ?
C20 C27 C32 C31 179.9(4) . . . . ?
C20 C33 C34 C35 177.4(5) . . . . ?
C20 C33 C38 C37 -178.5(4) . . . . ?
C21 C20 C27 C28 -148.4(4) . . . . ?
C21 C20 C27 C32 30.7(6) . . . . ?
C21 C20 C33 C34 29.2(6) . . . . ?
C21 C20 C33 C38 -151.2(4) . . . . ?
C21 C22 C23 F3 -176.9(4) . . . . ?
C21 C22 C23 C24 3.6(7) . . . . ?
C22 C21 C26 C25 -1.7(7) . . . . ?
C22 C23 C24 C25 -2.2(8) . . . . ?
C23 C24 C25 F4 179.5(4) . . . . ?
C23 C24 C25 C26 -1.3(8) . . . . ?
C24 C25 C26 C21 3.2(8) . . . . ?
C26 C21 C22 C23 -1.6(7) . . . . ?
C27 C20 C21 C22 43.4(6) . . . . ?
C27 C20 C21 C26 -137.8(5) . . . . ?
C27 C20 C33 C34 -149.1(5) . . . . ?
C27 C20 C33 C38 30.5(7) . . . . ?
C27 C28 C29 C30 2.3(8) . . . . ?
C28 C27 C32 C31 -1.0(7) . . . . ?
C28 C29 C30 C31 -1.0(8) . . . . ?
C29 C30 C31 C32 -1.3(8) . . . . ?
C30 C31 C32 C27 2.3(7) . . . . ?
C32 C27 C28 C29 -1.3(7) . . . . ?
C33 C20 C21 C22 -135.0(5) . . . . ?
C33 C20 C21 C26 43.9(6) . . . . ?
C33 C20 C27 C28 30.0(6) . . . . ?
C33 C20 C27 C32 -150.9(4) . . . . ?
C33 C34 C35 C36 2.0(8) . . . . ?
C34 C33 C38 C37 1.1(7) . . . . ?
C34 C35 C36 C37 -0.7(8) . . . . ?
C35 C36 C37 C38 -0.4(8) . . . . ?
C36 C37 C38 C33 0.2(7) . . . . ?
C38 C33 C34 C35 -2.2(7) . . . . ?
Cl23 C39 C40 Cl24 -3.3(4) . . . . ?
Cl23 C39 C40 C41 178.2(4) . . . . ?
Cl23 C39 C44 C43 -178.2(4) . . . . ?
Cl24 C40 C41 C42 -178.5(3) . . . . ?
C39 C40 C41 C42 0.0 . . . . ?
C40 C39 C44 C43 0.0 . . . . ?
C40 C41 C42 C43 0.0 . . . . ?
C41 C42 C43 C44 0.0 . . . . ?
C42 C43 C44 C39 0.0 . . . . ?
C44 C39 C40 Cl24 178.5(3) . . . . ?
C44 C39 C40 C41 0.0 . . . . ?
Cl C39A C40A Cl1A -3(3) . . . . ?
Cl C39A C40A C41A 178(3) . . . . ?
Cl C39A C44A C43A -178(3) . . . . ?
Cl1A C40A C41A C42A -178(3) . . . . ?
C39A C40A C41A C42A 0.0 . . . . ?
C40A C39A C44A C43A 0.0 . . . . ?
C40A C41A C42A C43A 0.0 . . . . ?
C41A C42A C43A C44A 0.0 . . . . ?
C42A C43A C44A C39A 0.0 . . . . ?
C44A C39A C40A Cl1A 178(3) . . . . ?
C44A C39A C40A C41A 0.0 . . . . ?
Cl25 C45 C46 Cl26 -0.9(5) . . . . ?
Cl25 C45 C46 C47 177.8(5) . . . . ?
Cl25 C45 C50 C49 -177.9(5) . . . . ?
Cl26 C46 C47 C48 178.7(5) . . . . ?
C45 C46 C47 C48 0.0 . . . . ?
C46 C45 C50 C49 0.0 . . . . ?
C46 C47 C48 C49 0.0 . . . . ?
C47 C48 C49 C50 0.0 . . . . ?
C48 C49 C50 C45 0.0 . . . . ?
C50 C45 C46 Cl26 -178.7(5) . . . . ?
C50 C45 C46 C47 0.0 . . . . ?
Cl1_3 B1_3 B2_3 Cl2_3 3(4) . . . . ?
Cl1_3 B1_3 B2_3 B3_3 -145(3) . . . . ?
Cl1_3 B1_3 B2_3 B6_3 109(3) . . . . ?
Cl1_3 B1_3 B2_3 B7_3 147(2) . . . . ?
Cl1_3 B1_3 B2_3 C1A_3 -107(3) . . . . ?
Cl1_3 B1_3 B5_3 Cl5_3 8(5) . . . . ?
Cl1_3 B1_3 B5_3 B4_3 149(3) . . . . ?
Cl1_3 B1_3 B5_3 B9_3 -139(3) . . . . ?
Cl1_3 B1_3 B5_3 B10_3 -112(3) . . . . ?
Cl1_3 B1_3 B5_3 C1A_3 108(3) . . . . ?
Cl1_3 B1_3 B6_3 Cl6_3 -2(4) . . . . ?
Cl1_3 B1_3 B6_3 B2_3 -116(2) . . . . ?
Cl1_3 B1_3 B6_3 B7_3 -153(2) . . . . ?
Cl1_3 B1_3 B6_3 B10_3 115(3) . . . . ?
Cl1_3 B1_3 B6_3 B11_3 146(2) . . . . ?
Cl1_3 B1_3 B10_3 Cl10_3 -1(4) . . . . ?
Cl1_3 B1_3 B10_3 B5_3 113(3) . . . . ?
Cl1_3 B1_3 B10_3 B6_3 -107(3) . . . . ?
Cl1_3 B1_3 B10_3 B9_3 139(3) . . . . ?
Cl1_3 B1_3 B10_3 B11_3 -148(3) . . . . ?
Cl1_3 B1_3 C1A_3 B2_3 116(2) . . . . ?
Cl1_3 B1_3 C1A_3 B3_3 151(2) . . . . ?
Cl1_3 B1_3 C1A_3 B4_3 -149(2) . . . . ?
Cl1_3 B1_3 C1A_3 B5_3 -116(3) . . . . ?
Cl2_3 B2_3 B3_3 Cl3_3 4(6) . . . . ?
Cl2_3 B2_3 B3_3 B4_3 -154(3) . . . . ?
Cl2_3 B2_3 B3_3 B7_3 114(4) . . . . ?
Cl2_3 B2_3 B3_3 B8_3 146(3) . . . . ?
Cl2_3 B2_3 B3_3 C1A_3 -108(4) . . . . ?
Cl2_3 B2_3 B6_3 Cl6_3 -7(5) . . . . ?
Cl2_3 B2_3 B6_3 B1_3 108(3) . . . . ?
Cl2_3 B2_3 B6_3 B7_3 -115(3) . . . . ?
Cl2_3 B2_3 B6_3 B10_3 154(3) . . . . ?
Cl2_3 B2_3 B6_3 B11_3 -154(3) . . . . ?
Cl2_3 B2_3 B7_3 Cl7_3 -7(5) . . . . ?
Cl2_3 B2_3 B7_3 B3_3 -117(4) . . . . ?
Cl2_3 B2_3 B7_3 B6_3 105(4) . . . . ?
Cl2_3 B2_3 B7_3 B8_3 -148(3) . . . . ?
Cl2_3 B2_3 B7_3 B11_3 145(3) . . . . ?
Cl2_3 B2_3 C1A_3 B1_3 -106(3) . . . . ?
Cl2_3 B2_3 C1A_3 B3_3 116(4) . . . . ?
Cl2_3 B2_3 C1A_3 B4_3 152(3) . . . . ?
Cl2_3 B2_3 C1A_3 B5_3 -149(3) . . . . ?
Cl3_3 B3_3 B4_3 Cl4_3 -29(6) . . . . ?
Cl3_3 B3_3 B4_3 B5_3 -153(3) . . . . ?
Cl3_3 B3_3 B4_3 B8_3 101(4) . . . . ?
Cl3_3 B3_3 B4_3 B9_3 152(3) . . . . ?
Cl3_3 B3_3 B4_3 C1A_3 -116(3) . . . . ?
Cl3_3 B3_3 B7_3 Cl7_3 12(5) . . . . ?
Cl3_3 B3_3 B7_3 B2_3 114(4) . . . . ?
Cl3_3 B3_3 B7_3 B6_3 151(3) . . . . ?
Cl3_3 B3_3 B7_3 B8_3 -100(4) . . . . ?
Cl3_3 B3_3 B7_3 B11_3 -145(3) . . . . ?
Cl3_3 B3_3 B8_3 Cl8_3 0(6) . . . . ?
Cl3_3 B3_3 B8_3 B4_3 -106(3) . . . . ?
Cl3_3 B3_3 B8_3 B7_3 113(3) . . . . ?
Cl3_3 B3_3 B8_3 B9_3 -149(3) . . . . ?
Cl3_3 B3_3 B8_3 B11_3 155(3) . . . . ?
Cl3_3 B3_3 C1A_3 B1_3 -154(3) . . . . ?
Cl3_3 B3_3 C1A_3 B2_3 -115(4) . . . . ?
Cl3_3 B3_3 C1A_3 B4_3 108(3) . . . . ?
Cl3_3 B3_3 C1A_3 B5_3 147(3) . . . . ?
Cl4_3 B4_3 B5_3 Cl5_3 12(4) . . . . ?
Cl4_3 B4_3 B5_3 B1_3 -136(3) . . . . ?
Cl4_3 B4_3 B5_3 B9_3 114(3) . . . . ?
Cl4_3 B4_3 B5_3 B10_3 149(3) . . . . ?
Cl4_3 B4_3 B5_3 C1A_3 -97(3) . . . . ?
Cl4_3 B4_3 B8_3 Cl8_3 -8(7) . . . . ?
Cl4_3 B4_3 B8_3 B3_3 117(5) . . . . ?
Cl4_3 B4_3 B8_3 B7_3 153(4) . . . . ?
Cl4_3 B4_3 B8_3 B9_3 -114(5) . . . . ?
Cl4_3 B4_3 B8_3 B11_3 -145(4) . . . . ?
Cl4_3 B4_3 B9_3 Cl9_3 15(7) . . . . ?
Cl4_3 B4_3 B9_3 B5_3 -98(4) . . . . ?
Cl4_3 B4_3 B9_3 B8_3 132(5) . . . . ?
Cl4_3 B4_3 B9_3 B10_3 -136(4) . . . . ?
Cl4_3 B4_3 B9_3 B11_3 166(4) . . . . ?
Cl5_3 B5_3 B9_3 Cl9_3 -11(5) . . . . ?
Cl5_3 B5_3 B9_3 B4_3 99(3) . . . . ?
Cl5_3 B5_3 B9_3 B8_3 137(3) . . . . ?
Cl5_3 B5_3 B9_3 B10_3 -122(3) . . . . ?
Cl5_3 B5_3 B9_3 B11_3 -160(3) . . . . ?
Cl5_3 B5_3 B10_3 Cl10_3 -28(6) . . . . ?
Cl5_3 B5_3 B10_3 B1_3 -119(4) . . . . ?
Cl5_3 B5_3 B10_3 B6_3 -154(4) . . . . ?
Cl5_3 B5_3 B10_3 B9_3 89(5) . . . . ?
Cl5_3 B5_3 B10_3 B11_3 136(4) . . . . ?
Cl5_3 B5_3 C1A_3 B1_3 120(3) . . . . ?
Cl5_3 B5_3 C1A_3 B2_3 165(3) . . . . ?
Cl5_3 B5_3 C1A_3 B3_3 -138(3) . . . . ?
Cl5_3 B5_3 C1A_3 B4_3 -99(4) . . . . ?
Cl6_3 B6_3 B7_3 Cl7_3 -8(5) . . . . ?
Cl6_3 B6_3 B7_3 B2_3 -114(4) . . . . ?
Cl6_3 B6_3 B7_3 B3_3 -147(3) . . . . ?
Cl6_3 B6_3 B7_3 B8_3 149(4) . . . . ?
Cl6_3 B6_3 B7_3 B11_3 111(4) . . . . ?
Cl6_3 B6_3 B10_3 Cl10_3 19(5) . . . . ?
Cl6_3 B6_3 B10_3 B1_3 116(4) . . . . ?
Cl6_3 B6_3 B10_3 B5_3 149(4) . . . . ?
Cl6_3 B6_3 B10_3 B9_3 -146(4) . . . . ?
Cl6_3 B6_3 B10_3 B11_3 -104(4) . . . . ?
Cl6_3 B6_3 B11_3 Cl11_3 -1(5) . . . . ?
Cl6_3 B6_3 B11_3 B7_3 -110(4) . . . . ?
Cl6_3 B6_3 B11_3 B8_3 -144(3) . . . . ?
Cl6_3 B6_3 B11_3 B9_3 148(3) . . . . ?
Cl6_3 B6_3 B11_3 B10_3 113(4) . . . . ?
Cl7_3 B7_3 B8_3 Cl8_3 13(6) . . . . ?
Cl7_3 B7_3 B8_3 B3_3 -110(4) . . . . ?
Cl7_3 B7_3 B8_3 B4_3 -147(4) . . . . ?
Cl7_3 B7_3 B8_3 B9_3 152(3) . . . . ?
Cl7_3 B7_3 B8_3 B11_3 119(4) . . . . ?
Cl7_3 B7_3 B11_3 Cl11_3 2(5) . . . . ?
Cl7_3 B7_3 B11_3 B6_3 109(4) . . . . ?
Cl7_3 B7_3 B11_3 B8_3 -111(4) . . . . ?
Cl7_3 B7_3 B11_3 B9_3 -150(4) . . . . ?
Cl7_3 B7_3 B11_3 B10_3 148(4) . . . . ?
Cl8_3 B8_3 B11_3 Cl11_3 10(6) . . . . ?
Cl8_3 B8_3 B11_3 B6_3 151(3) . . . . ?
Cl8_3 B8_3 B11_3 B7_3 116(4) . . . . ?
Cl8_3 B8_3 B11_3 B9_3 -105(4) . . . . ?
Cl8_3 B8_3 B11_3 B10_3 -143(4) . . . . ?
Cl9_3 B9_3 B10_3 Cl10_3 -6(7) . . . . ?
Cl9_3 B9_3 B10_3 B1_3 -137(3) . . . . ?
Cl9_3 B9_3 B10_3 B5_3 -112(5) . . . . ?
Cl9_3 B9_3 B10_3 B6_3 158(4) . . . . ?
Cl9_3 B9_3 B10_3 B11_3 116(4) . . . . ?
Cl9_3 B9_3 B11_3 Cl11_3 5(7) . . . . ?
Cl9_3 B9_3 B11_3 B6_3 -141(4) . . . . ?
Cl9_3 B9_3 B11_3 B7_3 155(4) . . . . ?
Cl9_3 B9_3 B11_3 B8_3 119(5) . . . . ?
Cl9_3 B9_3 B11_3 B10_3 -105(5) . . . . ?
Cl10_3 B10_3 B11_3 Cl11_3 6(7) . . . . ?
Cl10_3 B10_3 B11_3 B6_3 -101(5) . . . . ?
Cl10_3 B10_3 B11_3 B7_3 -139(4) . . . . ?
Cl10_3 B10_3 B11_3 B8_3 159(4) . . . . ?
Cl10_3 B10_3 B11_3 B9_3 118(5) . . . . ?
B1_3 B2_3 B3_3 Cl3_3 149(3) . . . . ?
B1_3 B2_3 B3_3 B4_3 -9(5) . . . . ?
B1_3 B2_3 B3_3 B7_3 -101(3) . . . . ?
B1_3 B2_3 B3_3 B8_3 -70(4) . . . . ?
B1_3 B2_3 B3_3 C1A_3 37(3) . . . . ?
B1_3 B2_3 B6_3 Cl6_3 -115(3) . . . . ?
B1_3 B2_3 B6_3 B7_3 137(3) . . . . ?
B1_3 B2_3 B6_3 B10_3 46(3) . . . . ?
B1_3 B2_3 B6_3 B11_3 99(3) . . . . ?
B1_3 B2_3 B7_3 Cl7_3 -149(3) . . . . ?
B1_3 B2_3 B7_3 B3_3 101(3) . . . . ?
B1_3 B2_3 B7_3 B6_3 -37(3) . . . . ?
B1_3 B2_3 B7_3 B8_3 70(4) . . . . ?
B1_3 B2_3 B7_3 B11_3 3(4) . . . . ?
B1_3 B2_3 C1A_3 B3_3 -137(3) . . . . ?
B1_3 B2_3 C1A_3 B4_3 -101(3) . . . . ?
B1_3 B2_3 C1A_3 B5_3 -43(3) . . . . ?
B1_3 B5_3 B9_3 Cl9_3 141(3) . . . . ?
B1_3 B5_3 B9_3 B4_3 -109(4) . . . . ?
B1_3 B5_3 B9_3 B8_3 -71(4) . . . . ?
B1_3 B5_3 B9_3 B10_3 30(4) . . . . ?
B1_3 B5_3 B9_3 B11_3 -9(5) . . . . ?
B1_3 B5_3 B10_3 Cl10_3 91(4) . . . . ?
B1_3 B5_3 B10_3 B6_3 -34(3) . . . . ?
B1_3 B5_3 B10_3 B9_3 -152(4) . . . . ?
B1_3 B5_3 B10_3 B11_3 -105(4) . . . . ?
B1_3 B5_3 C1A_3 B2_3 46(3) . . . . ?
B1_3 B5_3 C1A_3 B3_3 102(3) . . . . ?
B1_3 B5_3 C1A_3 B4_3 141(3) . . . . ?
B1_3 B6_3 B7_3 Cl7_3 145(3) . . . . ?
B1_3 B6_3 B7_3 B2_3 38(3) . . . . ?
B1_3 B6_3 B7_3 B3_3 5(3) . . . . ?
B1_3 B6_3 B7_3 B8_3 -59(4) . . . . ?
B1_3 B6_3 B7_3 B11_3 -97(3) . . . . ?
B1_3 B6_3 B10_3 Cl10_3 -97(3) . . . . ?
B1_3 B6_3 B10_3 B5_3 33(3) . . . . ?
B1_3 B6_3 B10_3 B9_3 97(4) . . . . ?
B1_3 B6_3 B10_3 B11_3 140(3) . . . . ?
B1_3 B6_3 B11_3 Cl11_3 -150(3) . . . . ?
B1_3 B6_3 B11_3 B7_3 101(3) . . . . ?
B1_3 B6_3 B11_3 B8_3 66(4) . . . . ?
B1_3 B6_3 B11_3 B9_3 -2(4) . . . . ?
B1_3 B6_3 B11_3 B10_3 -37(3) . . . . ?
B1_3 B10_3 B11_3 Cl11_3 144(3) . . . . ?
B1_3 B10_3 B11_3 B6_3 37(3) . . . . ?
B1_3 B10_3 B11_3 B7_3 -1(5) . . . . ?
B1_3 B10_3 B11_3 B8_3 -63(5) . . . . ?
B1_3 B10_3 B11_3 B9_3 -104(4) . . . . ?
B2_3 B1_3 B5_3 Cl5_3 -144(3) . . . . ?
B2_3 B1_3 B5_3 B4_3 -2(4) . . . . ?
B2_3 B1_3 B5_3 B9_3 70(4) . . . . ?
B2_3 B1_3 B5_3 B10_3 97(3) . . . . ?
B2_3 B1_3 B5_3 C1A_3 -44(3) . . . . ?
B2_3 B1_3 B6_3 Cl6_3 114(4) . . . . ?
B2_3 B1_3 B6_3 B7_3 -37(3) . . . . ?
B2_3 B1_3 B6_3 B10_3 -129(3) . . . . ?
B2_3 B1_3 B6_3 B11_3 -98(3) . . . . ?
B2_3 B1_3 B10_3 Cl10_3 150(3) . . . . ?
B2_3 B1_3 B10_3 B5_3 -96(3) . . . . ?
B2_3 B1_3 B10_3 B6_3 44(3) . . . . ?
B2_3 B1_3 B10_3 B9_3 -70(4) . . . . ?
B2_3 B1_3 B10_3 B11_3 3(4) . . . . ?
B2_3 B1_3 C1A_3 B3_3 35(3) . . . . ?
B2_3 B1_3 C1A_3 B4_3 95(3) . . . . ?
B2_3 B1_3 C1A_3 B5_3 128(3) . . . . ?
B2_3 B3_3 B4_3 Cl4_3 131(4) . . . . ?
B2_3 B3_3 B4_3 B5_3 7(5) . . . . ?
B2_3 B3_3 B4_3 B8_3 -99(4) . . . . ?
B2_3 B3_3 B4_3 B9_3 -48(6) . . . . ?
B2_3 B3_3 B4_3 C1A_3 44(3) . . . . ?
B2_3 B3_3 B7_3 Cl7_3 -103(4) . . . . ?
B2_3 B3_3 B7_3 B6_3 37(3) . . . . ?
B2_3 B3_3 B7_3 B8_3 146(4) . . . . ?
B2_3 B3_3 B7_3 B11_3 101(4) . . . . ?
B2_3 B3_3 B8_3 Cl8_3 -146(4) . . . . ?
B2_3 B3_3 B8_3 B4_3 108(4) . . . . ?
B2_3 B3_3 B8_3 B7_3 -33(3) . . . . ?
B2_3 B3_3 B8_3 B9_3 65(4) . . . . ?
B2_3 B3_3 B8_3 B11_3 9(5) . . . . ?
B2_3 B3_3 C1A_3 B1_3 -39(3) . . . . ?
B2_3 B3_3 C1A_3 B4_3 -137(3) . . . . ?
B2_3 B3_3 C1A_3 B5_3 -98(3) . . . . ?
B2_3 B6_3 B7_3 Cl7_3 106(4) . . . . ?
B2_3 B6_3 B7_3 B3_3 -33(3) . . . . ?
B2_3 B6_3 B7_3 B8_3 -97(4) . . . . ?
B2_3 B6_3 B7_3 B11_3 -135(3) . . . . ?
B2_3 B6_3 B10_3 Cl10_3 -141(3) . . . . ?
B2_3 B6_3 B10_3 B1_3 -45(3) . . . . ?
B2_3 B6_3 B10_3 B5_3 -11(5) . . . . ?
B2_3 B6_3 B10_3 B9_3 53(5) . . . . ?
B2_3 B6_3 B10_3 B11_3 95(4) . . . . ?
B2_3 B6_3 B11_3 Cl11_3 147(3) . . . . ?
B2_3 B6_3 B11_3 B7_3 38(3) . . . . ?
B2_3 B6_3 B11_3 B8_3 4(4) . . . . ?
B2_3 B6_3 B11_3 B9_3 -65(4) . . . . ?
B2_3 B6_3 B11_3 B10_3 -99(4) . . . . ?
B2_3 B7_3 B8_3 Cl8_3 151(4) . . . . ?
B2_3 B7_3 B8_3 B3_3 28(3) . . . . ?
B2_3 B7_3 B8_3 B4_3 -8(5) . . . . ?
B2_3 B7_3 B8_3 B9_3 -70(4) . . . . ?
B2_3 B7_3 B8_3 B11_3 -102(4) . . . . ?
B2_3 B7_3 B11_3 Cl11_3 -148(3) . . . . ?
B2_3 B7_3 B11_3 B6_3 -40(3) . . . . ?
B2_3 B7_3 B11_3 B8_3 100(4) . . . . ?
B2_3 B7_3 B11_3 B9_3 61(4) . . . . ?
B2_3 B7_3 B11_3 B10_3 -1(5) . . . . ?
B3_3 B2_3 B6_3 Cl6_3 149(3) . . . . ?
B3_3 B2_3 B6_3 B1_3 -96(3) . . . . ?
B3_3 B2_3 B6_3 B7_3 41(3) . . . . ?
B3_3 B2_3 B6_3 B10_3 -50(5) . . . . ?
B3_3 B2_3 B6_3 B11_3 2(4) . . . . ?
B3_3 B2_3 B7_3 Cl7_3 110(4) . . . . ?
B3_3 B2_3 B7_3 B6_3 -138(3) . . . . ?
B3_3 B2_3 B7_3 B8_3 -31(3) . . . . ?
B3_3 B2_3 B7_3 B11_3 -97(4) . . . . ?
B3_3 B2_3 C1A_3 B1_3 137(3) . . . . ?
B3_3 B2_3 C1A_3 B4_3 36(3) . . . . ?
B3_3 B2_3 C1A_3 B5_3 95(4) . . . . ?
B3_3 B4_3 B5_3 Cl5_3 146(3) . . . . ?
B3_3 B4_3 B5_3 B1_3 -2(4) . . . . ?
B3_3 B4_3 B5_3 B9_3 -112(3) . . . . ?
B3_3 B4_3 B5_3 B10_3 -77(4) . . . . ?
B3_3 B4_3 B5_3 C1A_3 37(3) . . . . ?
B3_3 B4_3 B8_3 Cl8_3 -125(4) . . . . ?
B3_3 B4_3 B8_3 B7_3 36(3) . . . . ?
B3_3 B4_3 B8_3 B9_3 129(3) . . . . ?
B3_3 B4_3 B8_3 B11_3 98(3) . . . . ?
B3_3 B4_3 B9_3 Cl9_3 -166(4) . . . . ?
B3_3 B4_3 B9_3 B5_3 82(4) . . . . ?
B3_3 B4_3 B9_3 B8_3 -49(3) . . . . ?
B3_3 B4_3 B9_3 B10_3 43(6) . . . . ?
B3_3 B4_3 B9_3 B11_3 -15(5) . . . . ?
B3_3 B7_3 B8_3 Cl8_3 123(4) . . . . ?
B3_3 B7_3 B8_3 B4_3 -36(3) . . . . ?
B3_3 B7_3 B8_3 B9_3 -98(4) . . . . ?
B3_3 B7_3 B8_3 B11_3 -131(3) . . . . ?
B3_3 B7_3 B11_3 Cl11_3 156(3) . . . . ?
B3_3 B7_3 B11_3 B6_3 -97(3) . . . . ?
B3_3 B7_3 B11_3 B8_3 44(3) . . . . ?
B3_3 B7_3 B11_3 B9_3 4(5) . . . . ?
B3_3 B7_3 B11_3 B10_3 -57(4) . . . . ?
B3_3 B8_3 B11_3 Cl11_3 -149(4) . . . . ?
B3_3 B8_3 B11_3 B6_3 -8(5) . . . . ?
B3_3 B8_3 B11_3 B7_3 -43(3) . . . . ?
B3_3 B8_3 B11_3 B9_3 96(4) . . . . ?
B3_3 B8_3 B11_3 B10_3 58(5) . . . . ?
B4_3 B3_3 B7_3 Cl7_3 143(3) . . . . ?
B4_3 B3_3 B7_3 B2_3 -114(4) . . . . ?
B4_3 B3_3 B7_3 B6_3 -77(4) . . . . ?
B4_3 B3_3 B7_3 B8_3 32(3) . . . . ?
B4_3 B3_3 B7_3 B11_3 -13(4) . . . . ?
B4_3 B3_3 B8_3 Cl8_3 106(6) . . . . ?
B4_3 B3_3 B8_3 B7_3 -141(4) . . . . ?
B4_3 B3_3 B8_3 B9_3 -43(3) . . . . ?
B4_3 B3_3 B8_3 B11_3 -99(4) . . . . ?
B4_3 B3_3 C1A_3 B1_3 98(3) . . . . ?
B4_3 B3_3 C1A_3 B2_3 137(3) . . . . ?
B4_3 B3_3 C1A_3 B5_3 39(3) . . . . ?
B4_3 B5_3 B9_3 Cl9_3 -110(4) . . . . ?
B4_3 B5_3 B9_3 B8_3 38(3) . . . . ?
B4_3 B5_3 B9_3 B10_3 139(4) . . . . ?
B4_3 B5_3 B9_3 B11_3 100(4) . . . . ?
B4_3 B5_3 B10_3 Cl10_3 -154(3) . . . . ?
B4_3 B5_3 B10_3 B1_3 114(4) . . . . ?
B4_3 B5_3 B10_3 B6_3 80(4) . . . . ?
B4_3 B5_3 B10_3 B9_3 -37(4) . . . . ?
B4_3 B5_3 B10_3 B11_3 9(5) . . . . ?
B4_3 B5_3 C1A_3 B1_3 -141(3) . . . . ?
B4_3 B5_3 C1A_3 B2_3 -96(3) . . . . ?
B4_3 B5_3 C1A_3 B3_3 -39(3) . . . . ?
B4_3 B8_3 B11_3 Cl11_3 148(4) . . . . ?
B4_3 B8_3 B11_3 B6_3 -71(4) . . . . ?
B4_3 B8_3 B11_3 B7_3 -106(4) . . . . ?
B4_3 B8_3 B11_3 B9_3 33(3) . . . . ?
B4_3 B8_3 B11_3 B10_3 -5(5) . . . . ?
B4_3 B9_3 B10_3 Cl10_3 145(4) . . . . ?
B4_3 B9_3 B10_3 B1_3 14(5) . . . . ?
B4_3 B9_3 B10_3 B5_3 38(4) . . . . ?
B4_3 B9_3 B10_3 B6_3 -51(6) . . . . ?
B4_3 B9_3 B10_3 B11_3 -93(4) . . . . ?
B4_3 B9_3 B11_3 Cl11_3 -144(4) . . . . ?
B4_3 B9_3 B11_3 B6_3 70(4) . . . . ?
B4_3 B9_3 B11_3 B7_3 6(5) . . . . ?
B4_3 B9_3 B11_3 B8_3 -30(3) . . . . ?
B4_3 B9_3 B11_3 B10_3 106(4) . . . . ?
B5_3 B1_3 B2_3 Cl2_3 154(3) . . . . ?
B5_3 B1_3 B2_3 B3_3 7(4) . . . . ?
B5_3 B1_3 B2_3 B6_3 -100(3) . . . . ?
B5_3 B1_3 B2_3 B7_3 -61(3) . . . . ?
B5_3 B1_3 B2_3 C1A_3 44(3) . . . . ?
B5_3 B1_3 B6_3 Cl6_3 -151(3) . . . . ?
B5_3 B1_3 B6_3 B2_3 96(3) . . . . ?
B5_3 B1_3 B6_3 B7_3 58(3) . . . . ?
B5_3 B1_3 B6_3 B10_3 -34(3) . . . . ?
B5_3 B1_3 B6_3 B11_3 -3(3) . . . . ?
B5_3 B1_3 B10_3 Cl10_3 -114(4) . . . . ?
B5_3 B1_3 B10_3 B6_3 140(3) . . . . ?
B5_3 B1_3 B10_3 B9_3 26(3) . . . . ?
B5_3 B1_3 B10_3 B11_3 99(5) . . . . ?
B5_3 B1_3 C1A_3 B2_3 -128(3) . . . . ?
B5_3 B1_3 C1A_3 B3_3 -92(3) . . . . ?
B5_3 B1_3 C1A_3 B4_3 -33(3) . . . . ?
B5_3 B4_3 B8_3 Cl8_3 148(3) . . . . ?
B5_3 B4_3 B8_3 B3_3 -88(4) . . . . ?
B5_3 B4_3 B8_3 B7_3 -51(5) . . . . ?
B5_3 B4_3 B8_3 B9_3 41(3) . . . . ?
B5_3 B4_3 B8_3 B11_3 11(4) . . . . ?
B5_3 B4_3 B9_3 Cl9_3 112(5) . . . . ?
B5_3 B4_3 B9_3 B8_3 -130(4) . . . . ?
B5_3 B4_3 B9_3 B10_3 -38(4) . . . . ?
B5_3 B4_3 B9_3 B11_3 -96(4) . . . . ?
B5_3 B9_3 B10_3 Cl10_3 107(5) . . . . ?
B5_3 B9_3 B10_3 B1_3 -25(3) . . . . ?
B5_3 B9_3 B10_3 B6_3 -89(5) . . . . ?
B5_3 B9_3 B10_3 B11_3 -132(4) . . . . ?
B5_3 B9_3 B11_3 Cl11_3 152(3) . . . . ?
B5_3 B9_3 B11_3 B6_3 6(4) . . . . ?
B5_3 B9_3 B11_3 B7_3 -58(4) . . . . ?
B5_3 B9_3 B11_3 B8_3 -94(3) . . . . ?
B5_3 B9_3 B11_3 B10_3 42(4) . . . . ?
B5_3 B10_3 B11_3 Cl11_3 -156(4) . . . . ?
B5_3 B10_3 B11_3 B6_3 97(4) . . . . ?
B5_3 B10_3 B11_3 B7_3 59(5) . . . . ?
B5_3 B10_3 B11_3 B8_3 -3(5) . . . . ?
B5_3 B10_3 B11_3 B9_3 -44(4) . . . . ?
B6_3 B1_3 B2_3 Cl2_3 -106(3) . . . . ?
B6_3 B1_3 B2_3 B3_3 106(4) . . . . ?
B6_3 B1_3 B2_3 B7_3 39(3) . . . . ?
B6_3 B1_3 B2_3 C1A_3 144(3) . . . . ?
B6_3 B1_3 B5_3 Cl5_3 154(3) . . . . ?
B6_3 B1_3 B5_3 B4_3 -65(4) . . . . ?
B6_3 B1_3 B5_3 B9_3 7(4) . . . . ?
B6_3 B1_3 B5_3 B10_3 34(3) . . . . ?
B6_3 B1_3 B5_3 C1A_3 -106(3) . . . . ?
B6_3 B1_3 B10_3 Cl10_3 106(3) . . . . ?
B6_3 B1_3 B10_3 B5_3 -140(3) . . . . ?
B6_3 B1_3 B10_3 B9_3 -113(4) . . . . ?
B6_3 B1_3 B10_3 B11_3 -41(4) . . . . ?
B6_3 B1_3 C1A_3 B2_3 -33(3) . . . . ?
B6_3 B1_3 C1A_3 B3_3 2(4) . . . . ?
B6_3 B1_3 C1A_3 B4_3 62(3) . . . . ?
B6_3 B1_3 C1A_3 B5_3 95(3) . . . . ?
B6_3 B2_3 B3_3 Cl3_3 -149(3) . . . . ?
B6_3 B2_3 B3_3 B4_3 53(5) . . . . ?
B6_3 B2_3 B3_3 B7_3 -39(3) . . . . ?
B6_3 B2_3 B3_3 B8_3 -7(5) . . . . ?
B6_3 B2_3 B3_3 C1A_3 99(4) . . . . ?
B6_3 B2_3 B7_3 Cl7_3 -112(4) . . . . ?
B6_3 B2_3 B7_3 B3_3 138(3) . . . . ?
B6_3 B2_3 B7_3 B8_3 107(3) . . . . ?
B6_3 B2_3 B7_3 B11_3 41(3) . . . . ?
B6_3 B2_3 C1A_3 B1_3 32(3) . . . . ?
B6_3 B2_3 C1A_3 B3_3 -106(3) . . . . ?
B6_3 B2_3 C1A_3 B4_3 -70(4) . . . . ?
B6_3 B2_3 C1A_3 B5_3 -11(4) . . . . ?
B6_3 B7_3 B8_3 Cl8_3 -144(4) . . . . ?
B6_3 B7_3 B8_3 B3_3 93(4) . . . . ?
B6_3 B7_3 B8_3 B4_3 57(5) . . . . ?
B6_3 B7_3 B8_3 B9_3 -5(5) . . . . ?
B6_3 B7_3 B8_3 B11_3 -38(4) . . . . ?
B6_3 B7_3 B11_3 Cl11_3 -107(3) . . . . ?
B6_3 B7_3 B11_3 B8_3 140(4) . . . . ?
B6_3 B7_3 B11_3 B9_3 101(4) . . . . ?
B6_3 B7_3 B11_3 B10_3 39(4) . . . . ?
B6_3 B10_3 B11_3 Cl11_3 107(4) . . . . ?
B6_3 B10_3 B11_3 B7_3 -38(3) . . . . ?
B6_3 B10_3 B11_3 B8_3 -99(4) . . . . ?
B6_3 B10_3 B11_3 B9_3 -141(3) . . . . ?
B7_3 B2_3 B3_3 Cl3_3 -110(4) . . . . ?
B7_3 B2_3 B3_3 B4_3 92(4) . . . . ?
B7_3 B2_3 B3_3 B8_3 32(3) . . . . ?
B7_3 B2_3 B3_3 C1A_3 138(3) . . . . ?
B7_3 B2_3 B6_3 Cl6_3 108(4) . . . . ?
B7_3 B2_3 B6_3 B1_3 -137(3) . . . . ?
B7_3 B2_3 B6_3 B10_3 -91(4) . . . . ?
B7_3 B2_3 B6_3 B11_3 -38(3) . . . . ?
B7_3 B2_3 C1A_3 B1_3 97(4) . . . . ?
B7_3 B2_3 C1A_3 B3_3 -40(3) . . . . ?
B7_3 B2_3 C1A_3 B4_3 -4(4) . . . . ?
B7_3 B2_3 C1A_3 B5_3 54(5) . . . . ?
B7_3 B3_3 B4_3 Cl4_3 -163(4) . . . . ?
B7_3 B3_3 B4_3 B5_3 73(4) . . . . ?
B7_3 B3_3 B4_3 B8_3 -34(3) . . . . ?
B7_3 B3_3 B4_3 B9_3 17(5) . . . . ?
B7_3 B3_3 B4_3 C1A_3 110(3) . . . . ?
B7_3 B3_3 B8_3 Cl8_3 -113(5) . . . . ?
B7_3 B3_3 B8_3 B4_3 141(4) . . . . ?
B7_3 B3_3 B8_3 B9_3 98(3) . . . . ?
B7_3 B3_3 B8_3 B11_3 42(3) . . . . ?
B7_3 B3_3 C1A_3 B1_3 1(4) . . . . ?
B7_3 B3_3 C1A_3 B2_3 40(3) . . . . ?
B7_3 B3_3 C1A_3 B4_3 -97(3) . . . . ?
B7_3 B3_3 C1A_3 B5_3 -58(4) . . . . ?
B7_3 B6_3 B10_3 Cl10_3 159(3) . . . . ?
B7_3 B6_3 B10_3 B1_3 -104(3) . . . . ?
B7_3 B6_3 B10_3 B5_3 -71(4) . . . . ?
B7_3 B6_3 B10_3 B9_3 -7(5) . . . . ?
B7_3 B6_3 B10_3 B11_3 36(3) . . . . ?
B7_3 B6_3 B11_3 Cl11_3 109(4) . . . . ?
B7_3 B6_3 B11_3 B8_3 -34(3) . . . . ?
B7_3 B6_3 B11_3 B9_3 -103(4) . . . . ?
B7_3 B6_3 B11_3 B10_3 -138(4) . . . . ?
B7_3 B8_3 B11_3 Cl11_3 -106(5) . . . . ?
B7_3 B8_3 B11_3 B6_3 35(3) . . . . ?
B7_3 B8_3 B11_3 B9_3 139(4) . . . . ?
B7_3 B8_3 B11_3 B10_3 101(4) . . . . ?
B8_3 B3_3 B4_3 Cl4_3 -130(5) . . . . ?
B8_3 B3_3 B4_3 B5_3 106(3) . . . . ?
B8_3 B3_3 B4_3 B9_3 51(4) . . . . ?
B8_3 B3_3 B4_3 C1A_3 143(3) . . . . ?
B8_3 B3_3 B7_3 Cl7_3 112(4) . . . . ?
B8_3 B3_3 B7_3 B2_3 -146(4) . . . . ?
B8_3 B3_3 B7_3 B6_3 -109(3) . . . . ?
B8_3 B3_3 B7_3 B11_3 -45(3) . . . . ?
B8_3 B3_3 C1A_3 B1_3 66(4) . . . . ?
B8_3 B3_3 C1A_3 B2_3 104(4) . . . . ?
B8_3 B3_3 C1A_3 B4_3 -32(3) . . . . ?
B8_3 B3_3 C1A_3 B5_3 7(4) . . . . ?
B8_3 B4_3 B5_3 Cl5_3 -150(3) . . . . ?
B8_3 B4_3 B5_3 B1_3 62(5) . . . . ?
B8_3 B4_3 B5_3 B9_3 -48(4) . . . . ?
B8_3 B4_3 B5_3 B10_3 -13(5) . . . . ?
B8_3 B4_3 B5_3 C1A_3 101(4) . . . . ?
B8_3 B4_3 B9_3 Cl9_3 -117(4) . . . . ?
B8_3 B4_3 B9_3 B5_3 130(4) . . . . ?
B8_3 B4_3 B9_3 B10_3 92(4) . . . . ?
B8_3 B4_3 B9_3 B11_3 34(4) . . . . ?
B8_3 B7_3 B11_3 Cl11_3 113(4) . . . . ?
B8_3 B7_3 B11_3 B6_3 -140(4) . . . . ?
B8_3 B7_3 B11_3 B9_3 -39(4) . . . . ?
B8_3 B7_3 B11_3 B10_3 -101(4) . . . . ?
B8_3 B9_3 B10_3 Cl10_3 -160(4) . . . . ?
B8_3 B9_3 B10_3 B1_3 69(4) . . . . ?
B8_3 B9_3 B10_3 B5_3 93(4) . . . . ?
B8_3 B9_3 B10_3 B6_3 4(6) . . . . ?
B8_3 B9_3 B10_3 B11_3 -39(4) . . . . ?
B8_3 B9_3 B11_3 Cl11_3 -114(4) . . . . ?
B8_3 B9_3 B11_3 B6_3 100(4) . . . . ?
B8_3 B9_3 B11_3 B7_3 36(3) . . . . ?
B8_3 B9_3 B11_3 B10_3 136(4) . . . . ?
B9_3 B4_3 B5_3 Cl5_3 -102(4) . . . . ?
B9_3 B4_3 B5_3 B1_3 110(4) . . . . ?
B9_3 B4_3 B5_3 B10_3 35(3) . . . . ?
B9_3 B4_3 B5_3 C1A_3 149(4) . . . . ?
B9_3 B4_3 B8_3 Cl8_3 107(4) . . . . ?
B9_3 B4_3 B8_3 B3_3 -129(3) . . . . ?
B9_3 B4_3 B8_3 B7_3 -93(4) . . . . ?
B9_3 B4_3 B8_3 B11_3 -31(3) . . . . ?
B9_3 B5_3 B10_3 Cl10_3 -117(4) . . . . ?
B9_3 B5_3 B10_3 B1_3 152(4) . . . . ?
B9_3 B5_3 B10_3 B6_3 117(4) . . . . ?
B9_3 B5_3 B10_3 B11_3 47(4) . . . . ?
B9_3 B5_3 C1A_3 B1_3 -109(4) . . . . ?
B9_3 B5_3 C1A_3 B2_3 -63(5) . . . . ?
B9_3 B5_3 C1A_3 B3_3 -6(5) . . . . ?
B9_3 B5_3 C1A_3 B4_3 33(4) . . . . ?
B9_3 B8_3 B11_3 Cl11_3 115(5) . . . . ?
B9_3 B8_3 B11_3 B6_3 -104(4) . . . . ?
B9_3 B8_3 B11_3 B7_3 -139(4) . . . . ?
B9_3 B8_3 B11_3 B10_3 -38(4) . . . . ?
B9_3 B10_3 B11_3 Cl11_3 -112(4) . . . . ?
B9_3 B10_3 B11_3 B6_3 141(3) . . . . ?
B9_3 B10_3 B11_3 B7_3 103(4) . . . . ?
B9_3 B10_3 B11_3 B8_3 41(4) . . . . ?
B10_3 B1_3 B2_3 Cl2_3 -148(3) . . . . ?
B10_3 B1_3 B2_3 B3_3 64(4) . . . . ?
B10_3 B1_3 B2_3 B6_3 -42(3) . . . . ?
B10_3 B1_3 B2_3 B7_3 -4(3) . . . . ?
B10_3 B1_3 B2_3 C1A_3 102(3) . . . . ?
B10_3 B1_3 B5_3 Cl5_3 119(4) . . . . ?
B10_3 B1_3 B5_3 B4_3 -99(4) . . . . ?
B10_3 B1_3 B5_3 B9_3 -27(4) . . . . ?
B10_3 B1_3 B5_3 C1A_3 -141(4) . . . . ?
B10_3 B1_3 B6_3 Cl6_3 -117(4) . . . . ?
B10_3 B1_3 B6_3 B2_3 129(3) . . . . ?
B10_3 B1_3 B6_3 B7_3 92(3) . . . . ?
B10_3 B1_3 B6_3 B11_3 31(3) . . . . ?
B10_3 B1_3 C1A_3 B2_3 -95(3) . . . . ?
B10_3 B1_3 C1A_3 B3_3 -59(3) . . . . ?
B10_3 B1_3 C1A_3 B4_3 0(4) . . . . ?
B10_3 B1_3 C1A_3 B5_3 33(3) . . . . ?
B10_3 B5_3 B9_3 Cl9_3 110(5) . . . . ?
B10_3 B5_3 B9_3 B4_3 -139(4) . . . . ?
B10_3 B5_3 B9_3 B8_3 -101(4) . . . . ?
B10_3 B5_3 B9_3 B11_3 -39(3) . . . . ?
B10_3 B5_3 C1A_3 B1_3 -42(4) . . . . ?
B10_3 B5_3 C1A_3 B2_3 4(5) . . . . ?
B10_3 B5_3 C1A_3 B3_3 61(5) . . . . ?
B10_3 B5_3 C1A_3 B4_3 100(5) . . . . ?
B10_3 B6_3 B7_3 Cl7_3 -150(4) . . . . ?
B10_3 B6_3 B7_3 B2_3 103(3) . . . . ?
B10_3 B6_3 B7_3 B3_3 70(4) . . . . ?
B10_3 B6_3 B7_3 B8_3 7(5) . . . . ?
B10_3 B6_3 B7_3 B11_3 -32(3) . . . . ?
B10_3 B6_3 B11_3 Cl11_3 -113(4) . . . . ?
B10_3 B6_3 B11_3 B7_3 138(4) . . . . ?
B10_3 B6_3 B11_3 B8_3 103(4) . . . . ?
B10_3 B6_3 B11_3 B9_3 35(4) . . . . ?
B10_3 B9_3 B11_3 Cl11_3 109(4) . . . . ?
B10_3 B9_3 B11_3 B6_3 -37(3) . . . . ?
B10_3 B9_3 B11_3 B7_3 -100(4) . . . . ?
B10_3 B9_3 B11_3 B8_3 -136(4) . . . . ?
B11_3 B6_3 B7_3 Cl7_3 -119(4) . . . . ?
B11_3 B6_3 B7_3 B2_3 135(3) . . . . ?
B11_3 B6_3 B7_3 B3_3 102(3) . . . . ?
B11_3 B6_3 B7_3 B8_3 38(4) . . . . ?
B11_3 B6_3 B10_3 Cl10_3 123(4) . . . . ?
B11_3 B6_3 B10_3 B1_3 -140(3) . . . . ?
B11_3 B6_3 B10_3 B5_3 -107(4) . . . . ?
B11_3 B6_3 B10_3 B9_3 -42(4) . . . . ?
B11_3 B7_3 B8_3 Cl8_3 -106(4) . . . . ?
B11_3 B7_3 B8_3 B3_3 131(3) . . . . ?
B11_3 B7_3 B8_3 B4_3 94(4) . . . . ?
B11_3 B7_3 B8_3 B9_3 33(3) . . . . ?
B11_3 B9_3 B10_3 Cl10_3 -121(5) . . . . ?
B11_3 B9_3 B10_3 B1_3 107(4) . . . . ?
B11_3 B9_3 B10_3 B5_3 132(4) . . . . ?
B11_3 B9_3 B10_3 B6_3 43(4) . . . . ?
C1A_3 B1_3 B2_3 Cl2_3 110(4) . . . . ?
C1A_3 B1_3 B2_3 B3_3 -38(3) . . . . ?
C1A_3 B1_3 B2_3 B6_3 -144(3) . . . . ?
C1A_3 B1_3 B2_3 B7_3 -106(3) . . . . ?
C1A_3 B1_3 B5_3 Cl5_3 -100(4) . . . . ?
C1A_3 B1_3 B5_3 B4_3 41(4) . . . . ?
C1A_3 B1_3 B5_3 B9_3 114(4) . . . . ?
C1A_3 B1_3 B5_3 B10_3 141(4) . . . . ?
C1A_3 B1_3 B6_3 Cl6_3 146(3) . . . . ?
C1A_3 B1_3 B6_3 B2_3 33(3) . . . . ?
C1A_3 B1_3 B6_3 B7_3 -5(3) . . . . ?
C1A_3 B1_3 B6_3 B10_3 -97(3) . . . . ?
C1A_3 B1_3 B6_3 B11_3 -66(3) . . . . ?
C1A_3 B1_3 B10_3 Cl10_3 -149(3) . . . . ?
C1A_3 B1_3 B10_3 B5_3 -35(3) . . . . ?
C1A_3 B1_3 B10_3 B6_3 105(3) . . . . ?
C1A_3 B1_3 B10_3 B9_3 -9(4) . . . . ?
C1A_3 B1_3 B10_3 B11_3 64(4) . . . . ?
C1A_3 B2_3 B3_3 Cl3_3 112(4) . . . . ?
C1A_3 B2_3 B3_3 B4_3 -46(4) . . . . ?
C1A_3 B2_3 B3_3 B7_3 -138(3) . . . . ?
C1A_3 B2_3 B3_3 B8_3 -107(4) . . . . ?
C1A_3 B2_3 B6_3 Cl6_3 -147(3) . . . . ?
C1A_3 B2_3 B6_3 B1_3 -32(3) . . . . ?
C1A_3 B2_3 B6_3 B7_3 105(3) . . . . ?
C1A_3 B2_3 B6_3 B10_3 15(4) . . . . ?
C1A_3 B2_3 B6_3 B11_3 67(4) . . . . ?
C1A_3 B2_3 B7_3 Cl7_3 148(3) . . . . ?
C1A_3 B2_3 B7_3 B3_3 39(3) . . . . ?
C1A_3 B2_3 B7_3 B6_3 -100(4) . . . . ?
C1A_3 B2_3 B7_3 B8_3 8(5) . . . . ?
C1A_3 B2_3 B7_3 B11_3 -59(5) . . . . ?
C1A_3 B3_3 B4_3 Cl4_3 87(4) . . . . ?
C1A_3 B3_3 B4_3 B5_3 -37(3) . . . . ?
C1A_3 B3_3 B4_3 B8_3 -143(3) . . . . ?
C1A_3 B3_3 B4_3 B9_3 -92(4) . . . . ?
C1A_3 B3_3 B7_3 Cl7_3 -143(3) . . . . ?
C1A_3 B3_3 B7_3 B2_3 -41(3) . . . . ?
C1A_3 B3_3 B7_3 B6_3 -4(4) . . . . ?
C1A_3 B3_3 B7_3 B8_3 105(4) . . . . ?
C1A_3 B3_3 B7_3 B11_3 60(4) . . . . ?
C1A_3 B3_3 B8_3 Cl8_3 144(4) . . . . ?
C1A_3 B3_3 B8_3 B4_3 38(4) . . . . ?
C1A_3 B3_3 B8_3 B7_3 -103(4) . . . . ?
C1A_3 B3_3 B8_3 B9_3 -6(4) . . . . ?
C1A_3 B3_3 B8_3 B11_3 -61(4) . . . . ?
C1A_3 B4_3 B5_3 Cl5_3 109(3) . . . . ?
C1A_3 B4_3 B5_3 B1_3 -39(3) . . . . ?
C1A_3 B4_3 B5_3 B9_3 -149(4) . . . . ?
C1A_3 B4_3 B5_3 B10_3 -114(4) . . . . ?
C1A_3 B4_3 B8_3 Cl8_3 -155(3) . . . . ?
C1A_3 B4_3 B8_3 B3_3 -31(3) . . . . ?
C1A_3 B4_3 B8_3 B7_3 5(5) . . . . ?
C1A_3 B4_3 B8_3 B9_3 98(3) . . . . ?
C1A_3 B4_3 B8_3 B11_3 68(4) . . . . ?
C1A_3 B4_3 B9_3 Cl9_3 138(4) . . . . ?
C1A_3 B4_3 B9_3 B5_3 26(3) . . . . ?
C1A_3 B4_3 B9_3 B8_3 -105(3) . . . . ?
C1A_3 B4_3 B9_3 B10_3 -13(5) . . . . ?
C1A_3 B4_3 B9_3 B11_3 -71(4) . . . . ?
C1A_3 B5_3 B9_3 Cl9_3 -145(4) . . . . ?
C1A_3 B5_3 B9_3 B4_3 -35(4) . . . . ?
C1A_3 B5_3 B9_3 B8_3 3(5) . . . . ?
C1A_3 B5_3 B9_3 B10_3 104(5) . . . . ?
C1A_3 B5_3 B9_3 B11_3 65(5) . . . . ?
C1A_3 B5_3 B10_3 Cl10_3 131(4) . . . . ?
C1A_3 B5_3 B10_3 B1_3 39(4) . . . . ?
C1A_3 B5_3 B10_3 B6_3 5(6) . . . . ?
C1A_3 B5_3 B10_3 B9_3 -112(5) . . . . ?
C1A_3 B5_3 B10_3 B11_3 -66(6) . . . . ?
Cl1_1 B1_1 B2_1 Cl2_1 0.0(7) . . . . ?
Cl1_1 B1_1 B2_1 B3_1 -142.6(5) . . . . ?
Cl1_1 B1_1 B2_1 B6_1 115.3(5) . . . . ?
Cl1_1 B1_1 B2_1 B7_1 152.9(4) . . . . ?
Cl1_1 B1_1 B2_1 C1A_1 -109.8(5) . . . . ?
Cl1_1 B1_1 B5_1 Cl5_1 0.4(8) . . . . ?
Cl1_1 B1_1 B5_1 B4_1 142.8(5) . . . . ?
Cl1_1 B1_1 B5_1 B9_1 -154.4(5) . . . . ?
Cl1_1 B1_1 B5_1 B10_1 -116.6(6) . . . . ?
Cl1_1 B1_1 B5_1 C1A_1 109.5(6) . . . . ?
Cl1_1 B1_1 B6_1 Cl6_1 4.7(8) . . . . ?
Cl1_1 B1_1 B6_1 B2_1 -107.2(6) . . . . ?
Cl1_1 B1_1 B6_1 B7_1 -143.8(5) . . . . ?
Cl1_1 B1_1 B6_1 B10_1 115.7(6) . . . . ?
Cl1_1 B1_1 B6_1 B11_1 152.8(5) . . . . ?
Cl1_1 B1_1 B10_1 Cl10_1 -4.3(9) . . . . ?
Cl1_1 B1_1 B10_1 B5_1 108.2(6) . . . . ?
Cl1_1 B1_1 B10_1 B6_1 -113.9(6) . . . . ?
Cl1_1 B1_1 B10_1 B9_1 145.2(5) . . . . ?
Cl1_1 B1_1 B10_1 B11_1 -151.3(5) . . . . ?
Cl1_1 B1_1 C1A_1 B2_1 108.4(6) . . . . ?
Cl1_1 B1_1 C1A_1 B3_1 144.4(5) . . . . ?
Cl1_1 B1_1 C1A_1 B4_1 -146.2(5) . . . . ?
Cl1_1 B1_1 C1A_1 B5_1 -109.6(6) . . . . ?
Cl2_1 B2_1 B3_1 Cl3_1 -0.6(8) . . . . ?
Cl2_1 B2_1 B3_1 B4_1 -143.7(5) . . . . ?
Cl2_1 B2_1 B3_1 B7_1 115.3(5) . . . . ?
Cl2_1 B2_1 B3_1 B8_1 152.8(4) . . . . ?
Cl2_1 B2_1 B3_1 C1A_1 -110.2(5) . . . . ?
Cl2_1 B2_1 B6_1 Cl6_1 -2.2(8) . . . . ?
Cl2_1 B2_1 B6_1 B1_1 107.6(6) . . . . ?
Cl2_1 B2_1 B6_1 B7_1 -113.6(6) . . . . ?
Cl2_1 B2_1 B6_1 B10_1 145.5(5) . . . . ?
Cl2_1 B2_1 B6_1 B11_1 -151.7(5) . . . . ?
Cl2_1 B2_1 B7_1 Cl7_1 3.0(8) . . . . ?
Cl2_1 B2_1 B7_1 B3_1 -107.8(6) . . . . ?
Cl2_1 B2_1 B7_1 B6_1 114.3(5) . . . . ?
Cl2_1 B2_1 B7_1 B8_1 -144.5(5) . . . . ?
Cl2_1 B2_1 B7_1 B11_1 152.4(5) . . . . ?
Cl2_1 B2_1 C1A_1 B1_1 -108.6(5) . . . . ?
Cl2_1 B2_1 C1A_1 B3_1 108.3(6) . . . . ?
Cl2_1 B2_1 C1A_1 B4_1 144.7(5) . . . . ?
Cl2_1 B2_1 C1A_1 B5_1 -145.4(5) . . . . ?
Cl3_1 B3_1 B4_1 Cl4_1 -2.2(8) . . . . ?
Cl3_1 B3_1 B4_1 B5_1 -143.0(5) . . . . ?
Cl3_1 B3_1 B4_1 B8_1 115.2(5) . . . . ?
Cl3_1 B3_1 B4_1 B9_1 153.3(5) . . . . ?
Cl3_1 B3_1 B4_1 C1A_1 -110.4(6) . . . . ?
Cl3_1 B3_1 B7_1 Cl7_1 -1.9(7) . . . . ?
Cl3_1 B3_1 B7_1 B2_1 108.5(5) . . . . ?
Cl3_1 B3_1 B7_1 B6_1 146.0(5) . . . . ?
Cl3_1 B3_1 B7_1 B8_1 -113.3(5) . . . . ?
Cl3_1 B3_1 B7_1 B11_1 -151.1(5) . . . . ?
Cl3_1 B3_1 B8_1 Cl8_1 4.5(8) . . . . ?
Cl3_1 B3_1 B8_1 B4_1 -106.9(6) . . . . ?
Cl3_1 B3_1 B8_1 B7_1 115.3(6) . . . . ?
Cl3_1 B3_1 B8_1 B9_1 -143.5(5) . . . . ?
Cl3_1 B3_1 B8_1 B11_1 153.4(5) . . . . ?
Cl3_1 B3_1 C1A_1 B1_1 -146.6(5) . . . . ?
Cl3_1 B3_1 C1A_1 B2_1 -110.2(5) . . . . ?
Cl3_1 B3_1 C1A_1 B4_1 107.8(5) . . . . ?
Cl3_1 B3_1 C1A_1 B5_1 143.8(4) . . . . ?
Cl4_1 B4_1 B5_1 Cl5_1 1.0(8) . . . . ?
Cl4_1 B4_1 B5_1 B1_1 -141.7(5) . . . . ?
Cl4_1 B4_1 B5_1 B9_1 117.1(6) . . . . ?
Cl4_1 B4_1 B5_1 B10_1 154.7(5) . . . . ?
Cl4_1 B4_1 B5_1 C1A_1 -108.1(6) . . . . ?
Cl4_1 B4_1 B8_1 Cl8_1 -3.3(8) . . . . ?
Cl4_1 B4_1 B8_1 B3_1 106.3(6) . . . . ?
Cl4_1 B4_1 B8_1 B7_1 144.2(5) . . . . ?
Cl4_1 B4_1 B8_1 B9_1 -115.4(6) . . . . ?
Cl4_1 B4_1 B8_1 B11_1 -152.6(5) . . . . ?
Cl4_1 B4_1 B9_1 Cl9_1 4.4(8) . . . . ?
Cl4_1 B4_1 B9_1 B5_1 -105.9(6) . . . . ?
Cl4_1 B4_1 B9_1 B8_1 116.0(6) . . . . ?
Cl4_1 B4_1 B9_1 B10_1 -143.2(5) . . . . ?
Cl4_1 B4_1 B9_1 B11_1 153.4(5) . . . . ?
Cl4_1 B4_1 C1A_1 B1_1 144.4(4) . . . . ?
Cl4_1 B4_1 C1A_1 B2_1 -145.3(4) . . . . ?
Cl4_1 B4_1 C1A_1 B3_1 -108.8(5) . . . . ?
Cl4_1 B4_1 C1A_1 B5_1 108.0(5) . . . . ?
Cl5_1 B5_1 B9_1 Cl9_1 -4.8(8) . . . . ?
Cl5_1 B5_1 B9_1 B4_1 106.2(6) . . . . ?
Cl5_1 B5_1 B9_1 B8_1 143.6(5) . . . . ?
Cl5_1 B5_1 B9_1 B10_1 -115.6(6) . . . . ?
Cl5_1 B5_1 B9_1 B11_1 -153.0(5) . . . . ?
Cl5_1 B5_1 B10_1 Cl10_1 3.7(9) . . . . ?
Cl5_1 B5_1 B10_1 B1_1 -107.2(6) . . . . ?
Cl5_1 B5_1 B10_1 B6_1 -144.7(5) . . . . ?
Cl5_1 B5_1 B10_1 B9_1 114.5(6) . . . . ?
Cl5_1 B5_1 B10_1 B11_1 152.0(5) . . . . ?
Cl5_1 B5_1 C1A_1 B1_1 109.2(5) . . . . ?
Cl5_1 B5_1 C1A_1 B2_1 146.5(5) . . . . ?
Cl5_1 B5_1 C1A_1 B3_1 -144.1(5) . . . . ?
Cl5_1 B5_1 C1A_1 B4_1 -108.3(5) . . . . ?
Cl6_1 B6_1 B7_1 Cl7_1 -0.2(7) . . . . ?
Cl6_1 B6_1 B7_1 B2_1 -110.5(5) . . . . ?
Cl6_1 B6_1 B7_1 B3_1 -148.0(4) . . . . ?
Cl6_1 B6_1 B7_1 B8_1 149.7(5) . . . . ?
Cl6_1 B6_1 B7_1 B11_1 112.4(6) . . . . ?
Cl6_1 B6_1 B10_1 Cl10_1 -2.4(7) . . . . ?
Cl6_1 B6_1 B10_1 B1_1 109.3(5) . . . . ?
Cl6_1 B6_1 B10_1 B5_1 146.8(4) . . . . ?
Cl6_1 B6_1 B10_1 B9_1 -150.2(5) . . . . ?
Cl6_1 B6_1 B10_1 B11_1 -112.6(6) . . . . ?
Cl6_1 B6_1 B11_1 Cl11_1 0.7(7) . . . . ?
Cl6_1 B6_1 B11_1 B7_1 -111.3(5) . . . . ?
Cl6_1 B6_1 B11_1 B8_1 -148.7(4) . . . . ?
Cl6_1 B6_1 B11_1 B9_1 147.7(5) . . . . ?
Cl6_1 B6_1 B11_1 B10_1 110.2(5) . . . . ?
Cl7_1 B7_1 B8_1 Cl8_1 -0.2(8) . . . . ?
Cl7_1 B7_1 B8_1 B3_1 -110.1(6) . . . . ?
Cl7_1 B7_1 B8_1 B4_1 -147.9(5) . . . . ?
Cl7_1 B7_1 B8_1 B9_1 149.9(5) . . . . ?
Cl7_1 B7_1 B8_1 B11_1 112.6(6) . . . . ?
Cl7_1 B7_1 B11_1 Cl11_1 0.2(8) . . . . ?
Cl7_1 B7_1 B11_1 B6_1 110.6(6) . . . . ?
Cl7_1 B7_1 B11_1 B8_1 -111.1(6) . . . . ?
Cl7_1 B7_1 B11_1 B9_1 -148.6(5) . . . . ?
Cl7_1 B7_1 B11_1 B10_1 148.0(5) . . . . ?
Cl8_1 B8_1 B9_1 Cl9_1 0.0(8) . . . . ?
Cl8_1 B8_1 B9_1 B4_1 -109.9(6) . . . . ?
Cl8_1 B8_1 B9_1 B5_1 -147.8(5) . . . . ?
Cl8_1 B8_1 B9_1 B10_1 149.0(5) . . . . ?
Cl8_1 B8_1 B9_1 B11_1 112.0(6) . . . . ?
Cl8_1 B8_1 B11_1 Cl11_1 -1.9(7) . . . . ?
Cl8_1 B8_1 B11_1 B6_1 147.2(4) . . . . ?
Cl8_1 B8_1 B11_1 B7_1 109.7(5) . . . . ?
Cl8_1 B8_1 B11_1 B9_1 -112.1(5) . . . . ?
Cl8_1 B8_1 B11_1 B10_1 -149.0(5) . . . . ?
Cl9_1 B9_1 B10_1 Cl10_1 2.5(8) . . . . ?
Cl9_1 B9_1 B10_1 B1_1 -146.9(5) . . . . ?
Cl9_1 B9_1 B10_1 B5_1 -109.7(5) . . . . ?
Cl9_1 B9_1 B10_1 B6_1 149.7(5) . . . . ?
Cl9_1 B9_1 B10_1 B11_1 112.2(6) . . . . ?
Cl9_1 B9_1 B11_1 Cl11_1 -0.7(8) . . . . ?
Cl9_1 B9_1 B11_1 B6_1 -147.8(5) . . . . ?
Cl9_1 B9_1 B11_1 B7_1 148.5(4) . . . . ?
Cl9_1 B9_1 B11_1 B8_1 111.1(5) . . . . ?
Cl9_1 B9_1 B11_1 B10_1 -110.2(6) . . . . ?
Cl10_1 B10_1 B11_1 Cl11_1 1.2(8) . . . . ?
Cl10_1 B10_1 B11_1 B6_1 -110.0(5) . . . . ?
Cl10_1 B10_1 B11_1 B7_1 -147.4(5) . . . . ?
Cl10_1 B10_1 B11_1 B8_1 149.0(5) . . . . ?
Cl10_1 B10_1 B11_1 B9_1 112.0(6) . . . . ?
B1_1 B2_1 B3_1 Cl3_1 142.2(5) . . . . ?
B1_1 B2_1 B3_1 B4_1 -1.0(7) . . . . ?
B1_1 B2_1 B3_1 B7_1 -102.0(5) . . . . ?
B1_1 B2_1 B3_1 B8_1 -64.4(6) . . . . ?
B1_1 B2_1 B3_1 C1A_1 32.6(4) . . . . ?
B1_1 B2_1 B6_1 Cl6_1 -109.9(5) . . . . ?
B1_1 B2_1 B6_1 B7_1 138.8(4) . . . . ?
B1_1 B2_1 B6_1 B10_1 37.9(4) . . . . ?
B1_1 B2_1 B6_1 B11_1 100.7(5) . . . . ?
B1_1 B2_1 B7_1 Cl7_1 -148.4(5) . . . . ?
B1_1 B2_1 B7_1 B3_1 100.8(5) . . . . ?
B1_1 B2_1 B7_1 B6_1 -37.1(4) . . . . ?
B1_1 B2_1 B7_1 B8_1 64.1(6) . . . . ?
B1_1 B2_1 B7_1 B11_1 1.0(6) . . . . ?
B1_1 B2_1 C1A_1 B3_1 -143.1(5) . . . . ?
B1_1 B2_1 C1A_1 B4_1 -106.7(5) . . . . ?
B1_1 B2_1 C1A_1 B5_1 -36.8(5) . . . . ?
B1_1 B5_1 B9_1 Cl9_1 148.3(5) . . . . ?
B1_1 B5_1 B9_1 B4_1 -100.7(5) . . . . ?
B1_1 B5_1 B9_1 B8_1 -63.3(6) . . . . ?
B1_1 B5_1 B9_1 B10_1 37.5(5) . . . . ?
B1_1 B5_1 B9_1 B11_1 0.1(6) . . . . ?
B1_1 B5_1 B10_1 Cl10_1 110.8(6) . . . . ?
B1_1 B5_1 B10_1 B6_1 -37.6(4) . . . . ?
B1_1 B5_1 B10_1 B9_1 -138.3(5) . . . . ?
B1_1 B5_1 B10_1 B11_1 -100.8(5) . . . . ?
B1_1 B5_1 C1A_1 B2_1 37.2(5) . . . . ?
B1_1 B5_1 C1A_1 B3_1 106.7(5) . . . . ?
B1_1 B5_1 C1A_1 B4_1 142.4(5) . . . . ?
B1_1 B6_1 B7_1 Cl7_1 147.6(5) . . . . ?
B1_1 B6_1 B7_1 B2_1 37.3(4) . . . . ?
B1_1 B6_1 B7_1 B3_1 -0.2(6) . . . . ?
B1_1 B6_1 B7_1 B8_1 -62.5(6) . . . . ?
B1_1 B6_1 B7_1 B11_1 -99.8(5) . . . . ?
B1_1 B6_1 B10_1 Cl10_1 -111.7(5) . . . . ?
B1_1 B6_1 B10_1 B5_1 37.5(4) . . . . ?
B1_1 B6_1 B10_1 B9_1 100.5(5) . . . . ?
B1_1 B6_1 B10_1 B11_1 138.1(5) . . . . ?
B1_1 B6_1 B11_1 Cl11_1 -146.5(4) . . . . ?
B1_1 B6_1 B11_1 B7_1 101.5(5) . . . . ?
B1_1 B6_1 B11_1 B8_1 64.1(6) . . . . ?
B1_1 B6_1 B11_1 B9_1 0.5(6) . . . . ?
B1_1 B6_1 B11_1 B10_1 -37.0(5) . . . . ?
B1_1 B10_1 B11_1 Cl11_1 148.7(5) . . . . ?
B1_1 B10_1 B11_1 B6_1 37.4(5) . . . . ?
B1_1 B10_1 B11_1 B7_1 0.1(7) . . . . ?
B1_1 B10_1 B11_1 B8_1 -63.6(6) . . . . ?
B1_1 B10_1 B11_1 B9_1 -100.6(5) . . . . ?
B2_1 B1_1 B5_1 Cl5_1 -142.3(5) . . . . ?
B2_1 B1_1 B5_1 B4_1 0.1(7) . . . . ?
B2_1 B1_1 B5_1 B9_1 62.9(6) . . . . ?
B2_1 B1_1 B5_1 B10_1 100.6(5) . . . . ?
B2_1 B1_1 B5_1 C1A_1 -33.2(4) . . . . ?
B2_1 B1_1 B6_1 Cl6_1 111.9(5) . . . . ?
B2_1 B1_1 B6_1 B7_1 -36.6(4) . . . . ?
B2_1 B1_1 B6_1 B10_1 -137.1(4) . . . . ?
B2_1 B1_1 B6_1 B11_1 -99.9(5) . . . . ?
B2_1 B1_1 B10_1 Cl10_1 147.5(5) . . . . ?
B2_1 B1_1 B10_1 B5_1 -100.0(5) . . . . ?
B2_1 B1_1 B10_1 B6_1 37.9(4) . . . . ?
B2_1 B1_1 B10_1 B9_1 -63.0(6) . . . . ?
B2_1 B1_1 B10_1 B11_1 0.5(6) . . . . ?
B2_1 B1_1 C1A_1 B3_1 36.0(5) . . . . ?
B2_1 B1_1 C1A_1 B4_1 105.3(5) . . . . ?
B2_1 B1_1 C1A_1 B5_1 142.0(5) . . . . ?
B2_1 B3_1 B4_1 Cl4_1 141.8(5) . . . . ?
B2_1 B3_1 B4_1 B5_1 1.0(7) . . . . ?
B2_1 B3_1 B4_1 B8_1 -100.8(5) . . . . ?
B2_1 B3_1 B4_1 B9_1 -62.7(6) . . . . ?
B2_1 B3_1 B4_1 C1A_1 33.6(5) . . . . ?
B2_1 B3_1 B7_1 Cl7_1 -110.4(5) . . . . ?
B2_1 B3_1 B7_1 B6_1 37.5(4) . . . . ?
B2_1 B3_1 B7_1 B8_1 138.3(5) . . . . ?
B2_1 B3_1 B7_1 B11_1 100.5(5) . . . . ?
B2_1 B3_1 B8_1 Cl8_1 -147.9(5) . . . . ?
B2_1 B3_1 B8_1 B4_1 100.7(5) . . . . ?
B2_1 B3_1 B8_1 B7_1 -37.0(4) . . . . ?
B2_1 B3_1 B8_1 B9_1 64.2(6) . . . . ?
B2_1 B3_1 B8_1 B11_1 1.0(6) . . . . ?
B2_1 B3_1 C1A_1 B1_1 -36.3(5) . . . . ?
B2_1 B3_1 C1A_1 B4_1 -142.0(5) . . . . ?
B2_1 B3_1 C1A_1 B5_1 -106.0(5) . . . . ?
B2_1 B6_1 B7_1 Cl7_1 110.3(5) . . . . ?
B2_1 B6_1 B7_1 B3_1 -37.5(4) . . . . ?
B2_1 B6_1 B7_1 B8_1 -99.8(5) . . . . ?
B2_1 B6_1 B7_1 B11_1 -137.1(5) . . . . ?
B2_1 B6_1 B10_1 Cl10_1 -150.2(5) . . . . ?
B2_1 B6_1 B10_1 B1_1 -38.5(4) . . . . ?
B2_1 B6_1 B10_1 B5_1 -1.0(6) . . . . ?
B2_1 B6_1 B10_1 B9_1 62.0(6) . . . . ?
B2_1 B6_1 B10_1 B11_1 99.6(5) . . . . ?
B2_1 B6_1 B11_1 Cl11_1 149.6(4) . . . . ?
B2_1 B6_1 B11_1 B7_1 37.7(4) . . . . ?
B2_1 B6_1 B11_1 B8_1 0.3(6) . . . . ?
B2_1 B6_1 B11_1 B9_1 -63.3(5) . . . . ?
B2_1 B6_1 B11_1 B10_1 -100.8(5) . . . . ?
B2_1 B7_1 B8_1 Cl8_1 147.0(5) . . . . ?
B2_1 B7_1 B8_1 B3_1 37.0(4) . . . . ?
B2_1 B7_1 B8_1 B4_1 -0.7(6) . . . . ?
B2_1 B7_1 B8_1 B9_1 -63.0(6) . . . . ?
B2_1 B7_1 B8_1 B11_1 -100.3(5) . . . . ?
B2_1 B7_1 B11_1 Cl11_1 -148.5(5) . . . . ?
B2_1 B7_1 B11_1 B6_1 -38.1(4) . . . . ?
B2_1 B7_1 B11_1 B8_1 100.2(5) . . . . ?
B2_1 B7_1 B11_1 B9_1 62.8(6) . . . . ?
B2_1 B7_1 B11_1 B10_1 -0.7(7) . . . . ?
B3_1 B2_1 B6_1 Cl6_1 149.8(4) . . . . ?
B3_1 B2_1 B6_1 B1_1 -100.4(5) . . . . ?
B3_1 B2_1 B6_1 B7_1 38.4(4) . . . . ?
B3_1 B2_1 B6_1 B10_1 -62.5(6) . . . . ?
B3_1 B2_1 B6_1 B11_1 0.4(6) . . . . ?
B3_1 B2_1 B7_1 Cl7_1 110.9(6) . . . . ?
B3_1 B2_1 B7_1 B6_1 -137.8(4) . . . . ?
B3_1 B2_1 B7_1 B8_1 -36.7(4) . . . . ?
B3_1 B2_1 B7_1 B11_1 -99.8(5) . . . . ?
B3_1 B2_1 C1A_1 B1_1 143.1(5) . . . . ?
B3_1 B2_1 C1A_1 B4_1 36.5(5) . . . . ?
B3_1 B2_1 C1A_1 B5_1 106.3(5) . . . . ?
B3_1 B4_1 B5_1 Cl5_1 142.0(5) . . . . ?
B3_1 B4_1 B5_1 B1_1 -0.7(7) . . . . ?
B3_1 B4_1 B5_1 B9_1 -102.0(6) . . . . ?
B3_1 B4_1 B5_1 B10_1 -64.3(7) . . . . ?
B3_1 B4_1 B5_1 C1A_1 32.8(5) . . . . ?
B3_1 B4_1 B8_1 Cl8_1 -109.5(5) . . . . ?
B3_1 B4_1 B8_1 B7_1 37.9(4) . . . . ?
B3_1 B4_1 B8_1 B9_1 138.4(5) . . . . ?
B3_1 B4_1 B8_1 B11_1 101.1(5) . . . . ?
B3_1 B4_1 B9_1 Cl9_1 -149.1(4) . . . . ?
B3_1 B4_1 B9_1 B5_1 100.6(5) . . . . ?
B3_1 B4_1 B9_1 B8_1 -37.5(4) . . . . ?
B3_1 B4_1 B9_1 B10_1 63.3(6) . . . . ?
B3_1 B4_1 B9_1 B11_1 -0.1(6) . . . . ?
B3_1 B4_1 C1A_1 B1_1 -106.7(5) . . . . ?
B3_1 B4_1 C1A_1 B2_1 -36.5(5) . . . . ?
B3_1 B4_1 C1A_1 B5_1 -143.1(5) . . . . ?
B3_1 B7_1 B8_1 Cl8_1 109.9(5) . . . . ?
B3_1 B7_1 B8_1 B4_1 -37.8(4) . . . . ?
B3_1 B7_1 B8_1 B9_1 -100.0(5) . . . . ?
B3_1 B7_1 B8_1 B11_1 -137.3(5) . . . . ?
B3_1 B7_1 B11_1 Cl11_1 148.7(5) . . . . ?
B3_1 B7_1 B11_1 B6_1 -100.9(5) . . . . ?
B3_1 B7_1 B11_1 B8_1 37.4(4) . . . . ?
B3_1 B7_1 B11_1 B9_1 -0.1(6) . . . . ?
B3_1 B7_1 B11_1 B10_1 -63.5(6) . . . . ?
B3_1 B8_1 B9_1 Cl9_1 147.0(5) . . . . ?
B3_1 B8_1 B9_1 B4_1 37.0(4) . . . . ?
B3_1 B8_1 B9_1 B5_1 -0.8(6) . . . . ?
B3_1 B8_1 B9_1 B10_1 -64.1(6) . . . . ?
B3_1 B8_1 B9_1 B11_1 -101.0(5) . . . . ?
B3_1 B8_1 B11_1 Cl11_1 -149.9(4) . . . . ?
B3_1 B8_1 B11_1 B6_1 -0.8(6) . . . . ?
B3_1 B8_1 B11_1 B7_1 -38.2(4) . . . . ?
B3_1 B8_1 B11_1 B9_1 100.0(5) . . . . ?
B3_1 B8_1 B11_1 B10_1 63.1(6) . . . . ?
B4_1 B3_1 B7_1 Cl7_1 149.2(4) . . . . ?
B4_1 B3_1 B7_1 B2_1 -100.4(5) . . . . ?
B4_1 B3_1 B7_1 B6_1 -62.9(5) . . . . ?
B4_1 B3_1 B7_1 B8_1 37.8(4) . . . . ?
B4_1 B3_1 B7_1 B11_1 0.0(6) . . . . ?
B4_1 B3_1 B8_1 Cl8_1 111.4(5) . . . . ?
B4_1 B3_1 B8_1 B7_1 -137.7(5) . . . . ?
B4_1 B3_1 B8_1 B9_1 -36.6(4) . . . . ?
B4_1 B3_1 B8_1 B11_1 -99.7(5) . . . . ?
B4_1 B3_1 C1A_1 B1_1 105.7(6) . . . . ?
B4_1 B3_1 C1A_1 B2_1 142.0(5) . . . . ?
B4_1 B3_1 C1A_1 B5_1 36.1(5) . . . . ?
B4_1 B5_1 B9_1 Cl9_1 -111.0(5) . . . . ?
B4_1 B5_1 B9_1 B8_1 37.4(4) . . . . ?
B4_1 B5_1 B9_1 B10_1 138.2(5) . . . . ?
B4_1 B5_1 B9_1 B11_1 100.8(5) . . . . ?
B4_1 B5_1 B10_1 Cl10_1 -147.8(5) . . . . ?
B4_1 B5_1 B10_1 B1_1 101.3(5) . . . . ?
B4_1 B5_1 B10_1 B6_1 63.8(6) . . . . ?
B4_1 B5_1 B10_1 B9_1 -37.0(4) . . . . ?
B4_1 B5_1 B10_1 B11_1 0.5(7) . . . . ?
B4_1 B5_1 C1A_1 B1_1 -142.4(5) . . . . ?
B4_1 B5_1 C1A_1 B2_1 -105.2(5) . . . . ?
B4_1 B5_1 C1A_1 B3_1 -35.8(5) . . . . ?
B4_1 B8_1 B9_1 Cl9_1 110.0(6) . . . . ?
B4_1 B8_1 B9_1 B5_1 -37.9(4) . . . . ?
B4_1 B8_1 B9_1 B10_1 -101.1(5) . . . . ?
B4_1 B8_1 B9_1 B11_1 -138.0(5) . . . . ?
B4_1 B8_1 B11_1 Cl11_1 146.9(5) . . . . ?
B4_1 B8_1 B11_1 B6_1 -64.0(6) . . . . ?
B4_1 B8_1 B11_1 B7_1 -101.4(5) . . . . ?
B4_1 B8_1 B11_1 B9_1 36.8(4) . . . . ?
B4_1 B8_1 B11_1 B10_1 -0.1(6) . . . . ?
B4_1 B9_1 B10_1 Cl10_1 150.0(5) . . . . ?
B4_1 B9_1 B10_1 B1_1 0.6(6) . . . . ?
B4_1 B9_1 B10_1 B5_1 37.8(5) . . . . ?
B4_1 B9_1 B10_1 B6_1 -62.8(6) . . . . ?
B4_1 B9_1 B10_1 B11_1 -100.3(5) . . . . ?
B4_1 B9_1 B11_1 Cl11_1 -149.1(5) . . . . ?
B4_1 B9_1 B11_1 B6_1 63.7(6) . . . . ?
B4_1 B9_1 B11_1 B7_1 0.1(6) . . . . ?
B4_1 B9_1 B11_1 B8_1 -37.3(4) . . . . ?
B4_1 B9_1 B11_1 B10_1 101.4(5) . . . . ?
B5_1 B1_1 B2_1 Cl2_1 143.1(5) . . . . ?
B5_1 B1_1 B2_1 B3_1 0.6(6) . . . . ?
B5_1 B1_1 B2_1 B6_1 -101.5(5) . . . . ?
B5_1 B1_1 B2_1 B7_1 -64.0(6) . . . . ?
B5_1 B1_1 B2_1 C1A_1 33.3(5) . . . . ?
B5_1 B1_1 B6_1 Cl6_1 -148.6(4) . . . . ?
B5_1 B1_1 B6_1 B2_1 99.4(5) . . . . ?
B5_1 B1_1 B6_1 B7_1 62.9(6) . . . . ?
B5_1 B1_1 B6_1 B10_1 -37.7(4) . . . . ?
B5_1 B1_1 B6_1 B11_1 -0.5(6) . . . . ?
B5_1 B1_1 B10_1 Cl10_1 -112.5(6) . . . . ?
B5_1 B1_1 B10_1 B6_1 137.9(5) . . . . ?
B5_1 B1_1 B10_1 B9_1 37.0(4) . . . . ?
B5_1 B1_1 B10_1 B11_1 100.5(5) . . . . ?
B5_1 B1_1 C1A_1 B2_1 -142.0(5) . . . . ?
B5_1 B1_1 C1A_1 B3_1 -106.0(6) . . . . ?
B5_1 B1_1 C1A_1 B4_1 -36.7(5) . . . . ?
B5_1 B4_1 B8_1 Cl8_1 149.8(5) . . . . ?
B5_1 B4_1 B8_1 B3_1 -100.7(5) . . . . ?
B5_1 B4_1 B8_1 B7_1 -62.7(6) . . . . ?
B5_1 B4_1 B8_1 B9_1 37.7(4) . . . . ?
B5_1 B4_1 B8_1 B11_1 0.5(6) . . . . ?
B5_1 B4_1 B9_1 Cl9_1 110.3(5) . . . . ?
B5_1 B4_1 B9_1 B8_1 -138.1(5) . . . . ?
B5_1 B4_1 B9_1 B10_1 -37.3(4) . . . . ?
B5_1 B4_1 B9_1 B11_1 -100.7(5) . . . . ?
B5_1 B4_1 C1A_1 B1_1 36.4(5) . . . . ?
B5_1 B4_1 C1A_1 B2_1 106.6(5) . . . . ?
B5_1 B4_1 C1A_1 B3_1 143.1(5) . . . . ?
B5_1 B9_1 B10_1 Cl10_1 112.2(6) . . . . ?
B5_1 B9_1 B10_1 B1_1 -37.2(4) . . . . ?
B5_1 B9_1 B10_1 B6_1 -100.6(5) . . . . ?
B5_1 B9_1 B10_1 B11_1 -138.0(5) . . . . ?
B5_1 B9_1 B11_1 Cl11_1 146.7(5) . . . . ?
B5_1 B9_1 B11_1 B6_1 -0.4(6) . . . . ?
B5_1 B9_1 B11_1 B7_1 -64.1(6) . . . . ?
B5_1 B9_1 B11_1 B8_1 -101.5(5) . . . . ?
B5_1 B9_1 B11_1 B10_1 37.3(5) . . . . ?
B5_1 B10_1 B11_1 Cl11_1 -148.0(5) . . . . ?
B5_1 B10_1 B11_1 B6_1 100.8(5) . . . . ?
B5_1 B10_1 B11_1 B7_1 63.4(6) . . . . ?
B5_1 B10_1 B11_1 B8_1 -0.2(6) . . . . ?
B5_1 B10_1 B11_1 B9_1 -37.3(5) . . . . ?
B6_1 B1_1 B2_1 Cl2_1 -115.3(5) . . . . ?
B6_1 B1_1 B2_1 B3_1 102.1(5) . . . . ?
B6_1 B1_1 B2_1 B7_1 37.5(4) . . . . ?
B6_1 B1_1 B2_1 C1A_1 134.8(5) . . . . ?
B6_1 B1_1 B5_1 Cl5_1 155.0(5) . . . . ?
B6_1 B1_1 B5_1 B4_1 -62.6(6) . . . . ?
B6_1 B1_1 B5_1 B9_1 0.2(6) . . . . ?
B6_1 B1_1 B5_1 B10_1 38.0(4) . . . . ?
B6_1 B1_1 B5_1 C1A_1 -95.9(5) . . . . ?
B6_1 B1_1 B10_1 Cl10_1 109.6(6) . . . . ?
B6_1 B1_1 B10_1 B5_1 -137.9(5) . . . . ?
B6_1 B1_1 B10_1 B9_1 -100.9(5) . . . . ?
B6_1 B1_1 B10_1 B11_1 -37.4(5) . . . . ?
B6_1 B1_1 C1A_1 B2_1 -39.0(4) . . . . ?
B6_1 B1_1 C1A_1 B3_1 -3.1(7) . . . . ?
B6_1 B1_1 C1A_1 B4_1 66.3(6) . . . . ?
B6_1 B1_1 C1A_1 B5_1 103.0(5) . . . . ?
B6_1 B2_1 B3_1 Cl3_1 -154.3(5) . . . . ?
B6_1 B2_1 B3_1 B4_1 62.6(6) . . . . ?
B6_1 B2_1 B3_1 B7_1 -38.4(4) . . . . ?
B6_1 B2_1 B3_1 B8_1 -0.9(6) . . . . ?
B6_1 B2_1 B3_1 C1A_1 96.1(5) . . . . ?
B6_1 B2_1 B7_1 Cl7_1 -111.3(6) . . . . ?
B6_1 B2_1 B7_1 B3_1 137.8(4) . . . . ?
B6_1 B2_1 B7_1 B8_1 101.1(5) . . . . ?
B6_1 B2_1 B7_1 B11_1 38.1(5) . . . . ?
B6_1 B2_1 C1A_1 B1_1 39.4(4) . . . . ?
B6_1 B2_1 C1A_1 B3_1 -103.7(5) . . . . ?
B6_1 B2_1 C1A_1 B4_1 -67.3(6) . . . . ?
B6_1 B2_1 C1A_1 B5_1 2.5(6) . . . . ?
B6_1 B7_1 B8_1 Cl8_1 -149.9(5) . . . . ?
B6_1 B7_1 B8_1 B3_1 100.1(5) . . . . ?
B6_1 B7_1 B8_1 B4_1 62.4(6) . . . . ?
B6_1 B7_1 B8_1 B9_1 0.1(6) . . . . ?
B6_1 B7_1 B8_1 B11_1 -37.2(4) . . . . ?
B6_1 B7_1 B11_1 Cl11_1 -110.4(6) . . . . ?
B6_1 B7_1 B11_1 B8_1 138.3(5) . . . . ?
B6_1 B7_1 B11_1 B9_1 100.9(5) . . . . ?
B6_1 B7_1 B11_1 B10_1 37.4(5) . . . . ?
B6_1 B10_1 B11_1 Cl11_1 111.2(6) . . . . ?
B6_1 B10_1 B11_1 B7_1 -37.3(5) . . . . ?
B6_1 B10_1 B11_1 B8_1 -101.0(5) . . . . ?
B6_1 B10_1 B11_1 B9_1 -138.0(5) . . . . ?
B7_1 B2_1 B3_1 Cl3_1 -115.8(6) . . . . ?
B7_1 B2_1 B3_1 B4_1 101.0(5) . . . . ?
B7_1 B2_1 B3_1 B8_1 37.6(4) . . . . ?
B7_1 B2_1 B3_1 C1A_1 134.6(5) . . . . ?
B7_1 B2_1 B6_1 Cl6_1 111.4(5) . . . . ?
B7_1 B2_1 B6_1 B1_1 -138.8(4) . . . . ?
B7_1 B2_1 B6_1 B10_1 -100.9(5) . . . . ?
B7_1 B2_1 B6_1 B11_1 -38.0(4) . . . . ?
B7_1 B2_1 C1A_1 B1_1 102.8(5) . . . . ?
B7_1 B2_1 C1A_1 B3_1 -40.3(5) . . . . ?
B7_1 B2_1 C1A_1 B4_1 -3.8(7) . . . . ?
B7_1 B2_1 C1A_1 B5_1 66.0(6) . . . . ?
B7_1 B3_1 B4_1 Cl4_1 -155.5(5) . . . . ?
B7_1 B3_1 B4_1 B5_1 63.8(6) . . . . ?
B7_1 B3_1 B4_1 B8_1 -38.1(4) . . . . ?
B7_1 B3_1 B4_1 B9_1 0.0(6) . . . . ?
B7_1 B3_1 B4_1 C1A_1 96.3(5) . . . . ?
B7_1 B3_1 B8_1 Cl8_1 -110.9(5) . . . . ?
B7_1 B3_1 B8_1 B4_1 137.7(5) . . . . ?
B7_1 B3_1 B8_1 B9_1 101.2(5) . . . . ?
B7_1 B3_1 B8_1 B11_1 38.0(4) . . . . ?
B7_1 B3_1 C1A_1 B1_1 3.0(6) . . . . ?
B7_1 B3_1 C1A_1 B2_1 39.3(4) . . . . ?
B7_1 B3_1 C1A_1 B4_1 -102.7(5) . . . . ?
B7_1 B3_1 C1A_1 B5_1 -66.7(6) . . . . ?
B7_1 B6_1 B10_1 Cl10_1 147.3(5) . . . . ?
B7_1 B6_1 B10_1 B1_1 -101.0(5) . . . . ?
B7_1 B6_1 B10_1 B5_1 -63.4(6) . . . . ?
B7_1 B6_1 B10_1 B9_1 -0.5(6) . . . . ?
B7_1 B6_1 B10_1 B11_1 37.1(5) . . . . ?
B7_1 B6_1 B11_1 Cl11_1 112.0(5) . . . . ?
B7_1 B6_1 B11_1 B8_1 -37.4(4) . . . . ?
B7_1 B6_1 B11_1 B9_1 -101.0(5) . . . . ?
B7_1 B6_1 B11_1 B10_1 -138.5(5) . . . . ?
B7_1 B8_1 B9_1 Cl9_1 -149.3(5) . . . . ?
B7_1 B8_1 B9_1 B4_1 100.7(5) . . . . ?
B7_1 B8_1 B9_1 B5_1 62.8(6) . . . . ?
B7_1 B8_1 B9_1 B10_1 -0.4(6) . . . . ?
B7_1 B8_1 B9_1 B11_1 -37.3(4) . . . . ?
B7_1 B8_1 B11_1 Cl11_1 -111.6(5) . . . . ?
B7_1 B8_1 B11_1 B6_1 37.4(4) . . . . ?
B7_1 B8_1 B11_1 B9_1 138.2(5) . . . . ?
B7_1 B8_1 B11_1 B10_1 101.3(5) . . . . ?
B8_1 B3_1 B4_1 Cl4_1 -117.4(6) . . . . ?
B8_1 B3_1 B4_1 B5_1 101.8(6) . . . . ?
B8_1 B3_1 B4_1 B9_1 38.1(5) . . . . ?
B8_1 B3_1 B4_1 C1A_1 134.4(5) . . . . ?
B8_1 B3_1 B7_1 Cl7_1 111.3(5) . . . . ?
B8_1 B3_1 B7_1 B2_1 -138.3(5) . . . . ?
B8_1 B3_1 B7_1 B6_1 -100.7(5) . . . . ?
B8_1 B3_1 B7_1 B11_1 -37.8(4) . . . . ?
B8_1 B3_1 C1A_1 B1_1 65.8(6) . . . . ?
B8_1 B3_1 C1A_1 B2_1 102.2(5) . . . . ?
B8_1 B3_1 C1A_1 B4_1 -39.8(4) . . . . ?
B8_1 B3_1 C1A_1 B5_1 -3.8(6) . . . . ?
B8_1 B4_1 B5_1 Cl5_1 -154.4(5) . . . . ?
B8_1 B4_1 B5_1 B1_1 63.0(6) . . . . ?
B8_1 B4_1 B5_1 B9_1 -38.3(5) . . . . ?
B8_1 B4_1 B5_1 B10_1 -0.6(7) . . . . ?
B8_1 B4_1 B5_1 C1A_1 96.5(5) . . . . ?
B8_1 B4_1 B9_1 Cl9_1 -111.6(5) . . . . ?
B8_1 B4_1 B9_1 B5_1 138.1(5) . . . . ?
B8_1 B4_1 B9_1 B10_1 100.8(5) . . . . ?
B8_1 B4_1 B9_1 B11_1 37.4(4) . . . . ?
B8_1 B4_1 C1A_1 B1_1 -66.9(6) . . . . ?
B8_1 B4_1 C1A_1 B2_1 3.4(6) . . . . ?
B8_1 B4_1 C1A_1 B3_1 39.9(4) . . . . ?
B8_1 B4_1 C1A_1 B5_1 -103.3(5) . . . . ?
B8_1 B7_1 B11_1 Cl11_1 111.3(6) . . . . ?
B8_1 B7_1 B11_1 B6_1 -138.3(5) . . . . ?
B8_1 B7_1 B11_1 B9_1 -37.4(4) . . . . ?
B8_1 B7_1 B11_1 B10_1 -100.9(6) . . . . ?
B8_1 B9_1 B10_1 Cl10_1 -146.7(5) . . . . ?
B8_1 B9_1 B10_1 B1_1 63.9(6) . . . . ?
B8_1 B9_1 B10_1 B5_1 101.1(5) . . . . ?
B8_1 B9_1 B10_1 B6_1 0.5(6) . . . . ?
B8_1 B9_1 B10_1 B11_1 -36.9(5) . . . . ?
B8_1 B9_1 B11_1 Cl11_1 -111.8(5) . . . . ?
B8_1 B9_1 B11_1 B6_1 101.1(5) . . . . ?
B8_1 B9_1 B11_1 B7_1 37.4(4) . . . . ?
B8_1 B9_1 B11_1 B10_1 138.8(5) . . . . ?
B9_1 B4_1 B5_1 Cl5_1 -116.1(6) . . . . ?
B9_1 B4_1 B5_1 B1_1 101.3(5) . . . . ?
B9_1 B4_1 B5_1 B10_1 37.6(5) . . . . ?
B9_1 B4_1 B5_1 C1A_1 134.8(5) . . . . ?
B9_1 B4_1 B8_1 Cl8_1 112.1(5) . . . . ?
B9_1 B4_1 B8_1 B3_1 -138.4(5) . . . . ?
B9_1 B4_1 B8_1 B7_1 -100.4(5) . . . . ?
B9_1 B4_1 B8_1 B11_1 -37.2(4) . . . . ?
B9_1 B4_1 C1A_1 B1_1 -3.1(6) . . . . ?
B9_1 B4_1 C1A_1 B2_1 67.1(6) . . . . ?
B9_1 B4_1 C1A_1 B3_1 103.6(5) . . . . ?
B9_1 B4_1 C1A_1 B5_1 -39.5(4) . . . . ?
B9_1 B5_1 B10_1 Cl10_1 -110.9(6) . . . . ?
B9_1 B5_1 B10_1 B1_1 138.3(5) . . . . ?
B9_1 B5_1 B10_1 B6_1 100.7(5) . . . . ?
B9_1 B5_1 B10_1 B11_1 37.5(4) . . . . ?
B9_1 B5_1 C1A_1 B1_1 -103.4(5) . . . . ?
B9_1 B5_1 C1A_1 B2_1 -66.2(6) . . . . ?
B9_1 B5_1 C1A_1 B3_1 3.2(6) . . . . ?
B9_1 B5_1 C1A_1 B4_1 39.0(4) . . . . ?
B9_1 B8_1 B11_1 Cl11_1 110.1(5) . . . . ?
B9_1 B8_1 B11_1 B6_1 -100.8(5) . . . . ?
B9_1 B8_1 B11_1 B7_1 -138.2(5) . . . . ?
B9_1 B8_1 B11_1 B10_1 -36.9(5) . . . . ?
B9_1 B10_1 B11_1 Cl11_1 -110.8(5) . . . . ?
B9_1 B10_1 B11_1 B6_1 138.0(5) . . . . ?
B9_1 B10_1 B11_1 B7_1 100.7(6) . . . . ?
B9_1 B10_1 B11_1 B8_1 37.0(4) . . . . ?
B10_1 B1_1 B2_1 Cl2_1 -153.8(4) . . . . ?
B10_1 B1_1 B2_1 B3_1 63.6(6) . . . . ?
B10_1 B1_1 B2_1 B6_1 -38.5(4) . . . . ?
B10_1 B1_1 B2_1 B7_1 -0.9(6) . . . . ?
B10_1 B1_1 B2_1 C1A_1 96.4(5) . . . . ?
B10_1 B1_1 B5_1 Cl5_1 117.0(6) . . . . ?
B10_1 B1_1 B5_1 B4_1 -100.6(6) . . . . ?
B10_1 B1_1 B5_1 B9_1 -37.8(5) . . . . ?
B10_1 B1_1 B5_1 C1A_1 -133.8(5) . . . . ?
B10_1 B1_1 B6_1 Cl6_1 -111.0(5) . . . . ?
B10_1 B1_1 B6_1 B2_1 137.1(4) . . . . ?
B10_1 B1_1 B6_1 B7_1 100.5(5) . . . . ?
B10_1 B1_1 B6_1 B11_1 37.2(4) . . . . ?
B10_1 B1_1 C1A_1 B2_1 -101.9(5) . . . . ?
B10_1 B1_1 C1A_1 B3_1 -65.9(6) . . . . ?
B10_1 B1_1 C1A_1 B4_1 3.5(6) . . . . ?
B10_1 B1_1 C1A_1 B5_1 40.1(5) . . . . ?
B10_1 B5_1 B9_1 Cl9_1 110.8(6) . . . . ?
B10_1 B5_1 B9_1 B4_1 -138.2(5) . . . . ?
B10_1 B5_1 B9_1 B8_1 -100.8(5) . . . . ?
B10_1 B5_1 B9_1 B11_1 -37.4(5) . . . . ?
B10_1 B5_1 C1A_1 B1_1 -40.4(4) . . . . ?
B10_1 B5_1 C1A_1 B2_1 -3.1(6) . . . . ?
B10_1 B5_1 C1A_1 B3_1 66.3(6) . . . . ?
B10_1 B5_1 C1A_1 B4_1 102.0(5) . . . . ?
B10_1 B6_1 B7_1 Cl7_1 -149.7(4) . . . . ?
B10_1 B6_1 B7_1 B2_1 100.0(5) . . . . ?
B10_1 B6_1 B7_1 B3_1 62.5(6) . . . . ?
B10_1 B6_1 B7_1 B8_1 0.2(6) . . . . ?
B10_1 B6_1 B7_1 B11_1 -37.0(5) . . . . ?
B10_1 B6_1 B11_1 Cl11_1 -109.5(5) . . . . ?
B10_1 B6_1 B11_1 B7_1 138.5(5) . . . . ?
B10_1 B6_1 B11_1 B8_1 101.1(5) . . . . ?
B10_1 B6_1 B11_1 B9_1 37.5(4) . . . . ?
B10_1 B9_1 B11_1 Cl11_1 109.5(6) . . . . ?
B10_1 B9_1 B11_1 B6_1 -37.7(5) . . . . ?
B10_1 B9_1 B11_1 B7_1 -101.3(5) . . . . ?
B10_1 B9_1 B11_1 B8_1 -138.8(5) . . . . ?
B11_1 B6_1 B7_1 Cl7_1 -112.6(6) . . . . ?
B11_1 B6_1 B7_1 B2_1 137.1(5) . . . . ?
B11_1 B6_1 B7_1 B3_1 99.5(5) . . . . ?
B11_1 B6_1 B7_1 B8_1 37.3(5) . . . . ?
B11_1 B6_1 B10_1 Cl10_1 110.2(6) . . . . ?
B11_1 B6_1 B10_1 B1_1 -138.1(5) . . . . ?
B11_1 B6_1 B10_1 B5_1 -100.6(5) . . . . ?
B11_1 B6_1 B10_1 B9_1 -37.6(5) . . . . ?
B11_1 B7_1 B8_1 Cl8_1 -112.7(6) . . . . ?
B11_1 B7_1 B8_1 B3_1 137.3(5) . . . . ?
B11_1 B7_1 B8_1 B4_1 99.6(5) . . . . ?
B11_1 B7_1 B8_1 B9_1 37.3(4) . . . . ?
B11_1 B8_1 B9_1 Cl9_1 -112.0(6) . . . . ?
B11_1 B8_1 B9_1 B4_1 138.0(5) . . . . ?
B11_1 B8_1 B9_1 B5_1 100.2(5) . . . . ?
B11_1 B8_1 B9_1 B10_1 36.9(5) . . . . ?
B11_1 B9_1 B10_1 Cl10_1 -109.7(6) . . . . ?
B11_1 B9_1 B10_1 B1_1 100.9(5) . . . . ?
B11_1 B9_1 B10_1 B5_1 138.0(5) . . . . ?
B11_1 B9_1 B10_1 B6_1 37.5(4) . . . . ?
C1A_1 B1_1 B2_1 Cl2_1 109.9(5) . . . . ?
C1A_1 B1_1 B2_1 B3_1 -32.7(5) . . . . ?
C1A_1 B1_1 B2_1 B6_1 -134.8(5) . . . . ?
C1A_1 B1_1 B2_1 B7_1 -97.3(5) . . . . ?
C1A_1 B1_1 B5_1 Cl5_1 -109.1(6) . . . . ?
C1A_1 B1_1 B5_1 B4_1 33.3(5) . . . . ?
C1A_1 B1_1 B5_1 B9_1 96.1(5) . . . . ?
C1A_1 B1_1 B5_1 B10_1 133.8(5) . . . . ?
C1A_1 B1_1 B6_1 Cl6_1 150.4(4) . . . . ?
C1A_1 B1_1 B6_1 B2_1 38.5(4) . . . . ?
C1A_1 B1_1 B6_1 B7_1 1.9(6) . . . . ?
C1A_1 B1_1 B6_1 B10_1 -98.6(5) . . . . ?
C1A_1 B1_1 B6_1 B11_1 -61.4(6) . . . . ?
C1A_1 B1_1 B10_1 Cl10_1 -151.8(5) . . . . ?
C1A_1 B1_1 B10_1 B5_1 -39.4(4) . . . . ?
C1A_1 B1_1 B10_1 B6_1 98.6(5) . . . . ?
C1A_1 B1_1 B10_1 B9_1 -2.3(6) . . . . ?
C1A_1 B1_1 B10_1 B11_1 61.2(6) . . . . ?
C1A_1 B2_1 B3_1 Cl3_1 109.6(6) . . . . ?
C1A_1 B2_1 B3_1 B4_1 -33.5(5) . . . . ?
C1A_1 B2_1 B3_1 B7_1 -134.6(5) . . . . ?
C1A_1 B2_1 B3_1 B8_1 -97.0(5) . . . . ?
C1A_1 B2_1 B6_1 Cl6_1 -148.5(4) . . . . ?
C1A_1 B2_1 B6_1 B1_1 -38.7(4) . . . . ?
C1A_1 B2_1 B6_1 B7_1 100.1(5) . . . . ?
C1A_1 B2_1 B6_1 B10_1 -0.8(6) . . . . ?
C1A_1 B2_1 B6_1 B11_1 62.0(5) . . . . ?
C1A_1 B2_1 B7_1 Cl7_1 150.2(5) . . . . ?
C1A_1 B2_1 B7_1 B3_1 39.3(4) . . . . ?
C1A_1 B2_1 B7_1 B6_1 -98.5(5) . . . . ?
C1A_1 B2_1 B7_1 B8_1 2.6(6) . . . . ?
C1A_1 B2_1 B7_1 B11_1 -60.4(6) . . . . ?
C1A_1 B3_1 B4_1 Cl4_1 108.2(6) . . . . ?
C1A_1 B3_1 B4_1 B5_1 -32.6(5) . . . . ?
C1A_1 B3_1 B4_1 B8_1 -134.4(5) . . . . ?
C1A_1 B3_1 B4_1 B9_1 -96.3(5) . . . . ?
C1A_1 B3_1 B7_1 Cl7_1 -149.5(4) . . . . ?
C1A_1 B3_1 B7_1 B2_1 -39.1(4) . . . . ?
C1A_1 B3_1 B7_1 B6_1 -1.5(6) . . . . ?
C1A_1 B3_1 B7_1 B8_1 99.2(5) . . . . ?
C1A_1 B3_1 B7_1 B11_1 61.4(5) . . . . ?
C1A_1 B3_1 B8_1 Cl8_1 150.6(4) . . . . ?
C1A_1 B3_1 B8_1 B4_1 39.2(4) . . . . ?
C1A_1 B3_1 B8_1 B7_1 -98.6(5) . . . . ?
C1A_1 B3_1 B8_1 B9_1 2.6(6) . . . . ?
C1A_1 B3_1 B8_1 B11_1 -60.5(6) . . . . ?
C1A_1 B4_1 B5_1 Cl5_1 109.1(6) . . . . ?
C1A_1 B4_1 B5_1 B1_1 -33.5(5) . . . . ?
C1A_1 B4_1 B5_1 B9_1 -134.8(5) . . . . ?
C1A_1 B4_1 B5_1 B10_1 -97.2(5) . . . . ?
C1A_1 B4_1 B8_1 Cl8_1 -149.0(4) . . . . ?
C1A_1 B4_1 B8_1 B3_1 -39.4(4) . . . . ?
C1A_1 B4_1 B8_1 B7_1 -1.5(6) . . . . ?
C1A_1 B4_1 B8_1 B9_1 98.9(5) . . . . ?
C1A_1 B4_1 B8_1 B11_1 61.7(6) . . . . ?
C1A_1 B4_1 B9_1 Cl9_1 149.0(4) . . . . ?
C1A_1 B4_1 B9_1 B5_1 38.7(4) . . . . ?
C1A_1 B4_1 B9_1 B8_1 -99.4(5) . . . . ?
C1A_1 B4_1 B9_1 B10_1 1.4(6) . . . . ?
C1A_1 B4_1 B9_1 B11_1 -62.0(6) . . . . ?
C1A_1 B5_1 B9_1 Cl9_1 -149.7(4) . . . . ?
C1A_1 B5_1 B9_1 B4_1 -38.7(4) . . . . ?
C1A_1 B5_1 B9_1 B8_1 -1.3(6) . . . . ?
C1A_1 B5_1 B9_1 B10_1 99.5(5) . . . . ?
C1A_1 B5_1 B9_1 B11_1 62.1(6) . . . . ?
C1A_1 B5_1 B10_1 Cl10_1 150.8(5) . . . . ?
C1A_1 B5_1 B10_1 B1_1 40.0(4) . . . . ?
C1A_1 B5_1 B10_1 B6_1 2.4(6) . . . . ?
C1A_1 B5_1 B10_1 B9_1 -98.4(5) . . . . ?
C1A_1 B5_1 B10_1 B11_1 -60.9(6) . . . . ?
Cl1_2 B1_2 B2_2 Cl2_2 0.1(5) . . . . ?
Cl1_2 B1_2 B2_2 B3_2 143.1(3) . . . . ?
Cl1_2 B1_2 B2_2 B6_2 -115.4(4) . . . . ?
Cl1_2 B1_2 B2_2 B7_2 -153.7(3) . . . . ?
Cl1_2 B1_2 B2_2 C1A_2 110.6(4) . . . . ?
Cl1_2 B1_2 B5_2 Cl5_2 0.1(5) . . . . ?
Cl1_2 B1_2 B5_2 B4_2 -143.2(3) . . . . ?
Cl1_2 B1_2 B5_2 B9_2 153.3(3) . . . . ?
Cl1_2 B1_2 B5_2 B10_2 115.4(4) . . . . ?
Cl1_2 B1_2 B5_2 C1A_2 -110.6(4) . . . . ?
Cl1_2 B1_2 B6_2 Cl6_2 -3.4(6) . . . . ?
Cl1_2 B1_2 B6_2 B2_2 108.0(4) . . . . ?
Cl1_2 B1_2 B6_2 B7_2 145.3(4) . . . . ?
Cl1_2 B1_2 B6_2 B10_2 -114.3(4) . . . . ?
Cl1_2 B1_2 B6_2 B11_2 -152.0(4) . . . . ?
Cl1_2 B1_2 B10_2 Cl10_2 2.5(6) . . . . ?
Cl1_2 B1_2 B10_2 B5_2 -107.6(4) . . . . ?
Cl1_2 B1_2 B10_2 B6_2 114.4(4) . . . . ?
Cl1_2 B1_2 B10_2 B9_2 -145.2(4) . . . . ?
Cl1_2 B1_2 B10_2 B11_2 151.7(4) . . . . ?
Cl1_2 B1_2 C1A_2 B2_2 -109.0(4) . . . . ?
Cl1_2 B1_2 C1A_2 B3_2 -145.1(3) . . . . ?
Cl1_2 B1_2 C1A_2 B4_2 144.6(3) . . . . ?
Cl1_2 B1_2 C1A_2 B5_2 108.5(4) . . . . ?
Cl2_2 B2_2 B3_2 Cl3_2 1.0(5) . . . . ?
Cl2_2 B2_2 B3_2 B4_2 144.1(3) . . . . ?
Cl2_2 B2_2 B3_2 B7_2 -114.6(4) . . . . ?
Cl2_2 B2_2 B3_2 B8_2 -152.0(3) . . . . ?
Cl2_2 B2_2 B3_2 C1A_2 111.2(4) . . . . ?
Cl2_2 B2_2 B6_2 Cl6_2 1.0(6) . . . . ?
Cl2_2 B2_2 B6_2 B1_2 -109.0(4) . . . . ?
Cl2_2 B2_2 B6_2 B7_2 113.1(4) . . . . ?
Cl2_2 B2_2 B6_2 B10_2 -146.5(3) . . . . ?
Cl2_2 B2_2 B6_2 B11_2 150.2(3) . . . . ?
Cl2_2 B2_2 B7_2 Cl7_2 -2.3(6) . . . . ?
Cl2_2 B2_2 B7_2 B3_2 107.0(4) . . . . ?
Cl2_2 B2_2 B7_2 B6_2 -115.0(4) . . . . ?
Cl2_2 B2_2 B7_2 B8_2 144.0(4) . . . . ?
Cl2_2 B2_2 B7_2 B11_2 -152.3(3) . . . . ?
Cl2_2 B2_2 C1A_2 B1_2 109.7(4) . . . . ?
Cl2_2 B2_2 C1A_2 B3_2 -107.3(4) . . . . ?
Cl2_2 B2_2 C1A_2 B4_2 -143.4(3) . . . . ?
Cl2_2 B2_2 C1A_2 B5_2 146.4(3) . . . . ?
Cl3_2 B3_2 B4_2 Cl4_2 0.7(5) . . . . ?
Cl3_2 B3_2 B4_2 B5_2 143.2(3) . . . . ?
Cl3_2 B3_2 B4_2 B8_2 -115.6(4) . . . . ?
Cl3_2 B3_2 B4_2 B9_2 -153.7(3) . . . . ?
Cl3_2 B3_2 B4_2 C1A_2 110.2(4) . . . . ?
Cl3_2 B3_2 B7_2 Cl7_2 4.2(5) . . . . ?
Cl3_2 B3_2 B7_2 B2_2 -107.3(4) . . . . ?
Cl3_2 B3_2 B7_2 B6_2 -144.7(3) . . . . ?
Cl3_2 B3_2 B7_2 B8_2 114.0(4) . . . . ?
Cl3_2 B3_2 B7_2 B11_2 152.2(3) . . . . ?
Cl3_2 B3_2 B8_2 Cl8_2 -3.6(6) . . . . ?
Cl3_2 B3_2 B8_2 B4_2 107.3(4) . . . . ?
Cl3_2 B3_2 B8_2 B7_2 -114.3(4) . . . . ?
Cl3_2 B3_2 B8_2 B9_2 145.0(4) . . . . ?
Cl3_2 B3_2 B8_2 B11_2 -152.0(3) . . . . ?
Cl3_2 B3_2 C1A_2 B1_2 144.8(3) . . . . ?
Cl3_2 B3_2 C1A_2 B2_2 108.6(4) . . . . ?
Cl3_2 B3_2 C1A_2 B4_2 -108.3(4) . . . . ?
Cl3_2 B3_2 C1A_2 B5_2 -144.9(3) . . . . ?
Cl4_2 B4_2 B5_2 Cl5_2 -0.7(6) . . . . ?
Cl4_2 B4_2 B5_2 B1_2 142.1(3) . . . . ?
Cl4_2 B4_2 B5_2 B9_2 -116.9(4) . . . . ?
Cl4_2 B4_2 B5_2 B10_2 -154.2(3) . . . . ?
Cl4_2 B4_2 B5_2 C1A_2 109.6(4) . . . . ?
Cl4_2 B4_2 B8_2 Cl8_2 3.6(6) . . . . ?
Cl4_2 B4_2 B8_2 B3_2 -107.2(4) . . . . ?
Cl4_2 B4_2 B8_2 B7_2 -144.2(4) . . . . ?
Cl4_2 B4_2 B8_2 B9_2 115.3(4) . . . . ?
Cl4_2 B4_2 B8_2 B11_2 153.0(4) . . . . ?
Cl4_2 B4_2 B9_2 Cl9_2 -4.4(6) . . . . ?
Cl4_2 B4_2 B9_2 B5_2 107.3(4) . . . . ?
Cl4_2 B4_2 B9_2 B8_2 -114.7(4) . . . . ?
Cl4_2 B4_2 B9_2 B10_2 144.0(4) . . . . ?
Cl4_2 B4_2 B9_2 B11_2 -152.5(4) . . . . ?
Cl4_2 B4_2 C1A_2 B1_2 -145.0(3) . . . . ?
Cl4_2 B4_2 C1A_2 B2_2 144.8(3) . . . . ?
Cl4_2 B4_2 C1A_2 B3_2 108.6(4) . . . . ?
Cl4_2 B4_2 C1A_2 B5_2 -108.9(4) . . . . ?
Cl5_2 B5_2 B9_2 Cl9_2 3.2(6) . . . . ?
Cl5_2 B5_2 B9_2 B4_2 -107.8(4) . . . . ?
Cl5_2 B5_2 B9_2 B8_2 -145.2(4) . . . . ?
Cl5_2 B5_2 B9_2 B10_2 113.4(5) . . . . ?
Cl5_2 B5_2 B9_2 B11_2 151.4(4) . . . . ?
Cl5_2 B5_2 B10_2 Cl10_2 -3.7(6) . . . . ?
Cl5_2 B5_2 B10_2 B1_2 107.0(4) . . . . ?
Cl5_2 B5_2 B10_2 B6_2 144.4(4) . . . . ?
Cl5_2 B5_2 B10_2 B9_2 -115.1(4) . . . . ?
Cl5_2 B5_2 B10_2 B11_2 -152.9(4) . . . . ?
Cl5_2 B5_2 C1A_2 B1_2 -107.7(4) . . . . ?
Cl5_2 B5_2 C1A_2 B2_2 -144.3(3) . . . . ?
Cl5_2 B5_2 C1A_2 B3_2 145.6(4) . . . . ?
Cl5_2 B5_2 C1A_2 B4_2 109.0(4) . . . . ?
Cl6_2 B6_2 B7_2 Cl7_2 0.2(6) . . . . ?
Cl6_2 B6_2 B7_2 B2_2 110.3(4) . . . . ?
Cl6_2 B6_2 B7_2 B3_2 148.0(3) . . . . ?
Cl6_2 B6_2 B7_2 B8_2 -148.8(3) . . . . ?
Cl6_2 B6_2 B7_2 B11_2 -111.8(4) . . . . ?
Cl6_2 B6_2 B10_2 Cl10_2 -0.1(6) . . . . ?
Cl6_2 B6_2 B10_2 B1_2 -109.8(4) . . . . ?
Cl6_2 B6_2 B10_2 B5_2 -147.5(3) . . . . ?
Cl6_2 B6_2 B10_2 B9_2 149.2(3) . . . . ?
Cl6_2 B6_2 B10_2 B11_2 112.5(4) . . . . ?
Cl6_2 B6_2 B11_2 Cl11_2 0.2(6) . . . . ?
Cl6_2 B6_2 B11_2 B7_2 111.8(4) . . . . ?
Cl6_2 B6_2 B11_2 B8_2 148.9(3) . . . . ?
Cl6_2 B6_2 B11_2 B9_2 -147.2(4) . . . . ?
Cl6_2 B6_2 B11_2 B10_2 -110.2(4) . . . . ?
Cl7_2 B7_2 B8_2 Cl8_2 -1.1(5) . . . . ?
Cl7_2 B7_2 B8_2 B3_2 109.5(4) . . . . ?
Cl7_2 B7_2 B8_2 B4_2 146.7(3) . . . . ?
Cl7_2 B7_2 B8_2 B9_2 -150.2(3) . . . . ?
Cl7_2 B7_2 B8_2 B11_2 -113.3(4) . . . . ?
Cl7_2 B7_2 B11_2 Cl11_2 -1.5(6) . . . . ?
Cl7_2 B7_2 B11_2 B6_2 -112.2(4) . . . . ?
Cl7_2 B7_2 B11_2 B8_2 108.9(4) . . . . ?
Cl7_2 B7_2 B11_2 B9_2 146.1(4) . . . . ?
Cl7_2 B7_2 B11_2 B10_2 -150.2(3) . . . . ?
Cl8_2 B8_2 B9_2 Cl9_2 -0.9(6) . . . . ?
Cl8_2 B8_2 B9_2 B4_2 110.4(4) . . . . ?
Cl8_2 B8_2 B9_2 B5_2 148.0(3) . . . . ?
Cl8_2 B8_2 B9_2 B10_2 -149.0(3) . . . . ?
Cl8_2 B8_2 B9_2 B11_2 -112.0(4) . . . . ?
Cl8_2 B8_2 B11_2 Cl11_2 1.2(6) . . . . ?
Cl8_2 B8_2 B11_2 B6_2 -147.5(3) . . . . ?
Cl8_2 B8_2 B11_2 B7_2 -110.1(4) . . . . ?
Cl8_2 B8_2 B11_2 B9_2 111.3(4) . . . . ?
Cl8_2 B8_2 B11_2 B10_2 148.2(3) . . . . ?
Cl9_2 B9_2 B10_2 Cl10_2 2.0(6) . . . . ?
Cl9_2 B9_2 B10_2 B1_2 149.4(3) . . . . ?
Cl9_2 B9_2 B10_2 B5_2 111.6(4) . . . . ?
Cl9_2 B9_2 B10_2 B6_2 -147.5(3) . . . . ?
Cl9_2 B9_2 B10_2 B11_2 -111.1(4) . . . . ?
Cl9_2 B9_2 B11_2 Cl11_2 0.4(6) . . . . ?
Cl9_2 B9_2 B11_2 B6_2 147.9(4) . . . . ?
Cl9_2 B9_2 B11_2 B7_2 -147.6(4) . . . . ?
Cl9_2 B9_2 B11_2 B8_2 -110.4(4) . . . . ?
Cl9_2 B9_2 B11_2 B10_2 110.7(4) . . . . ?
Cl10_2 B10_2 B11_2 Cl11_2 0.0(6) . . . . ?
Cl10_2 B10_2 B11_2 B6_2 110.9(4) . . . . ?
Cl10_2 B10_2 B11_2 B7_2 149.0(4) . . . . ?
Cl10_2 B10_2 B11_2 B8_2 -147.2(4) . . . . ?
Cl10_2 B10_2 B11_2 B9_2 -110.2(4) . . . . ?
B1_2 B2_2 B3_2 Cl3_2 -142.8(3) . . . . ?
B1_2 B2_2 B3_2 B4_2 0.3(4) . . . . ?
B1_2 B2_2 B3_2 B7_2 101.6(4) . . . . ?
B1_2 B2_2 B3_2 B8_2 64.2(4) . . . . ?
B1_2 B2_2 B3_2 C1A_2 -32.6(3) . . . . ?
B1_2 B2_2 B6_2 Cl6_2 110.0(4) . . . . ?
B1_2 B2_2 B6_2 B7_2 -137.9(4) . . . . ?
B1_2 B2_2 B6_2 B10_2 -37.5(3) . . . . ?
B1_2 B2_2 B6_2 B11_2 -100.8(4) . . . . ?
B1_2 B2_2 B7_2 Cl7_2 150.5(3) . . . . ?
B1_2 B2_2 B7_2 B3_2 -100.2(4) . . . . ?
B1_2 B2_2 B7_2 B6_2 37.8(3) . . . . ?
B1_2 B2_2 B7_2 B8_2 -63.2(4) . . . . ?
B1_2 B2_2 B7_2 B11_2 0.5(5) . . . . ?
B1_2 B2_2 C1A_2 B3_2 143.0(3) . . . . ?
B1_2 B2_2 C1A_2 B4_2 106.9(4) . . . . ?
B1_2 B2_2 C1A_2 B5_2 36.7(3) . . . . ?
B1_2 B5_2 B9_2 Cl9_2 -147.9(4) . . . . ?
B1_2 B5_2 B9_2 B4_2 101.0(4) . . . . ?
B1_2 B5_2 B9_2 B8_2 63.6(4) . . . . ?
B1_2 B5_2 B9_2 B10_2 -37.7(3) . . . . ?
B1_2 B5_2 B9_2 B11_2 0.3(5) . . . . ?
B1_2 B5_2 B10_2 Cl10_2 -110.7(4) . . . . ?
B1_2 B5_2 B10_2 B6_2 37.4(3) . . . . ?
B1_2 B5_2 B10_2 B9_2 137.9(4) . . . . ?
B1_2 B5_2 B10_2 B11_2 100.1(4) . . . . ?
B1_2 B5_2 C1A_2 B2_2 -36.6(3) . . . . ?
B1_2 B5_2 C1A_2 B3_2 -106.7(4) . . . . ?
B1_2 B5_2 C1A_2 B4_2 -143.3(3) . . . . ?
B1_2 B6_2 B7_2 Cl7_2 -147.7(3) . . . . ?
B1_2 B6_2 B7_2 B2_2 -37.6(3) . . . . ?
B1_2 B6_2 B7_2 B3_2 0.1(5) . . . . ?
B1_2 B6_2 B7_2 B8_2 63.3(4) . . . . ?
B1_2 B6_2 B7_2 B11_2 100.3(4) . . . . ?
B1_2 B6_2 B10_2 Cl10_2 109.7(4) . . . . ?
B1_2 B6_2 B10_2 B5_2 -37.7(3) . . . . ?
B1_2 B6_2 B10_2 B9_2 -101.0(4) . . . . ?
B1_2 B6_2 B10_2 B11_2 -137.6(4) . . . . ?
B1_2 B6_2 B11_2 Cl11_2 148.0(3) . . . . ?
B1_2 B6_2 B11_2 B7_2 -100.4(4) . . . . ?
B1_2 B6_2 B11_2 B8_2 -63.4(4) . . . . ?
B1_2 B6_2 B11_2 B9_2 0.6(5) . . . . ?
B1_2 B6_2 B11_2 B10_2 37.6(3) . . . . ?
B1_2 B10_2 B11_2 Cl11_2 -148.3(3) . . . . ?
B1_2 B10_2 B11_2 B6_2 -37.5(3) . . . . ?
B1_2 B10_2 B11_2 B7_2 0.7(5) . . . . ?
B1_2 B10_2 B11_2 B8_2 64.5(4) . . . . ?
B1_2 B10_2 B11_2 B9_2 101.5(4) . . . . ?
B2_2 B1_2 B5_2 Cl5_2 143.8(3) . . . . ?
B2_2 B1_2 B5_2 B4_2 0.5(5) . . . . ?
B2_2 B1_2 B5_2 B9_2 -63.0(4) . . . . ?
B2_2 B1_2 B5_2 B10_2 -100.9(4) . . . . ?
B2_2 B1_2 B5_2 C1A_2 33.1(3) . . . . ?
B2_2 B1_2 B6_2 Cl6_2 -111.4(4) . . . . ?
B2_2 B1_2 B6_2 B7_2 37.3(3) . . . . ?
B2_2 B1_2 B6_2 B10_2 137.7(4) . . . . ?
B2_2 B1_2 B6_2 B11_2 100.0(4) . . . . ?
B2_2 B1_2 B10_2 Cl10_2 -149.6(3) . . . . ?
B2_2 B1_2 B10_2 B5_2 100.3(4) . . . . ?
B2_2 B1_2 B10_2 B6_2 -37.7(3) . . . . ?
B2_2 B1_2 B10_2 B9_2 62.7(4) . . . . ?
B2_2 B1_2 B10_2 B11_2 -0.3(5) . . . . ?
B2_2 B1_2 C1A_2 B3_2 -36.2(3) . . . . ?
B2_2 B1_2 C1A_2 B4_2 -106.4(4) . . . . ?
B2_2 B1_2 C1A_2 B5_2 -142.5(3) . . . . ?
B2_2 B3_2 B4_2 Cl4_2 -142.5(3) . . . . ?
B2_2 B3_2 B4_2 B5_2 0.0(5) . . . . ?
B2_2 B3_2 B4_2 B8_2 101.2(4) . . . . ?
B2_2 B3_2 B4_2 B9_2 63.1(4) . . . . ?
B2_2 B3_2 B4_2 C1A_2 -32.9(3) . . . . ?
B2_2 B3_2 B7_2 Cl7_2 111.5(4) . . . . ?
B2_2 B3_2 B7_2 B6_2 -37.4(3) . . . . ?
B2_2 B3_2 B7_2 B8_2 -138.7(4) . . . . ?
B2_2 B3_2 B7_2 B11_2 -100.4(4) . . . . ?
B2_2 B3_2 B8_2 Cl8_2 147.7(3) . . . . ?
B2_2 B3_2 B8_2 B4_2 -101.4(4) . . . . ?
B2_2 B3_2 B8_2 B7_2 37.1(3) . . . . ?
B2_2 B3_2 B8_2 B9_2 -63.6(4) . . . . ?
B2_2 B3_2 B8_2 B11_2 -0.7(4) . . . . ?
B2_2 B3_2 C1A_2 B1_2 36.2(3) . . . . ?
B2_2 B3_2 C1A_2 B4_2 143.1(4) . . . . ?
B2_2 B3_2 C1A_2 B5_2 106.5(4) . . . . ?
B2_2 B6_2 B7_2 Cl7_2 -110.0(4) . . . . ?
B2_2 B6_2 B7_2 B3_2 37.7(3) . . . . ?
B2_2 B6_2 B7_2 B8_2 101.0(4) . . . . ?
B2_2 B6_2 B7_2 B11_2 138.0(4) . . . . ?
B2_2 B6_2 B10_2 Cl10_2 147.5(3) . . . . ?
B2_2 B6_2 B10_2 B1_2 37.8(3) . . . . ?
B2_2 B6_2 B10_2 B5_2 0.1(5) . . . . ?
B2_2 B6_2 B10_2 B9_2 -63.2(4) . . . . ?
B2_2 B6_2 B10_2 B11_2 -99.8(4) . . . . ?
B2_2 B6_2 B11_2 Cl11_2 -148.7(3) . . . . ?
B2_2 B6_2 B11_2 B7_2 -37.1(3) . . . . ?
B2_2 B6_2 B11_2 B8_2 0.0(5) . . . . ?
B2_2 B6_2 B11_2 B9_2 64.0(4) . . . . ?
B2_2 B6_2 B11_2 B10_2 100.9(4) . . . . ?
B2_2 B7_2 B8_2 Cl8_2 -147.8(3) . . . . ?
B2_2 B7_2 B8_2 B3_2 -37.2(3) . . . . ?
B2_2 B7_2 B8_2 B4_2 0.0(5) . . . . ?
B2_2 B7_2 B8_2 B9_2 63.1(4) . . . . ?
B2_2 B7_2 B8_2 B11_2 100.0(4) . . . . ?
B2_2 B7_2 B11_2 Cl11_2 147.9(3) . . . . ?
B2_2 B7_2 B11_2 B6_2 37.3(3) . . . . ?
B2_2 B7_2 B11_2 B8_2 -101.6(4) . . . . ?
B2_2 B7_2 B11_2 B9_2 -64.4(4) . . . . ?
B2_2 B7_2 B11_2 B10_2 -0.7(5) . . . . ?
B3_2 B2_2 B6_2 Cl6_2 -149.7(3) . . . . ?
B3_2 B2_2 B6_2 B1_2 100.3(4) . . . . ?
B3_2 B2_2 B6_2 B7_2 -37.6(3) . . . . ?
B3_2 B2_2 B6_2 B10_2 62.8(4) . . . . ?
B3_2 B2_2 B6_2 B11_2 -0.4(5) . . . . ?
B3_2 B2_2 B7_2 Cl7_2 -109.3(4) . . . . ?
B3_2 B2_2 B7_2 B6_2 138.0(4) . . . . ?
B3_2 B2_2 B7_2 B8_2 37.0(3) . . . . ?
B3_2 B2_2 B7_2 B11_2 100.7(4) . . . . ?
B3_2 B2_2 C1A_2 B1_2 -143.0(3) . . . . ?
B3_2 B2_2 C1A_2 B4_2 -36.2(3) . . . . ?
B3_2 B2_2 C1A_2 B5_2 -106.3(4) . . . . ?
B3_2 B4_2 B5_2 Cl5_2 -143.1(3) . . . . ?
B3_2 B4_2 B5_2 B1_2 -0.3(5) . . . . ?
B3_2 B4_2 B5_2 B9_2 100.7(4) . . . . ?
B3_2 B4_2 B5_2 B10_2 63.4(4) . . . . ?
B3_2 B4_2 B5_2 C1A_2 -32.9(3) . . . . ?
B3_2 B4_2 B8_2 Cl8_2 110.8(4) . . . . ?
B3_2 B4_2 B8_2 B7_2 -37.0(3) . . . . ?
B3_2 B4_2 B8_2 B9_2 -137.5(4) . . . . ?
B3_2 B4_2 B8_2 B11_2 -99.8(4) . . . . ?
B3_2 B4_2 B9_2 Cl9_2 148.0(3) . . . . ?
B3_2 B4_2 B9_2 B5_2 -100.3(4) . . . . ?
B3_2 B4_2 B9_2 B8_2 37.8(3) . . . . ?
B3_2 B4_2 B9_2 B10_2 -63.6(4) . . . . ?
B3_2 B4_2 B9_2 B11_2 0.0(5) . . . . ?
B3_2 B4_2 C1A_2 B1_2 106.4(4) . . . . ?
B3_2 B4_2 C1A_2 B2_2 36.1(3) . . . . ?
B3_2 B4_2 C1A_2 B5_2 142.5(4) . . . . ?
B3_2 B7_2 B8_2 Cl8_2 -110.6(4) . . . . ?
B3_2 B7_2 B8_2 B4_2 37.2(3) . . . . ?
B3_2 B7_2 B8_2 B9_2 100.3(4) . . . . ?
B3_2 B7_2 B8_2 B11_2 137.2(4) . . . . ?
B3_2 B7_2 B11_2 Cl11_2 -148.5(3) . . . . ?
B3_2 B7_2 B11_2 B6_2 100.9(4) . . . . ?
B3_2 B7_2 B11_2 B8_2 -38.0(3) . . . . ?
B3_2 B7_2 B11_2 B9_2 -0.8(5) . . . . ?
B3_2 B7_2 B11_2 B10_2 62.9(4) . . . . ?
B3_2 B8_2 B9_2 Cl9_2 -149.2(3) . . . . ?
B3_2 B8_2 B9_2 B4_2 -37.9(3) . . . . ?
B3_2 B8_2 B9_2 B5_2 -0.4(5) . . . . ?
B3_2 B8_2 B9_2 B10_2 62.7(4) . . . . ?
B3_2 B8_2 B9_2 B11_2 99.7(4) . . . . ?
B3_2 B8_2 B11_2 Cl11_2 149.1(3) . . . . ?
B3_2 B8_2 B11_2 B6_2 0.4(5) . . . . ?
B3_2 B8_2 B11_2 B7_2 37.8(3) . . . . ?
B3_2 B8_2 B11_2 B9_2 -100.8(4) . . . . ?
B3_2 B8_2 B11_2 B10_2 -63.9(4) . . . . ?
B4_2 B3_2 B7_2 Cl7_2 -147.3(3) . . . . ?
B4_2 B3_2 B7_2 B2_2 101.2(4) . . . . ?
B4_2 B3_2 B7_2 B6_2 63.9(4) . . . . ?
B4_2 B3_2 B7_2 B8_2 -37.4(3) . . . . ?
B4_2 B3_2 B7_2 B11_2 0.8(4) . . . . ?
B4_2 B3_2 B8_2 Cl8_2 -110.9(4) . . . . ?
B4_2 B3_2 B8_2 B7_2 138.4(4) . . . . ?
B4_2 B3_2 B8_2 B9_2 37.7(3) . . . . ?
B4_2 B3_2 B8_2 B11_2 100.7(4) . . . . ?
B4_2 B3_2 C1A_2 B1_2 -106.9(4) . . . . ?
B4_2 B3_2 C1A_2 B2_2 -143.1(4) . . . . ?
B4_2 B3_2 C1A_2 B5_2 -36.6(4) . . . . ?
B4_2 B5_2 B9_2 Cl9_2 111.0(4) . . . . ?
B4_2 B5_2 B9_2 B8_2 -37.4(3) . . . . ?
B4_2 B5_2 B9_2 B10_2 -138.7(4) . . . . ?
B4_2 B5_2 B9_2 B11_2 -100.7(4) . . . . ?
B4_2 B5_2 B10_2 Cl10_2 148.4(3) . . . . ?
B4_2 B5_2 B10_2 B1_2 -100.9(4) . . . . ?
B4_2 B5_2 B10_2 B6_2 -63.5(4) . . . . ?
B4_2 B5_2 B10_2 B9_2 37.0(3) . . . . ?
B4_2 B5_2 B10_2 B11_2 -0.8(5) . . . . ?
B4_2 B5_2 C1A_2 B1_2 143.3(3) . . . . ?
B4_2 B5_2 C1A_2 B2_2 106.6(4) . . . . ?
B4_2 B5_2 C1A_2 B3_2 36.6(3) . . . . ?
B4_2 B8_2 B9_2 Cl9_2 -111.3(4) . . . . ?
B4_2 B8_2 B9_2 B5_2 37.6(3) . . . . ?
B4_2 B8_2 B9_2 B10_2 100.6(4) . . . . ?
B4_2 B8_2 B9_2 B11_2 137.6(4) . . . . ?
B4_2 B8_2 B11_2 Cl11_2 -147.7(3) . . . . ?
B4_2 B8_2 B11_2 B6_2 63.6(4) . . . . ?
B4_2 B8_2 B11_2 B7_2 101.0(4) . . . . ?
B4_2 B8_2 B11_2 B9_2 -37.6(3) . . . . ?
B4_2 B8_2 B11_2 B10_2 -0.7(5) . . . . ?
B4_2 B9_2 B10_2 Cl10_2 -146.6(3) . . . . ?
B4_2 B9_2 B10_2 B1_2 0.8(5) . . . . ?
B4_2 B9_2 B10_2 B5_2 -37.0(3) . . . . ?
B4_2 B9_2 B10_2 B6_2 63.9(4) . . . . ?
B4_2 B9_2 B10_2 B11_2 100.3(4) . . . . ?
B4_2 B9_2 B11_2 Cl11_2 148.5(3) . . . . ?
B4_2 B9_2 B11_2 B6_2 -64.0(5) . . . . ?
B4_2 B9_2 B11_2 B7_2 0.5(5) . . . . ?
B4_2 B9_2 B11_2 B8_2 37.7(3) . . . . ?
B4_2 B9_2 B11_2 B10_2 -101.1(4) . . . . ?
B5_2 B1_2 B2_2 Cl2_2 -143.5(3) . . . . ?
B5_2 B1_2 B2_2 B3_2 -0.5(4) . . . . ?
B5_2 B1_2 B2_2 B6_2 100.9(4) . . . . ?
B5_2 B1_2 B2_2 B7_2 62.7(4) . . . . ?
B5_2 B1_2 B2_2 C1A_2 -33.0(3) . . . . ?
B5_2 B1_2 B6_2 Cl6_2 148.2(3) . . . . ?
B5_2 B1_2 B6_2 B2_2 -100.4(4) . . . . ?
B5_2 B1_2 B6_2 B7_2 -63.1(4) . . . . ?
B5_2 B1_2 B6_2 B10_2 37.3(3) . . . . ?
B5_2 B1_2 B6_2 B11_2 -0.4(5) . . . . ?
B5_2 B1_2 B10_2 Cl10_2 110.1(4) . . . . ?
B5_2 B1_2 B10_2 B6_2 -138.0(4) . . . . ?
B5_2 B1_2 B10_2 B9_2 -37.6(3) . . . . ?
B5_2 B1_2 B10_2 B11_2 -100.7(4) . . . . ?
B5_2 B1_2 C1A_2 B2_2 142.5(3) . . . . ?
B5_2 B1_2 C1A_2 B3_2 106.3(4) . . . . ?
B5_2 B1_2 C1A_2 B4_2 36.0(3) . . . . ?
B5_2 B4_2 B8_2 Cl8_2 -149.2(3) . . . . ?
B5_2 B4_2 B8_2 B3_2 100.0(4) . . . . ?
B5_2 B4_2 B8_2 B7_2 63.0(4) . . . . ?
B5_2 B4_2 B8_2 B9_2 -37.5(3) . . . . ?
B5_2 B4_2 B8_2 B11_2 0.2(5) . . . . ?
B5_2 B4_2 B9_2 Cl9_2 -111.7(4) . . . . ?
B5_2 B4_2 B9_2 B8_2 138.0(4) . . . . ?
B5_2 B4_2 B9_2 B10_2 36.7(3) . . . . ?
B5_2 B4_2 B9_2 B11_2 100.2(4) . . . . ?
B5_2 B4_2 C1A_2 B1_2 -36.1(3) . . . . ?
B5_2 B4_2 C1A_2 B2_2 -106.4(4) . . . . ?
B5_2 B4_2 C1A_2 B3_2 -142.5(4) . . . . ?
B5_2 B9_2 B10_2 Cl10_2 -109.6(4) . . . . ?
B5_2 B9_2 B10_2 B1_2 37.8(3) . . . . ?
B5_2 B9_2 B10_2 B6_2 100.9(4) . . . . ?
B5_2 B9_2 B10_2 B11_2 137.3(4) . . . . ?
B5_2 B9_2 B11_2 Cl11_2 -148.0(3) . . . . ?
B5_2 B9_2 B11_2 B6_2 -0.5(5) . . . . ?
B5_2 B9_2 B11_2 B7_2 64.0(4) . . . . ?
B5_2 B9_2 B11_2 B8_2 101.1(4) . . . . ?
B5_2 B9_2 B11_2 B10_2 -37.7(3) . . . . ?
B5_2 B10_2 B11_2 Cl11_2 148.1(3) . . . . ?
B5_2 B10_2 B11_2 B6_2 -101.0(4) . . . . ?
B5_2 B10_2 B11_2 B7_2 -62.9(4) . . . . ?
B5_2 B10_2 B11_2 B8_2 0.9(5) . . . . ?
B5_2 B10_2 B11_2 B9_2 37.9(3) . . . . ?
B6_2 B1_2 B2_2 Cl2_2 115.5(4) . . . . ?
B6_2 B1_2 B2_2 B3_2 -101.5(4) . . . . ?
B6_2 B1_2 B2_2 B7_2 -38.2(3) . . . . ?
B6_2 B1_2 B2_2 C1A_2 -133.9(4) . . . . ?
B6_2 B1_2 B5_2 Cl5_2 -153.1(3) . . . . ?
B6_2 B1_2 B5_2 B4_2 63.6(4) . . . . ?
B6_2 B1_2 B5_2 B9_2 0.1(5) . . . . ?
B6_2 B1_2 B5_2 B10_2 -37.8(3) . . . . ?
B6_2 B1_2 B5_2 C1A_2 96.2(4) . . . . ?
B6_2 B1_2 B10_2 Cl10_2 -111.9(4) . . . . ?
B6_2 B1_2 B10_2 B5_2 138.0(4) . . . . ?
B6_2 B1_2 B10_2 B9_2 100.4(4) . . . . ?
B6_2 B1_2 B10_2 B11_2 37.3(3) . . . . ?
B6_2 B1_2 C1A_2 B2_2 40.0(3) . . . . ?
B6_2 B1_2 C1A_2 B3_2 3.8(5) . . . . ?
B6_2 B1_2 C1A_2 B4_2 -66.5(4) . . . . ?
B6_2 B1_2 C1A_2 B5_2 -102.5(4) . . . . ?
B6_2 B2_2 B3_2 Cl3_2 153.7(3) . . . . ?
B6_2 B2_2 B3_2 B4_2 -63.2(4) . . . . ?
B6_2 B2_2 B3_2 B7_2 38.1(3) . . . . ?
B6_2 B2_2 B3_2 B8_2 0.7(5) . . . . ?
B6_2 B2_2 B3_2 C1A_2 -96.1(4) . . . . ?
B6_2 B2_2 B7_2 Cl7_2 112.7(4) . . . . ?
B6_2 B2_2 B7_2 B3_2 -138.0(4) . . . . ?
B6_2 B2_2 B7_2 B8_2 -101.0(4) . . . . ?
B6_2 B2_2 B7_2 B11_2 -37.3(3) . . . . ?
B6_2 B2_2 C1A_2 B1_2 -40.2(3) . . . . ?
B6_2 B2_2 C1A_2 B3_2 102.9(4) . . . . ?
B6_2 B2_2 C1A_2 B4_2 66.7(4) . . . . ?
B6_2 B2_2 C1A_2 B5_2 -3.4(5) . . . . ?
B6_2 B7_2 B8_2 Cl8_2 148.9(3) . . . . ?
B6_2 B7_2 B8_2 B3_2 -100.4(4) . . . . ?
B6_2 B7_2 B8_2 B4_2 -63.2(4) . . . . ?
B6_2 B7_2 B8_2 B9_2 -0.2(4) . . . . ?
B6_2 B7_2 B8_2 B11_2 36.7(3) . . . . ?
B6_2 B7_2 B11_2 Cl11_2 110.6(4) . . . . ?
B6_2 B7_2 B11_2 B8_2 -138.9(4) . . . . ?
B6_2 B7_2 B11_2 B9_2 -101.7(4) . . . . ?
B6_2 B7_2 B11_2 B10_2 -38.0(3) . . . . ?
B6_2 B10_2 B11_2 Cl11_2 -110.9(4) . . . . ?
B6_2 B10_2 B11_2 B7_2 38.1(3) . . . . ?
B6_2 B10_2 B11_2 B8_2 102.0(4) . . . . ?
B6_2 B10_2 B11_2 B9_2 138.9(4) . . . . ?
B7_2 B2_2 B3_2 Cl3_2 115.6(4) . . . . ?
B7_2 B2_2 B3_2 B4_2 -101.3(4) . . . . ?
B7_2 B2_2 B3_2 B8_2 -37.4(3) . . . . ?
B7_2 B2_2 B3_2 C1A_2 -134.2(3) . . . . ?
B7_2 B2_2 B6_2 Cl6_2 -112.2(4) . . . . ?
B7_2 B2_2 B6_2 B1_2 137.9(4) . . . . ?
B7_2 B2_2 B6_2 B10_2 100.3(4) . . . . ?
B7_2 B2_2 B6_2 B11_2 37.1(3) . . . . ?
B7_2 B2_2 C1A_2 B1_2 -103.3(4) . . . . ?
B7_2 B2_2 C1A_2 B3_2 39.7(3) . . . . ?
B7_2 B2_2 C1A_2 B4_2 3.6(5) . . . . ?
B7_2 B2_2 C1A_2 B5_2 -66.6(4) . . . . ?
B7_2 B3_2 B4_2 Cl4_2 153.9(3) . . . . ?
B7_2 B3_2 B4_2 B5_2 -63.6(4) . . . . ?
B7_2 B3_2 B4_2 B8_2 37.6(3) . . . . ?
B7_2 B3_2 B4_2 B9_2 -0.5(5) . . . . ?
B7_2 B3_2 B4_2 C1A_2 -96.6(4) . . . . ?
B7_2 B3_2 B8_2 Cl8_2 110.7(4) . . . . ?
B7_2 B3_2 B8_2 B4_2 -138.4(4) . . . . ?
B7_2 B3_2 B8_2 B9_2 -100.7(4) . . . . ?
B7_2 B3_2 B8_2 B11_2 -37.8(3) . . . . ?
B7_2 B3_2 C1A_2 B1_2 -3.8(5) . . . . ?
B7_2 B3_2 C1A_2 B2_2 -39.9(3) . . . . ?
B7_2 B3_2 C1A_2 B4_2 103.1(4) . . . . ?
B7_2 B3_2 C1A_2 B5_2 66.5(4) . . . . ?
B7_2 B6_2 B10_2 Cl10_2 -149.8(3) . . . . ?
B7_2 B6_2 B10_2 B1_2 100.4(4) . . . . ?
B7_2 B6_2 B10_2 B5_2 62.7(4) . . . . ?
B7_2 B6_2 B10_2 B9_2 -0.6(4) . . . . ?
B7_2 B6_2 B10_2 B11_2 -37.2(3) . . . . ?
B7_2 B6_2 B11_2 Cl11_2 -111.6(4) . . . . ?
B7_2 B6_2 B11_2 B8_2 37.1(3) . . . . ?
B7_2 B6_2 B11_2 B9_2 101.0(4) . . . . ?
B7_2 B6_2 B11_2 B10_2 138.0(4) . . . . ?
B7_2 B8_2 B9_2 Cl9_2 147.9(3) . . . . ?
B7_2 B8_2 B9_2 B4_2 -100.8(4) . . . . ?
B7_2 B8_2 B9_2 B5_2 -63.2(4) . . . . ?
B7_2 B8_2 B9_2 B10_2 -0.2(5) . . . . ?
B7_2 B8_2 B9_2 B11_2 36.8(3) . . . . ?
B7_2 B8_2 B11_2 Cl11_2 111.3(4) . . . . ?
B7_2 B8_2 B11_2 B6_2 -37.4(3) . . . . ?
B7_2 B8_2 B11_2 B9_2 -138.6(4) . . . . ?
B7_2 B8_2 B11_2 B10_2 -101.7(4) . . . . ?
B8_2 B3_2 B4_2 Cl4_2 116.3(4) . . . . ?
B8_2 B3_2 B4_2 B5_2 -101.2(4) . . . . ?
B8_2 B3_2 B4_2 B9_2 -38.1(3) . . . . ?
B8_2 B3_2 B4_2 C1A_2 -134.2(4) . . . . ?
B8_2 B3_2 B7_2 Cl7_2 -109.8(4) . . . . ?
B8_2 B3_2 B7_2 B2_2 138.7(4) . . . . ?
B8_2 B3_2 B7_2 B6_2 101.3(4) . . . . ?
B8_2 B3_2 B7_2 B11_2 38.3(3) . . . . ?
B8_2 B3_2 C1A_2 B1_2 -66.8(4) . . . . ?
B8_2 B3_2 C1A_2 B2_2 -102.9(4) . . . . ?
B8_2 B3_2 C1A_2 B4_2 40.1(3) . . . . ?
B8_2 B3_2 C1A_2 B5_2 3.5(5) . . . . ?
B8_2 B4_2 B5_2 Cl5_2 153.9(3) . . . . ?
B8_2 B4_2 B5_2 B1_2 -63.3(4) . . . . ?
B8_2 B4_2 B5_2 B9_2 37.7(3) . . . . ?
B8_2 B4_2 B5_2 B10_2 0.4(5) . . . . ?
B8_2 B4_2 B5_2 C1A_2 -95.9(4) . . . . ?
B8_2 B4_2 B9_2 Cl9_2 110.2(4) . . . . ?
B8_2 B4_2 B9_2 B5_2 -138.0(4) . . . . ?
B8_2 B4_2 B9_2 B10_2 -101.3(4) . . . . ?
B8_2 B4_2 B9_2 B11_2 -37.8(3) . . . . ?
B8_2 B4_2 C1A_2 B1_2 66.7(4) . . . . ?
B8_2 B4_2 C1A_2 B2_2 -3.6(5) . . . . ?
B8_2 B4_2 C1A_2 B3_2 -39.7(3) . . . . ?
B8_2 B4_2 C1A_2 B5_2 102.8(4) . . . . ?
B8_2 B7_2 B11_2 Cl11_2 -110.4(4) . . . . ?
B8_2 B7_2 B11_2 B6_2 138.9(4) . . . . ?
B8_2 B7_2 B11_2 B9_2 37.2(3) . . . . ?
B8_2 B7_2 B11_2 B10_2 100.9(4) . . . . ?
B8_2 B9_2 B10_2 Cl10_2 150.0(3) . . . . ?
B8_2 B9_2 B10_2 B1_2 -62.6(4) . . . . ?
B8_2 B9_2 B10_2 B5_2 -100.4(4) . . . . ?
B8_2 B9_2 B10_2 B6_2 0.5(5) . . . . ?
B8_2 B9_2 B10_2 B11_2 36.9(3) . . . . ?
B8_2 B9_2 B11_2 Cl11_2 110.8(4) . . . . ?
B8_2 B9_2 B11_2 B6_2 -101.7(4) . . . . ?
B8_2 B9_2 B11_2 B7_2 -37.2(3) . . . . ?
B8_2 B9_2 B11_2 B10_2 -138.9(4) . . . . ?
B9_2 B4_2 B5_2 Cl5_2 116.1(4) . . . . ?
B9_2 B4_2 B5_2 B1_2 -101.1(4) . . . . ?
B9_2 B4_2 B5_2 B10_2 -37.3(3) . . . . ?
B9_2 B4_2 B5_2 C1A_2 -133.6(4) . . . . ?
B9_2 B4_2 B8_2 Cl8_2 -111.7(4) . . . . ?
B9_2 B4_2 B8_2 B3_2 137.5(4) . . . . ?
B9_2 B4_2 B8_2 B7_2 100.5(4) . . . . ?
B9_2 B4_2 B8_2 B11_2 37.7(3) . . . . ?
B9_2 B4_2 C1A_2 B1_2 4.2(5) . . . . ?
B9_2 B4_2 C1A_2 B2_2 -66.1(4) . . . . ?
B9_2 B4_2 C1A_2 B3_2 -102.2(4) . . . . ?
B9_2 B4_2 C1A_2 B5_2 40.3(3) . . . . ?
B9_2 B5_2 B10_2 Cl10_2 111.3(4) . . . . ?
B9_2 B5_2 B10_2 B1_2 -137.9(4) . . . . ?
B9_2 B5_2 B10_2 B6_2 -100.6(4) . . . . ?
B9_2 B5_2 B10_2 B11_2 -37.9(3) . . . . ?
B9_2 B5_2 C1A_2 B1_2 102.9(4) . . . . ?
B9_2 B5_2 C1A_2 B2_2 66.3(4) . . . . ?
B9_2 B5_2 C1A_2 B3_2 -3.7(5) . . . . ?
B9_2 B5_2 C1A_2 B4_2 -40.3(3) . . . . ?
B9_2 B8_2 B11_2 Cl11_2 -110.1(4) . . . . ?
B9_2 B8_2 B11_2 B6_2 101.2(4) . . . . ?
B9_2 B8_2 B11_2 B7_2 138.6(4) . . . . ?
B9_2 B8_2 B11_2 B10_2 36.9(3) . . . . ?
B9_2 B10_2 B11_2 Cl11_2 110.2(4) . . . . ?
B9_2 B10_2 B11_2 B6_2 -138.9(4) . . . . ?
B9_2 B10_2 B11_2 B7_2 -100.8(4) . . . . ?
B9_2 B10_2 B11_2 B8_2 -37.0(3) . . . . ?
B10_2 B1_2 B2_2 Cl2_2 153.7(3) . . . . ?
B10_2 B1_2 B2_2 B3_2 -63.4(4) . . . . ?
B10_2 B1_2 B2_2 B6_2 38.1(3) . . . . ?
B10_2 B1_2 B2_2 B7_2 -0.1(5) . . . . ?
B10_2 B1_2 B2_2 C1A_2 -95.8(4) . . . . ?
B10_2 B1_2 B5_2 Cl5_2 -115.3(4) . . . . ?
B10_2 B1_2 B5_2 B4_2 101.4(4) . . . . ?
B10_2 B1_2 B5_2 B9_2 37.9(3) . . . . ?
B10_2 B1_2 B5_2 C1A_2 134.0(4) . . . . ?
B10_2 B1_2 B6_2 Cl6_2 110.8(4) . . . . ?
B10_2 B1_2 B6_2 B2_2 -137.7(4) . . . . ?
B10_2 B1_2 B6_2 B7_2 -100.5(4) . . . . ?
B10_2 B1_2 B6_2 B11_2 -37.7(3) . . . . ?
B10_2 B1_2 C1A_2 B2_2 102.8(4) . . . . ?
B10_2 B1_2 C1A_2 B3_2 66.6(4) . . . . ?
B10_2 B1_2 C1A_2 B4_2 -3.7(5) . . . . ?
B10_2 B1_2 C1A_2 B5_2 -39.7(3) . . . . ?
B10_2 B5_2 B9_2 Cl9_2 -110.2(4) . . . . ?
B10_2 B5_2 B9_2 B4_2 138.7(4) . . . . ?
B10_2 B5_2 B9_2 B8_2 101.3(4) . . . . ?
B10_2 B5_2 B9_2 B11_2 38.0(3) . . . . ?
B10_2 B5_2 C1A_2 B1_2 40.1(3) . . . . ?
B10_2 B5_2 C1A_2 B2_2 3.5(5) . . . . ?
B10_2 B5_2 C1A_2 B3_2 -66.6(4) . . . . ?
B10_2 B5_2 C1A_2 B4_2 -103.2(4) . . . . ?
B10_2 B6_2 B7_2 Cl7_2 149.5(3) . . . . ?
B10_2 B6_2 B7_2 B2_2 -100.5(4) . . . . ?
B10_2 B6_2 B7_2 B3_2 -62.8(4) . . . . ?
B10_2 B6_2 B7_2 B8_2 0.4(4) . . . . ?
B10_2 B6_2 B7_2 B11_2 37.4(3) . . . . ?
B10_2 B6_2 B11_2 Cl11_2 110.4(4) . . . . ?
B10_2 B6_2 B11_2 B7_2 -138.0(4) . . . . ?
B10_2 B6_2 B11_2 B8_2 -100.9(4) . . . . ?
B10_2 B6_2 B11_2 B9_2 -37.0(3) . . . . ?
B10_2 B9_2 B11_2 Cl11_2 -110.3(4) . . . . ?
B10_2 B9_2 B11_2 B6_2 37.2(3) . . . . ?
B10_2 B9_2 B11_2 B7_2 101.7(4) . . . . ?
B10_2 B9_2 B11_2 B8_2 138.9(4) . . . . ?
B11_2 B6_2 B7_2 Cl7_2 112.0(4) . . . . ?
B11_2 B6_2 B7_2 B2_2 -138.0(4) . . . . ?
B11_2 B6_2 B7_2 B3_2 -100.3(4) . . . . ?
B11_2 B6_2 B7_2 B8_2 -37.0(3) . . . . ?
B11_2 B6_2 B10_2 Cl10_2 -112.6(4) . . . . ?
B11_2 B6_2 B10_2 B1_2 137.6(4) . . . . ?
B11_2 B6_2 B10_2 B5_2 99.9(4) . . . . ?
B11_2 B6_2 B10_2 B9_2 36.6(3) . . . . ?
B11_2 B7_2 B8_2 Cl8_2 112.2(4) . . . . ?
B11_2 B7_2 B8_2 B3_2 -137.2(4) . . . . ?
B11_2 B7_2 B8_2 B4_2 -100.0(4) . . . . ?
B11_2 B7_2 B8_2 B9_2 -36.9(3) . . . . ?
B11_2 B8_2 B9_2 Cl9_2 111.1(4) . . . . ?
B11_2 B8_2 B9_2 B4_2 -137.6(4) . . . . ?
B11_2 B8_2 B9_2 B5_2 -100.0(4) . . . . ?
B11_2 B8_2 B9_2 B10_2 -37.0(3) . . . . ?
B11_2 B9_2 B10_2 Cl10_2 113.1(4) . . . . ?
B11_2 B9_2 B10_2 B1_2 -99.5(4) . . . . ?
B11_2 B9_2 B10_2 B5_2 -137.3(4) . . . . ?
B11_2 B9_2 B10_2 B6_2 -36.4(3) . . . . ?
C1A_2 B1_2 B2_2 Cl2_2 -110.5(4) . . . . ?
C1A_2 B1_2 B2_2 B3_2 32.5(3) . . . . ?
C1A_2 B1_2 B2_2 B6_2 133.9(4) . . . . ?
C1A_2 B1_2 B2_2 B7_2 95.7(4) . . . . ?
C1A_2 B1_2 B5_2 Cl5_2 110.7(4) . . . . ?
C1A_2 B1_2 B5_2 B4_2 -32.6(3) . . . . ?
C1A_2 B1_2 B5_2 B9_2 -96.1(4) . . . . ?
C1A_2 B1_2 B5_2 B10_2 -134.0(4) . . . . ?
C1A_2 B1_2 B6_2 Cl6_2 -150.9(3) . . . . ?
C1A_2 B1_2 B6_2 B2_2 -39.4(3) . . . . ?
C1A_2 B1_2 B6_2 B7_2 -2.2(4) . . . . ?
C1A_2 B1_2 B6_2 B10_2 98.3(4) . . . . ?
C1A_2 B1_2 B6_2 B11_2 60.5(4) . . . . ?
C1A_2 B1_2 B10_2 Cl10_2 149.2(3) . . . . ?
C1A_2 B1_2 B10_2 B5_2 39.1(3) . . . . ?
C1A_2 B1_2 B10_2 B6_2 -98.9(3) . . . . ?
C1A_2 B1_2 B10_2 B9_2 1.6(4) . . . . ?
C1A_2 B1_2 B10_2 B11_2 -61.5(4) . . . . ?
C1A_2 B2_2 B3_2 Cl3_2 -110.2(4) . . . . ?
C1A_2 B2_2 B3_2 B4_2 32.9(3) . . . . ?
C1A_2 B2_2 B3_2 B7_2 134.2(3) . . . . ?
C1A_2 B2_2 B3_2 B8_2 96.8(4) . . . . ?
C1A_2 B2_2 B6_2 Cl6_2 149.4(3) . . . . ?
C1A_2 B2_2 B6_2 B1_2 39.4(3) . . . . ?
C1A_2 B2_2 B6_2 B7_2 -98.5(4) . . . . ?
C1A_2 B2_2 B6_2 B10_2 1.9(4) . . . . ?
C1A_2 B2_2 B6_2 B11_2 -61.3(4) . . . . ?
C1A_2 B2_2 B7_2 Cl7_2 -148.3(3) . . . . ?
C1A_2 B2_2 B7_2 B3_2 -39.0(3) . . . . ?
C1A_2 B2_2 B7_2 B6_2 99.0(4) . . . . ?
C1A_2 B2_2 B7_2 B8_2 -2.0(4) . . . . ?
C1A_2 B2_2 B7_2 B11_2 61.7(4) . . . . ?
C1A_2 B3_2 B4_2 Cl4_2 -109.5(4) . . . . ?
C1A_2 B3_2 B4_2 B5_2 32.9(3) . . . . ?
C1A_2 B3_2 B4_2 B8_2 134.2(4) . . . . ?
C1A_2 B3_2 B4_2 B9_2 96.1(4) . . . . ?
C1A_2 B3_2 B7_2 Cl7_2 151.0(3) . . . . ?
C1A_2 B3_2 B7_2 B2_2 39.5(3) . . . . ?
C1A_2 B3_2 B7_2 B6_2 2.1(4) . . . . ?
C1A_2 B3_2 B7_2 B8_2 -99.2(4) . . . . ?
C1A_2 B3_2 B7_2 B11_2 -60.9(4) . . . . ?
C1A_2 B3_2 B8_2 Cl8_2 -150.4(3) . . . . ?
C1A_2 B3_2 B8_2 B4_2 -39.5(3) . . . . ?
C1A_2 B3_2 B8_2 B7_2 98.9(4) . . . . ?
C1A_2 B3_2 B8_2 B9_2 -1.8(4) . . . . ?
C1A_2 B3_2 B8_2 B11_2 61.2(4) . . . . ?
C1A_2 B4_2 B5_2 Cl5_2 -110.3(4) . . . . ?
C1A_2 B4_2 B5_2 B1_2 32.5(3) . . . . ?
C1A_2 B4_2 B5_2 B9_2 133.6(4) . . . . ?
C1A_2 B4_2 B5_2 B10_2 96.3(4) . . . . ?
C1A_2 B4_2 B8_2 Cl8_2 149.8(3) . . . . ?
C1A_2 B4_2 B8_2 B3_2 39.0(3) . . . . ?
C1A_2 B4_2 B8_2 B7_2 2.0(4) . . . . ?
C1A_2 B4_2 B8_2 B9_2 -98.5(4) . . . . ?
C1A_2 B4_2 B8_2 B11_2 -60.8(4) . . . . ?
C1A_2 B4_2 B9_2 Cl9_2 -151.3(3) . . . . ?
C1A_2 B4_2 B9_2 B5_2 -39.6(3) . . . . ?
C1A_2 B4_2 B9_2 B8_2 98.5(4) . . . . ?
C1A_2 B4_2 B9_2 B10_2 -2.8(4) . . . . ?
C1A_2 B4_2 B9_2 B11_2 60.7(4) . . . . ?
C1A_2 B5_2 B9_2 Cl9_2 150.8(3) . . . . ?
C1A_2 B5_2 B9_2 B4_2 39.8(3) . . . . ?
C1A_2 B5_2 B9_2 B8_2 2.3(5) . . . . ?
C1A_2 B5_2 B9_2 B10_2 -99.0(4) . . . . ?
C1A_2 B5_2 B9_2 B11_2 -61.0(4) . . . . ?
C1A_2 B5_2 B10_2 Cl10_2 -150.1(3) . . . . ?
C1A_2 B5_2 B10_2 B1_2 -39.4(3) . . . . ?
C1A_2 B5_2 B10_2 B6_2 -2.0(5) . . . . ?
C1A_2 B5_2 B10_2 B9_2 98.5(4) . . . . ?
C1A_2 B5_2 B10_2 B11_2 60.7(4) . . . . ?
